data_7125124
loop_
_publ_author_name
'Wong, Yuen Onn'
'Smith, Mark D.'
'Peryshkov, Dmitry V.'

_publ_section_title
;
 Reversible water activation driven by contraction and expansion of a
 12-vertex-closo-12-vertex-nido biscarborane cluster.
;
_journal_issue 86
_journal_name_full 'Chemical communications (Cambridge, England)'
_journal_page_first 12710
_journal_page_last 12713
_journal_paper_doi 10.1039/c6cc06955j
_journal_volume 52
_journal_year 2016
_chemical_absolute_configuration ad
_chemical_formula_moiety 'C28 H78 B20 N4 O P2, C2 H3 N'
_chemical_formula_sum 'C30 H81 B20 N5 O P2'
_chemical_formula_weight 806.13
_space_group_crystal_system orthorhombic
_space_group_IT_number 33
_space_group_name_Hall 'P 2c -2n'
_space_group_name_H-M_alt 'P n a 21'
_atom_sites_solution_hydrogens mixed
_atom_sites_solution_primary direct
_audit_creation_date 2016-04-13
_audit_creation_method
;
Olex2 1.2
(compiled 2016.02.19 svn.r3266 for OlexSys, GUI svn.r5155)
;
_audit_update_record
;
2016-06-22 deposited with the CCDC.
2016-09-15 downloaded from the CCDC.
;
_cell_angle_alpha 90
_cell_angle_beta 90
_cell_angle_gamma 90
_cell_formula_units_Z 8
_cell_length_a 44.006(2)
_cell_length_b 9.8902(6)
_cell_length_c 22.5051(13)
_cell_measurement_reflns_used 9714
_cell_measurement_temperature 100(2)
_cell_measurement_theta_max 25.29
_cell_measurement_theta_min 2.25
_cell_volume 9794.9(9)
_computing_cell_refinement 'SAINT v8.34A (Bruker, 2013)'
_computing_data_collection 'Bruker APEXII v2014.9-0 (Bruker, 2014)'
_computing_data_reduction 'SAINT v8.34A (Bruker, 2013)'
_computing_molecular_graphics 'Olex2 (Dolomanov et al., 2009)'
_computing_publication_material 'Olex2 (Dolomanov et al., 2009)'
_computing_structure_refinement 'XL (Sheldrick, 2008)'
_computing_structure_solution 'XS (Sheldrick, 2008)'
_diffrn_ambient_temperature 100(2)
_diffrn_detector 'Bruker PHOTON-100 area detector'
_diffrn_detector_area_resol_mean 10.4
_diffrn_detector_type 'CMOS area detector'
_diffrn_measured_fraction_theta_full 0.998
_diffrn_measured_fraction_theta_max 0.998
_diffrn_measurement_device 'three-circle diffractometer'
_diffrn_measurement_device_type 'Bruker D8 Quest'
_diffrn_measurement_method '\w and \f scans'
_diffrn_radiation_monochromator 'mirror optics'
_diffrn_radiation_probe x-ray
_diffrn_radiation_type MoK\a
_diffrn_radiation_wavelength 0.71073
_diffrn_reflns_av_R_equivalents 0.1432
_diffrn_reflns_av_unetI/netI 0.0745
_diffrn_reflns_Laue_measured_fraction_full 0.998
_diffrn_reflns_Laue_measured_fraction_max 0.998
_diffrn_reflns_limit_h_max 55
_diffrn_reflns_limit_h_min -55
_diffrn_reflns_limit_k_max 12
_diffrn_reflns_limit_k_min -12
_diffrn_reflns_limit_l_max 28
_diffrn_reflns_limit_l_min -28
_diffrn_reflns_number 286896
_diffrn_reflns_point_group_measured_fraction_full 0.998
_diffrn_reflns_point_group_measured_fraction_max 0.998
_diffrn_reflns_theta_full 26.418
_diffrn_reflns_theta_max 26.418
_diffrn_reflns_theta_min 2.060
_diffrn_source 'microfocus sealed X-ray tube'
_diffrn_source_type 'Incoatec I\ms'
_diffrn_standards_number 0
_exptl_absorpt_coefficient_mu 0.121
_exptl_absorpt_correction_T_max 0.7454
_exptl_absorpt_correction_T_min 0.5522
_exptl_absorpt_correction_type multi-scan
_exptl_absorpt_process_details
;
SADABS-2014/4 (Bruker,2014/4) was used for absorption correction.
wR2(int) was 0.1717 before and 0.0859 after correction.
The Ratio of minimum to maximum transmission is 0.7408.
The \l/2 correction factor is 0.00150.
;
_exptl_crystal_colour colourless
_exptl_crystal_colour_primary colourless
_exptl_crystal_density_diffrn 1.093
_exptl_crystal_description needle
_exptl_crystal_F_000 3472
_exptl_crystal_size_max 0.52
_exptl_crystal_size_mid 0.12
_exptl_crystal_size_min 0.08
_refine_diff_density_max 0.281
_refine_diff_density_min -0.399
_refine_diff_density_rms 0.051
_refine_ls_abs_structure_details
;
 Refined as an inversion twin.
;
_refine_ls_abs_structure_Flack 0.22(8)
_refine_ls_extinction_coef 0.00067(11)
_refine_ls_extinction_expression Fc^*^=kFc[1+0.001xFc^2^\l^3^/sin(2\q)]^-1/4^
_refine_ls_extinction_method 'SHELXL-2014/7 (Sheldrick 2014'
_refine_ls_goodness_of_fit_ref 1.026
_refine_ls_hydrogen_treatment mixed
_refine_ls_matrix_type full
_refine_ls_number_parameters 1246
_refine_ls_number_reflns 20096
_refine_ls_number_restraints 346
_refine_ls_restrained_S_all 1.025
_refine_ls_R_factor_all 0.0842
_refine_ls_R_factor_gt 0.0506
_refine_ls_shift/su_max 0.001
_refine_ls_shift/su_mean 0.000
_refine_ls_structure_factor_coef Fsqd
_refine_ls_weighting_details 'w=1/[\s^2^(Fo^2^)+(0.0484P)^2^+3.0881P] where P=(Fo^2^+2Fc^2^)/3'
_refine_ls_weighting_scheme calc
_refine_ls_wR_factor_gt 0.0984
_refine_ls_wR_factor_ref 0.1096
_reflns_Friedel_coverage 0.948
_reflns_Friedel_fraction_full 0.998
_reflns_Friedel_fraction_max 0.998
_reflns_number_gt 15306
_reflns_number_total 20096
_reflns_threshold_expression 'I > 2\s(I)'
_cod_data_source_file c6cc06955j2.cif
_cod_data_source_block pna21
_cod_original_cell_volume 9794.9(10)
_cod_database_code 7125124
_shelx_space_group_comment
;
The symmetry employed for this shelxl refinement is uniquely defined
by the following loop, which should always be used as a source of
symmetry information in preference to the above space-group names.
They are only intended as comments.
;
_shelx_estimated_absorpt_t_max 0.990
_shelx_estimated_absorpt_t_min 0.940
_olex2_refinement_description
;
1. Twinned data refinement
 Scales: 0.78(8) 0.22(8)
2. Fixed Uiso
 At 1.2 times of:
  All B(H) groups, All C(H) groups
 At 1.5 times of:
  All C(H,H,H) groups
3. Restrained distances
 O1A-H1AA = O1B-H1BB
 0.85 with sigma of 0.02
 H19H-H11E
 -2 with sigma of 0.02
 P2A-N3A \\sim P2A-N3C
 with sigma of 0.01
 P1A-N1C \\sim P1A-N1A
 with sigma of 0.01
 P1B-N1D \\sim P1B-N1B
 with sigma of 0.01
 P2B-N4D \\sim P2B-N4B
 with sigma of 0.01
4. Uiso/Uaniso restraints and constraints
Uanis(N1A) = Uanis(N1C)
Uanis(N3A) = Uanis(N3C)
Uanis(C31A) = Uanis(C31C)
Uanis(C34A) = Uanis(C34C)
Uanis(C36A) = Uanis(C35C)
Uanis(C35A) = Uanis(C36C)
Uanis(C33A) = Uanis(C33C)
Uanis(C31A) = Uanis(C31C)
Uanis(C32A) = Uanis(C32C)
Uanis(N1B) = Uanis(N1D)
Uanis(C13B) = Uanis(C13D)
Uanis(C14B) = Uanis(C14D)
Uanis(C15B) = Uanis(C15D)
Uanis(C16B) = Uanis(C16D)
Uanis(C12B) = Uanis(C12D)
Uanis(C11B) = Uanis(C11D)
Uanis(N4D) = Uanis(N4B)
Uanis(C14C) = Uanis(C14A)
Uanis(C15C) = Uanis(C15A)
Uanis(C16A) = Uanis(C16C)
Uanis(C11C) = Uanis(C11A)
Uanis(C12C) = Uanis(C12A)
Uanis(C13A) = Uanis(C13C)
Uanis(C40D) = Uanis(C40B)
Uanis(C42D) = Uanis(C42B)
Uanis(C41D) = Uanis(C41B)
Uanis(C37D) = Uanis(C37B)
Uanis(C39D) = Uanis(C39B)
Uanis(C38D) = Uanis(C38B)
Uanis(C40D) = Uanis(C40B)
5. Rigid body (RIGU) restrains
 N4D, N4B, C40D, C40B, C41B, C41D, C38B, C42D, C37B, C42B, C38D, C37D, C39B,
 C39D
 with sigma for 1-2 distances of 0.004 and sigma for 1-3 distances of 0.004
6. Same fragment restrains
{N2A, C17A, C18A, C19A, C20A, C21A, C22A} sigma for 1-2: 0.02, 1-3: 0.04
as
{N3A, C31A, C32A, C33A, C34A, C35A, C36A}
{N2A, C17A, C18A, C19A, C20A, C21A, C22A} sigma for 1-2: 0.02, 1-3: 0.04
as
{N3C, C31C, C32C, C33C, C34C, C35C, C36C}
{N2A, C17A, C18A, C19A, C20A, C21A, C22A} sigma for 1-2: 0.02, 1-3: 0.04
as
{N1A, C11A, C12A, C13A, C14A, C15A, C16A}
{N2A, C17A, C18A, C19A, C20A, C21A, C22A} sigma for 1-2: 0.02, 1-3: 0.04
as
{N1C, C11C, C12C, C13C, C14C, C15C, C16C}
{N2B, C17B, C18B, C19B, C20B, C21B, C22B} sigma for 1-2: 0.02, 1-3: 0.04
as
{N1B, C11B, C12B, C13B, C14B, C15B, C16B}
{N2B, C17B, C18B, C19B, C20B, C21B, C22B} sigma for 1-2: 0.02, 1-3: 0.04
as
{N1D, C11D, C12D, C13D, C14D, C15D, C16D}
{N2B, C17B, C18B, C19B, C20B, C21B, C22B} sigma for 1-2: 0.02, 1-3: 0.04
as
{N4B, C37B, C38B, C39B, C40B, C41B, C42B}
{N2B, C17B, C18B, C19B, C20B, C21B, C22B} sigma for 1-2: 0.02, 1-3: 0.04
as
{N4D, C37D, C38D, C39D, C40D, C41D, C42D}
7. Others
 Sof(N1C)=Sof(C11C)=Sof(H11D)=Sof(C12C)=Sof(H12F)=Sof(H12G)=Sof(H12H)=
 Sof(C13C)=Sof(H13F)=Sof(H13G)=Sof(H13H)=Sof(C14C)=Sof(H14D)=Sof(C15C)=
 Sof(H15H)=Sof(H15I)=Sof(H15J)=Sof(C16C)=Sof(H16F)=Sof(H16G)=Sof(H16H)=1-FVAR(1)
 Sof(N1A)=Sof(C11A)=Sof(H11C)=Sof(C12A)=Sof(H12C)=Sof(H12D)=Sof(H12E)=
 Sof(C13A)=Sof(H13C)=Sof(H13D)=Sof(H13E)=Sof(C14A)=Sof(H14C)=Sof(C15A)=
 Sof(H15E)=Sof(H15F)=Sof(H15G)=Sof(C16A)=Sof(H16C)=Sof(H16D)=Sof(H16E)=FVAR(1)
 Sof(N3C)=Sof(C31C)=Sof(H31C)=Sof(C32C)=Sof(H32D)=Sof(H32E)=Sof(H32F)=
 Sof(C33C)=Sof(H33D)=Sof(H33E)=Sof(H33F)=Sof(C34C)=Sof(H34C)=Sof(C35C)=
 Sof(H35D)=Sof(H35E)=Sof(H35F)=Sof(C36C)=Sof(H36D)=Sof(H36E)=Sof(H36F)=1-FVAR(2)
 Sof(N3A)=Sof(C31A)=Sof(H31A)=Sof(C32A)=Sof(H32A)=Sof(H32B)=Sof(H32C)=
 Sof(C33A)=Sof(H33A)=Sof(H33B)=Sof(H33C)=Sof(C34A)=Sof(H34A)=Sof(C35A)=
 Sof(H35A)=Sof(H35B)=Sof(H35C)=Sof(C36A)=Sof(H36A)=Sof(H36B)=Sof(H36C)=FVAR(2)
 Sof(N1D)=Sof(C11D)=Sof(H11E)=Sof(C12D)=Sof(H12J)=Sof(H12K)=Sof(H12L)=
 Sof(C13D)=Sof(H13K)=Sof(H13L)=Sof(H13M)=Sof(C14D)=Sof(H14E)=Sof(C15D)=
 Sof(H15L)=Sof(H15M)=Sof(H15N)=Sof(C16D)=Sof(H16K)=Sof(H16L)=Sof(H16M)=1-FVAR(3)
 Sof(N1B)=Sof(C11B)=Sof(H1)=Sof(C12B)=Sof(H2)=Sof(H3)=Sof(H12I)=Sof(C13B)=
 Sof(H4)=Sof(H13I)=Sof(H13J)=Sof(C14B)=Sof(H5)=Sof(C15B)=Sof(H6)=Sof(H7)=
 Sof(H15K)=Sof(C16B)=Sof(H8)=Sof(H16I)=Sof(H16J)=FVAR(3)
 Sof(N4D)=Sof(C37D)=Sof(H37D)=Sof(C38D)=Sof(H38G)=Sof(H38H)=Sof(H38I)=
 Sof(C39D)=Sof(H39G)=Sof(H39H)=Sof(H39I)=Sof(C40D)=Sof(H40D)=Sof(C41D)=
 Sof(H41G)=Sof(H41H)=Sof(H41I)=Sof(C42D)=Sof(H42G)=Sof(H42H)=Sof(H42I)=1-FVAR(4)
 Sof(N4B)=Sof(C37B)=Sof(H37B)=Sof(C38B)=Sof(H38D)=Sof(H38E)=Sof(H38F)=
 Sof(C39B)=Sof(H39D)=Sof(H39E)=Sof(H39F)=Sof(C40B)=Sof(H40B)=Sof(C41B)=
 Sof(H41D)=Sof(H41E)=Sof(H41F)=Sof(C42B)=Sof(H42D)=Sof(H42E)=Sof(H42F)=FVAR(4)
8.a Ternary CH refined with riding coordinates:
 C17A(H17C), C20A(H20C), C37A(H37A), C40A(H40A), C31A(H31A), C34A(H34A),
 C31C(H31C), C34C(H34C), C11A(H11C), C14A(H14C), C11C(H11D), C14C(H14D),
 C17B(H17D), C20B(H20D), C11B(H1), C14B(H5), C11D(H11E), C14D(H14E), C31B(H31B),
  C34B(H34B), C37B(H37B), C40B(H40B), C37D(H37D), C40D(H40D)
8.b Idealised Me refined with riding coordinates:
 C32A(H32A,H32B,H32C), C32C(H32D,H32E,H32F)
8.c Idealised Me refined as rotating group:
 C18A(H18C,H18D,H18E), C19A(H19C,H19D,H19E), C21A(H21A,H21B,H21C), C22A(H22A,
 H22B,H22C), C38A(H38A,H38B,H38C), C39A(H39A,H39B,H39C), C41A(H41A,H41B,H41C),
 C42A(H42A,H42B,H42C), C33A(H33A,H33B,H33C), C35A(H35A,H35B,H35C), C36A(H36A,
 H36B,H36C), C33C(H33D,H33E,H33F), C35C(H35D,H35E,H35F), C36C(H36D,H36E,H36F),
 C12A(H12C,H12D,H12E), C13A(H13C,H13D,H13E), C15A(H15E,H15F,H15G), C16A(H16C,
 H16D,H16E), C12C(H12F,H12G,H12H), C13C(H13F,H13G,H13H), C15C(H15H,H15I,H15J),
 C16C(H16F,H16G,H16H), C18B(H18F,H18G,H18H), C19B(H19F,H19G,H19H), C21B(H21D,
 H21E,H21F), C22B(H22D,H22E,H22F), C12B(H2,H3,H12I), C13B(H4,H13I,H13J),
 C15B(H6,H7,H15K), C16B(H8,H16I,H16J), C12D(H12J,H12K,H12L), C13D(H13K,H13L,
 H13M), C15D(H15L,H15M,H15N), C16D(H16K,H16L,H16M), C32B(H32G,H32H,H32I),
 C33B(H33G,H33H,H33I), C35B(H35G,H35H,H35I), C36B(H36G,H36H,H36I), C38B(H38D,
 H38E,H38F), C39B(H39D,H39E,H39F), C41B(H41D,H41E,H41F), C42B(H42D,H42E,H42F),
 C38D(H38G,H38H,H38I), C39D(H39G,H39H,H39I), C41D(H41G,H41H,H41I), C42D(H42G,
 H42H,H42I), C2S(H2SA,H2SB,H2SC), C4S(H4SA,H4SB,H4SC)
8.d Boron cage BH refined with riding coordinates:
 B1A(H1A), B2A(H2A), B3A(H3A), B4A(H4A), B5A(H5A), B6A(H6A), B7A(H7A),
 B8A(H8A), B9A(H9A), B10A(H10A), B13A(H13A), B17A(H17A), B18A(H18A), B20A(H20A),
  B1B(H1B), B2B(H2B), B3B(H3B), B5B(H5B), B6B(H6B), B7B(H7B), B8B(H8B),
 B10B(H10B), B13B(H13B), B17B(H17B), B18B(H18B), B20B(H20B)
;
_shelx_shelxl_version_number 2014/7
_olex2_submission_special_instructions 'No special instructions were received'

loop_
_space_group_symop_operation_xyz
'x, y, z'
'-x, -y, z+1/2'
'-x+1/2, y+1/2, z+1/2'
'x+1/2, -y+1/2, z'

loop_
_atom_site_label
_atom_site_type_symbol
_atom_site_fract_x
_atom_site_fract_y
_atom_site_fract_z
_atom_site_U_iso_or_equiv
_atom_site_adp_type
_atom_site_occupancy
_atom_site_site_symmetry_order
_atom_site_calc_flag
_atom_site_refinement_flags_posn
_atom_site_refinement_flags_adp
_atom_site_refinement_flags_occupancy
_atom_site_disorder_assembly
_atom_site_disorder_group
P1A P 0.35747(2) 0.19798(10) 0.69158(4) 0.0140(2) Uani 1 1 d D . . . .
P2A P 0.21943(2) 0.00837(10) 0.82230(4) 0.0161(2) Uani 1 1 d D . . . .
H2AA H 0.2230(8) -0.004(4) 0.8811(16) 0.023(10) Uiso 1 1 d . . . . .
O1A O 0.23221(6) 0.0431(3) 0.69153(12) 0.0238(6) Uani 1 1 d D . . . .
H1AA H 0.2341(14) 0.003(6) 0.6588(18) 0.10(2) Uiso 1 1 d D . . . .
C1A C 0.33484(8) 0.2722(4) 0.62695(16) 0.0153(9) Uani 1 1 d . . . . .
C2A C 0.30006(8) 0.3113(4) 0.65589(16) 0.0159(8) Uani 1 1 d . . . . .
C3A C 0.29726(8) 0.2801(4) 0.72113(17) 0.0136(8) Uani 1 1 d . . . . .
C4A C 0.25288(8) 0.0782(4) 0.79368(15) 0.0140(8) Uani 1 1 d . . . . .
N2A N 0.38852(6) 0.2901(3) 0.70109(13) 0.0170(7) Uani 1 1 d D . . . .
C17A C 0.40752(8) 0.3469(4) 0.65252(19) 0.0266(10) Uani 1 1 d D . . . .
H17C H 0.3988 0.3116 0.6145 0.032 Uiso 1 1 calc R . . . .
C18A C 0.40601(10) 0.5014(4) 0.6484(2) 0.0326(11) Uani 1 1 d D . . . .
H18C H 0.3849 0.5311 0.6534 0.049 Uiso 1 1 calc GR . . . .
H18D H 0.4135 0.5307 0.6095 0.049 Uiso 1 1 calc GR . . . .
H18E H 0.4186 0.5413 0.6798 0.049 Uiso 1 1 calc GR . . . .
C19A C 0.44089(9) 0.3051(5) 0.6529(2) 0.0407(12) Uani 1 1 d D . . . .
H19C H 0.4513 0.3500 0.6859 0.061 Uiso 1 1 calc GR . . . .
H19D H 0.4504 0.3316 0.6153 0.061 Uiso 1 1 calc GR . . . .
H19E H 0.4424 0.2069 0.6578 0.061 Uiso 1 1 calc GR . . . .
C20A C 0.39812(9) 0.3004(4) 0.76558(18) 0.0252(10) Uani 1 1 d D . . . .
H20C H 0.3802 0.2667 0.7887 0.030 Uiso 1 1 calc R . . . .
C21A C 0.42423(10) 0.2097(5) 0.7840(2) 0.0374(12) Uani 1 1 d D . . . .
H21A H 0.4200 0.1167 0.7715 0.056 Uiso 1 1 calc GR . . . .
H21B H 0.4265 0.2127 0.8273 0.056 Uiso 1 1 calc GR . . . .
H21C H 0.4430 0.2411 0.7652 0.056 Uiso 1 1 calc GR . . . .
C22A C 0.40286(11) 0.4440(5) 0.7869(2) 0.0373(12) Uani 1 1 d D . . . .
H22A H 0.4215 0.4804 0.7694 0.056 Uiso 1 1 calc GR . . . .
H22B H 0.4046 0.4446 0.8303 0.056 Uiso 1 1 calc GR . . . .
H22C H 0.3855 0.4998 0.7748 0.056 Uiso 1 1 calc GR . . . .
N4A N 0.18932(6) 0.1035(3) 0.81215(13) 0.0170(7) Uani 1 1 d . . . . .
C37A C 0.16387(8) 0.0765(4) 0.85452(16) 0.0215(9) Uani 1 1 d . . . . .
H37A H 0.1665 -0.0191 0.8679 0.026 Uiso 1 1 calc R . . . .
C38A C 0.16558(9) 0.1628(4) 0.91057(17) 0.0285(10) Uani 1 1 d . . . . .
H38A H 0.1864 0.1624 0.9258 0.043 Uiso 1 1 calc GR . . . .
H38B H 0.1518 0.1258 0.9407 0.043 Uiso 1 1 calc GR . . . .
H38C H 0.1596 0.2558 0.9012 0.043 Uiso 1 1 calc GR . . . .
C39A C 0.13258(8) 0.0833(5) 0.82565(19) 0.0305(10) Uani 1 1 d . . . . .
H39A H 0.1278 0.1774 0.8158 0.046 Uiso 1 1 calc GR . . . .
H39B H 0.1173 0.0480 0.8533 0.046 Uiso 1 1 calc GR . . . .
H39C H 0.1325 0.0288 0.7893 0.046 Uiso 1 1 calc GR . . . .
C40A C 0.19005(9) 0.2207(4) 0.77092(17) 0.0194(9) Uani 1 1 d . . . . .
H40A H 0.2115 0.2271 0.7566 0.023 Uiso 1 1 calc R . . . .
C41A C 0.17064(9) 0.2013(5) 0.71537(18) 0.0298(10) Uani 1 1 d . . . . .
H41A H 0.1741 0.1106 0.6992 0.045 Uiso 1 1 calc GR . . . .
H41B H 0.1762 0.2691 0.6856 0.045 Uiso 1 1 calc GR . . . .
H41C H 0.1491 0.2117 0.7257 0.045 Uiso 1 1 calc GR . . . .
C42A C 0.18314(9) 0.3561(4) 0.79988(19) 0.0291(10) Uani 1 1 d . . . . .
H42A H 0.1616 0.3593 0.8112 0.044 Uiso 1 1 calc GR . . . .
H42B H 0.1875 0.4292 0.7717 0.044 Uiso 1 1 calc GR . . . .
H42C H 0.1958 0.3671 0.8354 0.044 Uiso 1 1 calc GR . . . .
N3A N 0.21124(17) -0.1458(4) 0.7979(2) 0.0173(14) Uani 0.760(6) 1 d D . P A 1
C31A C 0.1867(2) -0.1740(11) 0.7538(4) 0.0267(18) Uani 0.760(6) 1 d D . P A 1
H31A H 0.1783 -0.0845 0.7411 0.032 Uiso 0.760(6) 1 calc R . P A 1
C32A C 0.1603(4) -0.253(4) 0.7823(10) 0.040(3) Uani 0.760(6) 1 d D . P A 1
H32A H 0.1671 -0.3439 0.7927 0.060 Uiso 0.760(6) 1 calc R . P A 1
H32B H 0.1434 -0.2585 0.7541 0.060 Uiso 0.760(6) 1 calc R . P A 1
H32C H 0.1536 -0.2055 0.8183 0.060 Uiso 0.760(6) 1 calc R . P A 1
C33A C 0.19776(18) -0.2449(7) 0.6979(3) 0.0350(19) Uani 0.760(6) 1 d D . P A 1
H33A H 0.2147 -0.1939 0.6807 0.052 Uiso 0.760(6) 1 calc GR . P A 1
H33B H 0.1811 -0.2501 0.6690 0.052 Uiso 0.760(6) 1 calc GR . P A 1
H33C H 0.2046 -0.3365 0.7079 0.052 Uiso 0.760(6) 1 calc GR . P A 1
C34A C 0.22974(12) -0.2692(6) 0.8151(3) 0.0225(14) Uani 0.760(6) 1 d D . P A 1
H34A H 0.2180 -0.3494 0.8008 0.027 Uiso 0.760(6) 1 calc R . P A 1
C35A C 0.26052(15) -0.2762(8) 0.7847(3) 0.0261(16) Uani 0.760(6) 1 d D . P A 1
H35A H 0.2579 -0.2653 0.7418 0.039 Uiso 0.760(6) 1 calc GR . P A 1
H35B H 0.2700 -0.3640 0.7929 0.039 Uiso 0.760(6) 1 calc GR . P A 1
H35C H 0.2736 -0.2038 0.7999 0.039 Uiso 0.760(6) 1 calc GR . P A 1
C36A C 0.23250(14) -0.2854(6) 0.8821(3) 0.0311(14) Uani 0.760(6) 1 d D . P A 1
H36A H 0.2446 -0.2108 0.8983 0.047 Uiso 0.760(6) 1 calc GR . P A 1
H36B H 0.2425 -0.3715 0.8911 0.047 Uiso 0.760(6) 1 calc GR . P A 1
H36C H 0.2122 -0.2844 0.8999 0.047 Uiso 0.760(6) 1 calc GR . P A 1
N3C N 0.2116(6) -0.1529(12) 0.8144(11) 0.0173(14) Uani 0.240(6) 1 d D . P A 2
C31C C 0.1913(8) -0.189(4) 0.7653(13) 0.0267(18) Uani 0.240(6) 1 d D . P A 2
H31C H 0.1852 -0.1020 0.7458 0.032 Uiso 0.240(6) 1 calc R . P A 2
C32C C 0.1619(14) -0.256(13) 0.788(4) 0.040(3) Uani 0.240(6) 1 d D . P A 2
H32D H 0.1668 -0.3409 0.8075 0.060 Uiso 0.240(6) 1 calc R . P A 2
H32E H 0.1485 -0.2736 0.7537 0.060 Uiso 0.240(6) 1 calc R . P A 2
H32F H 0.1516 -0.1950 0.8156 0.060 Uiso 0.240(6) 1 calc R . P A 2
C33C C 0.2054(6) -0.276(3) 0.7176(10) 0.0350(19) Uani 0.240(6) 1 d D . P A 2
H33D H 0.2229 -0.2290 0.7003 0.052 Uiso 0.240(6) 1 calc GR . P A 2
H33E H 0.1904 -0.2943 0.6866 0.052 Uiso 0.240(6) 1 calc GR . P A 2
H33F H 0.2122 -0.3617 0.7351 0.052 Uiso 0.240(6) 1 calc GR . P A 2
C34C C 0.2338(4) -0.2418(18) 0.8462(9) 0.0225(14) Uani 0.240(6) 1 d D . P A 2
H34C H 0.2411 -0.1904 0.8817 0.027 Uiso 0.240(6) 1 calc R . P A 2
C35C C 0.2177(4) -0.3673(17) 0.8692(8) 0.0311(14) Uani 0.240(6) 1 d D . P A 2
H35D H 0.2001 -0.3403 0.8933 0.047 Uiso 0.240(6) 1 calc GR . P A 2
H35E H 0.2317 -0.4203 0.8937 0.047 Uiso 0.240(6) 1 calc GR . P A 2
H35F H 0.2108 -0.4222 0.8356 0.047 Uiso 0.240(6) 1 calc GR . P A 2
C36C C 0.2614(5) -0.277(3) 0.8096(9) 0.0261(16) Uani 0.240(6) 1 d D . P A 2
H36D H 0.2553 -0.3318 0.7755 0.039 Uiso 0.240(6) 1 calc GR . P A 2
H36E H 0.2758 -0.3279 0.8341 0.039 Uiso 0.240(6) 1 calc GR . P A 2
H36F H 0.2711 -0.1935 0.7956 0.039 Uiso 0.240(6) 1 calc GR . P A 2
N1A N 0.3639(3) 0.0379(7) 0.6730(8) 0.018(2) Uani 0.604(3) 1 d D . P B 1
C11A C 0.38667(17) 0.0069(8) 0.6254(3) 0.0298(17) Uani 0.604(3) 1 d D . P B 1
H11C H 0.3916 0.0955 0.6062 0.036 Uiso 0.604(3) 1 calc R . P B 1
C12A C 0.37547(18) -0.0830(8) 0.5763(3) 0.0393(17) Uani 0.604(3) 1 d D . P B 1
H12C H 0.3778 -0.1778 0.5880 0.059 Uiso 0.604(3) 1 calc GR . P B 1
H12D H 0.3873 -0.0660 0.5402 0.059 Uiso 0.604(3) 1 calc GR . P B 1
H12E H 0.3540 -0.0638 0.5685 0.059 Uiso 0.604(3) 1 calc GR . P B 1
C13A C 0.41702(16) -0.0479(9) 0.6492(4) 0.0392(18) Uani 0.604(3) 1 d D . P B 1
H13C H 0.4234 0.0059 0.6835 0.059 Uiso 0.604(3) 1 calc GR . P B 1
H13D H 0.4325 -0.0421 0.6179 0.059 Uiso 0.604(3) 1 calc GR . P B 1
H13E H 0.4145 -0.1425 0.6612 0.059 Uiso 0.604(3) 1 calc GR . P B 1
C14A C 0.3502(3) -0.0733(12) 0.7100(4) 0.022(2) Uani 0.604(3) 1 d D . P B 1
H14C H 0.3342 -0.0290 0.7350 0.026 Uiso 0.604(3) 1 calc R . P B 1
C15A C 0.33364(16) -0.1826(7) 0.6742(4) 0.0323(16) Uani 0.604(3) 1 d D . P B 1
H15E H 0.3212 -0.1399 0.6434 0.048 Uiso 0.604(3) 1 calc GR . P B 1
H15F H 0.3206 -0.2354 0.7008 0.048 Uiso 0.604(3) 1 calc GR . P B 1
H15G H 0.3486 -0.2425 0.6555 0.048 Uiso 0.604(3) 1 calc GR . P B 1
C16A C 0.37238(17) -0.1369(8) 0.7532(3) 0.0356(17) Uani 0.604(3) 1 d D . P B 1
H16C H 0.3885 -0.1834 0.7311 0.053 Uiso 0.604(3) 1 calc GR . P B 1
H16D H 0.3616 -0.2022 0.7784 0.053 Uiso 0.604(3) 1 calc GR . P B 1
H16E H 0.3814 -0.0663 0.7782 0.053 Uiso 0.604(3) 1 calc GR . P B 1
N1C N 0.3675(5) 0.0382(10) 0.6813(13) 0.018(2) Uani 0.396(3) 1 d D . P B 2
C11C C 0.3989(3) 0.0100(12) 0.6590(5) 0.0298(17) Uani 0.396(3) 1 d D . P B 2
H11D H 0.4121 0.0852 0.6736 0.036 Uiso 0.396(3) 1 calc R . P B 2
C12C C 0.4011(3) 0.0108(13) 0.5915(5) 0.0393(17) Uani 0.396(3) 1 d D . P B 2
H12F H 0.3929 -0.0740 0.5757 0.059 Uiso 0.396(3) 1 calc GR . P B 2
H12G H 0.4225 0.0199 0.5797 0.059 Uiso 0.396(3) 1 calc GR . P B 2
H12H H 0.3894 0.0871 0.5757 0.059 Uiso 0.396(3) 1 calc GR . P B 2
C13C C 0.4123(2) -0.1209(12) 0.6832(6) 0.0392(18) Uani 0.396(3) 1 d D . P B 2
H13F H 0.4101 -0.1227 0.7265 0.059 Uiso 0.396(3) 1 calc GR . P B 2
H13G H 0.4339 -0.1258 0.6728 0.059 Uiso 0.396(3) 1 calc GR . P B 2
H13H H 0.4016 -0.1982 0.6659 0.059 Uiso 0.396(3) 1 calc GR . P B 2
C14C C 0.3452(5) -0.0742(19) 0.6904(6) 0.022(2) Uani 0.396(3) 1 d D . P B 2
H14D H 0.3258 -0.0273 0.7010 0.026 Uiso 0.396(3) 1 calc R . P B 2
C15C C 0.3378(3) -0.1499(12) 0.6329(5) 0.0323(16) Uani 0.396(3) 1 d D . P B 2
H15H H 0.3395 -0.0878 0.5991 0.048 Uiso 0.396(3) 1 calc GR . P B 2
H15I H 0.3171 -0.1857 0.6351 0.048 Uiso 0.396(3) 1 calc GR . P B 2
H15J H 0.3522 -0.2248 0.6277 0.048 Uiso 0.396(3) 1 calc GR . P B 2
C16C C 0.3508(3) -0.1685(13) 0.7412(5) 0.0356(17) Uani 0.396(3) 1 d D . P B 2
H16F H 0.3659 -0.2367 0.7294 0.053 Uiso 0.396(3) 1 calc GR . P B 2
H16G H 0.3318 -0.2134 0.7522 0.053 Uiso 0.396(3) 1 calc GR . P B 2
H16H H 0.3586 -0.1174 0.7753 0.053 Uiso 0.396(3) 1 calc GR . P B 2
B1A B 0.32516(9) 0.4400(4) 0.63551(19) 0.0161(9) Uani 1 1 d . . . . .
H1A H 0.3367 0.5089 0.6679 0.019 Uiso 1 1 calc R . . . .
B2A B 0.34373(10) 0.3827(5) 0.56976(19) 0.0221(11) Uani 1 1 d . . . . .
H2A H 0.3674 0.4147 0.5582 0.027 Uiso 1 1 calc R . . . .
B3A B 0.33082(11) 0.2178(5) 0.5548(2) 0.0248(11) Uani 1 1 d . . . . .
H3A H 0.3460 0.1412 0.5333 0.030 Uiso 1 1 calc R . . . .
B4A B 0.30378(10) 0.1724(5) 0.61025(19) 0.0209(10) Uani 1 1 d . . . . .
H4A H 0.3013 0.0656 0.6260 0.025 Uiso 1 1 calc R . . . .
B5A B 0.28545(10) 0.4501(5) 0.6209(2) 0.0231(11) Uani 1 1 d . . . . .
H5A H 0.2707 0.5271 0.6432 0.028 Uiso 1 1 calc R . . . .
B6A B 0.31242(10) 0.4947(5) 0.5650(2) 0.0239(11) Uani 1 1 d . . . . .
H6A H 0.3153 0.6020 0.5501 0.029 Uiso 1 1 calc R . . . .
B7A B 0.31571(11) 0.3572(5) 0.5154(2) 0.0276(11) Uani 1 1 d . . . . .
H7A H 0.3207 0.3734 0.4671 0.033 Uiso 1 1 calc R . . . .
B8A B 0.29092(11) 0.2255(6) 0.5401(2) 0.0284(12) Uani 1 1 d . . . . .
H8A H 0.2796 0.1536 0.5086 0.034 Uiso 1 1 calc R . . . .
B9A B 0.27239(11) 0.2847(5) 0.6050(2) 0.0243(11) Uani 1 1 d . . . . .
H9A H 0.2488 0.2524 0.6169 0.029 Uiso 1 1 calc R . . . .
B10A B 0.27972(11) 0.3973(5) 0.5458(2) 0.0288(12) Uani 1 1 d . . . . .
H10A H 0.2610 0.4396 0.5178 0.035 Uiso 1 1 calc R . . . .
B11A B 0.25664(9) 0.0439(4) 0.72700(19) 0.0156(9) Uani 1 1 d . . . . .
H11A H 0.2771(8) 0.006(4) 0.7117(15) 0.019 Uiso 1 1 d R . . . .
B12A B 0.32552(9) 0.2188(5) 0.75302(19) 0.0140(9) Uani 1 1 d . . . . .
B13A B 0.31185(9) 0.3870(5) 0.77091(18) 0.0141(9) Uani 1 1 d . . . . .
H13A H 0.3226 0.4878 0.7625 0.017 Uiso 1 1 calc R . . . .
B14A B 0.27229(10) 0.3354(4) 0.76123(19) 0.0157(9) Uani 1 1 d . . . . .
H14A H 0.2534(8) 0.404(4) 0.7439(16) 0.019 Uiso 1 1 d R . . . .
B15A B 0.28136(9) 0.0517(5) 0.83827(18) 0.0168(10) Uani 1 1 d . . . . .
H15A H 0.2795(7) -0.027(4) 0.8753(15) 0.016(9) Uiso 1 1 d . . . . .
H15B H 0.3018(8) 0.029(4) 0.7954(16) 0.021(10) Uiso 1 1 d . . . . .
B16A B 0.32095(9) 0.1048(5) 0.81857(19) 0.0157(9) Uani 1 1 d . . . . .
H16A H 0.3410(8) 0.040(4) 0.8346(15) 0.019 Uiso 1 1 d R . . . .
B17A B 0.32573(10) 0.2823(5) 0.8269(2) 0.0168(10) Uani 1 1 d . . . . .
H17A H 0.3468 0.3197 0.8495 0.020 Uiso 1 1 calc R . . . .
B18A B 0.28809(9) 0.3525(5) 0.83306(18) 0.0158(9) Uani 1 1 d . . . . .
H18A H 0.2808 0.4407 0.8609 0.019 Uiso 1 1 calc R . . . .
B19A B 0.26079(10) 0.2177(5) 0.83061(19) 0.0156(9) Uani 1 1 d . . . . .
H19A H 0.2433(9) 0.245(4) 0.8622(16) 0.019 Uiso 1 1 d R . . . .
B20A B 0.29804(9) 0.1986(5) 0.86880(19) 0.0166(10) Uani 1 1 d . . . . .
H20A H 0.3009 0.1946 0.9182 0.020 Uiso 1 1 calc R . . . .
P1B P 0.10945(2) 0.29971(10) 0.51764(4) 0.0113(2) Uani 1 1 d D . . . .
P2B P -0.02897(2) 0.51981(11) 0.39326(5) 0.0240(3) Uani 1 1 d D . . . .
H2BB H -0.0220(7) 0.545(3) 0.3360(15) 0.014(9) Uiso 1 1 d . . . . .
O1B O -0.01825(6) 0.4473(3) 0.52520(13) 0.0302(7) Uani 1 1 d D . . . .
H1BB H -0.0150(10) 0.467(5) 0.5595(13) 0.043(16) Uiso 1 1 d D . . . .
C1B C 0.08761(8) 0.2181(4) 0.58118(16) 0.0141(8) Uani 1 1 d . . . . .
C2B C 0.05176(7) 0.1910(4) 0.55418(16) 0.0135(8) Uani 1 1 d . . . . .
C3B C 0.04816(8) 0.2289(4) 0.49007(17) 0.0131(8) Uani 1 1 d . . . . .
C4B C 0.00305(8) 0.4368(4) 0.42189(17) 0.0193(9) Uani 1 1 d . . . . .
N2B N 0.13968(6) 0.2060(3) 0.50360(12) 0.0124(7) Uani 1 1 d D . . . .
C17B C 0.15888(8) 0.1398(4) 0.54978(16) 0.0168(8) Uani 1 1 d D . . . .
H17D H 0.1505 0.1692 0.5890 0.020 Uiso 1 1 calc R . . . .
C18B C 0.15693(9) -0.0154(4) 0.54922(19) 0.0258(10) Uani 1 1 d D . . . .
H18F H 0.1357 -0.0431 0.5440 0.039 Uiso 1 1 calc GR . . . .
H18G H 0.1647 -0.0511 0.5869 0.039 Uiso 1 1 calc GR . . . .
H18H H 0.1692 -0.0509 0.5164 0.039 Uiso 1 1 calc GR . . . .
C19B C 0.19230(8) 0.1818(4) 0.54963(18) 0.0249(10) Uani 1 1 d D . . . .
H19F H 0.2028 0.1375 0.5165 0.037 Uiso 1 1 calc GR . . . .
H19G H 0.2018 0.1547 0.5872 0.037 Uiso 1 1 calc GR . . . .
H19H H 0.1938 0.2801 0.5451 0.037 Uiso 1 1 calc DGR . . . .
C20B C 0.14820(8) 0.2058(4) 0.43908(15) 0.0158(8) Uani 1 1 d D . . . .
H20D H 0.1307 0.2488 0.4181 0.019 Uiso 1 1 calc R . . . .
C21B C 0.17575(9) 0.2921(5) 0.42302(19) 0.0269(10) Uani 1 1 d D . . . .
H21D H 0.1739 0.3809 0.4420 0.040 Uiso 1 1 calc GR . . . .
H21E H 0.1767 0.3035 0.3798 0.040 Uiso 1 1 calc GR . . . .
H21F H 0.1943 0.2473 0.4369 0.040 Uiso 1 1 calc GR . . . .
C22B C 0.15069(10) 0.0656(4) 0.41315(18) 0.0281(10) Uani 1 1 d D . . . .
H22D H 0.1697 0.0235 0.4265 0.042 Uiso 1 1 calc GR . . . .
H22E H 0.1506 0.0712 0.3697 0.042 Uiso 1 1 calc GR . . . .
H22F H 0.1334 0.0108 0.4264 0.042 Uiso 1 1 calc GR . . . .
N1B N 0.11784(16) 0.4562(5) 0.5388(4) 0.0149(15) Uani 0.779(5) 1 d D . P C 1
C11B C 0.14231(12) 0.4774(6) 0.5835(2) 0.0213(13) Uani 0.779(5) 1 d D . P C 1
H1 H 0.1484 0.3855 0.5977 0.026 Uiso 0.779(5) 1 calc R . P C 1
C12B C 0.17121(12) 0.5425(7) 0.5580(3) 0.0341(15) Uani 0.779(5) 1 d D . P C 1
H2 H 0.1759 0.5018 0.5193 0.051 Uiso 0.779(5) 1 calc GR . P C 1
H3 H 0.1882 0.5275 0.5853 0.051 Uiso 0.779(5) 1 calc GR . P C 1
H12I H 0.1679 0.6399 0.5530 0.051 Uiso 0.779(5) 1 calc GR . P C 1
C13B C 0.13208(14) 0.5566(6) 0.6390(2) 0.0332(15) Uani 0.779(5) 1 d D . P C 1
H4 H 0.1339 0.6538 0.6313 0.050 Uiso 0.779(5) 1 calc GR . P C 1
H13I H 0.1450 0.5320 0.6728 0.050 Uiso 0.779(5) 1 calc GR . P C 1
H13J H 0.1109 0.5343 0.6481 0.050 Uiso 0.779(5) 1 calc GR . P C 1
C14B C 0.1029(2) 0.5725(8) 0.5083(3) 0.0183(14) Uani 0.779(5) 1 d D . P C 1
H5 H 0.0856 0.5320 0.4855 0.022 Uiso 0.779(5) 1 calc R . P C 1
C15B C 0.08819(14) 0.6793(6) 0.5491(3) 0.0286(14) Uani 0.779(5) 1 d D . P C 1
H6 H 0.0759 0.6341 0.5795 0.043 Uiso 0.779(5) 1 calc GR . P C 1
H7 H 0.0752 0.7391 0.5254 0.043 Uiso 0.779(5) 1 calc GR . P C 1
H15K H 0.1041 0.7328 0.5684 0.043 Uiso 0.779(5) 1 calc GR . P C 1
C16B C 0.12253(14) 0.6431(6) 0.4621(2) 0.0265(14) Uani 0.779(5) 1 d D . P C 1
H8 H 0.1363 0.7064 0.4819 0.040 Uiso 0.779(5) 1 calc GR . P C 1
H16I H 0.1095 0.6929 0.4343 0.040 Uiso 0.779(5) 1 calc GR . P C 1
H16J H 0.1344 0.5757 0.4402 0.040 Uiso 0.779(5) 1 calc GR . P C 1
N1D N 0.1205(6) 0.4586(14) 0.5299(17) 0.0149(15) Uani 0.221(5) 1 d D . P C 2
C11D C 0.1511(4) 0.4890(18) 0.5556(8) 0.0213(13) Uani 0.221(5) 1 d D . P C 2
H11E H 0.1634 0.4087 0.5434 0.026 Uiso 0.221(5) 1 calc DR . P C 2
C12D C 0.1689(4) 0.606(2) 0.5296(10) 0.0341(15) Uani 0.221(5) 1 d D . P C 2
H12J H 0.1653 0.6105 0.4867 0.051 Uiso 0.221(5) 1 calc GR . P C 2
H12K H 0.1906 0.5923 0.5371 0.051 Uiso 0.221(5) 1 calc GR . P C 2
H12L H 0.1623 0.6905 0.5482 0.051 Uiso 0.221(5) 1 calc GR . P C 2
C13D C 0.1539(5) 0.487(2) 0.6228(7) 0.0332(15) Uani 0.221(5) 1 d D . P C 2
H13K H 0.1447 0.5691 0.6393 0.050 Uiso 0.221(5) 1 calc GR . P C 2
H13L H 0.1755 0.4836 0.6338 0.050 Uiso 0.221(5) 1 calc GR . P C 2
H13M H 0.1435 0.4073 0.6386 0.050 Uiso 0.221(5) 1 calc GR . P C 2
C14D C 0.0993(8) 0.577(3) 0.5212(11) 0.0183(14) Uani 0.221(5) 1 d D . P C 2
H14E H 0.0793 0.5354 0.5104 0.022 Uiso 0.221(5) 1 calc R . P C 2
C15D C 0.0932(6) 0.658(2) 0.5788(9) 0.0286(14) Uani 0.221(5) 1 d D . P C 2
H15L H 0.0904 0.5948 0.6120 0.043 Uiso 0.221(5) 1 calc GR . P C 2
H15M H 0.0748 0.7120 0.5737 0.043 Uiso 0.221(5) 1 calc GR . P C 2
H15N H 0.1105 0.7171 0.5870 0.043 Uiso 0.221(5) 1 calc GR . P C 2
C16D C 0.1068(5) 0.670(2) 0.4710(9) 0.0265(14) Uani 0.221(5) 1 d D . P C 2
H16K H 0.1225 0.7345 0.4838 0.040 Uiso 0.221(5) 1 calc GR . P C 2
H16L H 0.0885 0.7202 0.4592 0.040 Uiso 0.221(5) 1 calc GR . P C 2
H16M H 0.1143 0.6180 0.4371 0.040 Uiso 0.221(5) 1 calc GR . P C 2
N3B N -0.03580(7) 0.6718(3) 0.42007(15) 0.0229(8) Uani 1 1 d . . . . .
C31B C -0.05635(9) 0.6943(5) 0.4718(2) 0.0308(11) Uani 1 1 d . . . . .
H31B H -0.0635 0.6034 0.4854 0.037 Uiso 1 1 calc R . . . .
C32B C -0.08433(10) 0.7743(5) 0.4533(2) 0.0421(13) Uani 1 1 d . . . . .
H32G H -0.0781 0.8629 0.4381 0.063 Uiso 1 1 calc GR . . . .
H32H H -0.0977 0.7866 0.4877 0.063 Uiso 1 1 calc GR . . . .
H32I H -0.0952 0.7249 0.4221 0.063 Uiso 1 1 calc GR . . . .
C33B C -0.04091(10) 0.7620(5) 0.5250(2) 0.0377(12) Uani 1 1 d . . . . .
H33G H -0.0222 0.7133 0.5348 0.057 Uiso 1 1 calc GR . . . .
H33H H -0.0546 0.7602 0.5593 0.057 Uiso 1 1 calc GR . . . .
H33I H -0.0360 0.8560 0.5150 0.057 Uiso 1 1 calc GR . . . .
C34B C -0.01802(9) 0.7940(4) 0.40131(19) 0.0252(9) Uani 1 1 d . . . . .
H34B H -0.0287 0.8739 0.4187 0.030 Uiso 1 1 calc R . . . .
C35B C 0.01427(8) 0.7973(5) 0.42589(19) 0.0260(10) Uani 1 1 d . . . . .
H35G H 0.0138 0.7807 0.4688 0.039 Uiso 1 1 calc GR . . . .
H35H H 0.0233 0.8862 0.4182 0.039 Uiso 1 1 calc GR . . . .
H35I H 0.0265 0.7273 0.4064 0.039 Uiso 1 1 calc GR . . . .
C36B C -0.01822(11) 0.8142(5) 0.33418(19) 0.0379(12) Uani 1 1 d . . . . .
H36G H -0.0059 0.7436 0.3153 0.057 Uiso 1 1 calc GR . . . .
H36H H -0.0097 0.9031 0.3246 0.057 Uiso 1 1 calc GR . . . .
H36I H -0.0391 0.8088 0.3195 0.057 Uiso 1 1 calc GR . . . .
N4B N -0.06022(15) 0.4316(8) 0.4029(3) 0.0205(16) Uani 0.611(4) 1 d D U P D 1
C37B C -0.08508(14) 0.4811(8) 0.3645(3) 0.0301(15) Uani 0.611(4) 1 d D U P D 1
H37B H -0.0818 0.5806 0.3598 0.036 Uiso 0.611(4) 1 calc R . P D 1
C38B C -0.11635(14) 0.4640(8) 0.3923(3) 0.0366(15) Uani 0.611(4) 1 d D U P D 1
H38D H -0.1212 0.3675 0.3952 0.055 Uiso 0.611(4) 1 calc GR . P D 1
H38E H -0.1316 0.5094 0.3676 0.055 Uiso 0.611(4) 1 calc GR . P D 1
H38F H -0.1164 0.5041 0.4322 0.055 Uiso 0.611(4) 1 calc GR . P D 1
C39B C -0.08399(19) 0.4214(10) 0.3025(3) 0.0380(18) Uani 0.611(4) 1 d D U P D 1
H39D H -0.0639 0.4378 0.2851 0.057 Uiso 0.611(4) 1 calc GR . P D 1
H39E H -0.0996 0.4640 0.2778 0.057 Uiso 0.611(4) 1 calc GR . P D 1
H39F H -0.0877 0.3239 0.3047 0.057 Uiso 0.611(4) 1 calc GR . P D 1
C40B C -0.06038(18) 0.2993(10) 0.4331(4) 0.0231(18) Uani 0.611(4) 1 d D U P D 1
H40B H -0.0389 0.2860 0.4467 0.028 Uiso 0.611(4) 1 calc R . P D 1
C41B C -0.07930(15) 0.2991(8) 0.4908(3) 0.0347(15) Uani 0.611(4) 1 d D U P D 1
H41D H -0.0730 0.3750 0.5160 0.052 Uiso 0.611(4) 1 calc GR . P D 1
H41E H -0.0760 0.2140 0.5121 0.052 Uiso 0.611(4) 1 calc GR . P D 1
H41F H -0.1009 0.3083 0.4809 0.052 Uiso 0.611(4) 1 calc GR . P D 1
C42B C -0.0673(7) 0.1774(18) 0.3971(13) 0.0405(16) Uani 0.611(4) 1 d D U P D 1
H42D H -0.0856 0.1936 0.3733 0.061 Uiso 0.611(4) 1 calc GR . P D 1
H42E H -0.0707 0.1001 0.4236 0.061 Uiso 0.611(4) 1 calc GR . P D 1
H42F H -0.0501 0.1579 0.3707 0.061 Uiso 0.611(4) 1 calc GR . P D 1
N4D N -0.0596(2) 0.4243(14) 0.3793(4) 0.0205(16) Uani 0.389(4) 1 d D U P D 2
C37D C -0.0790(3) 0.4204(14) 0.3243(5) 0.0301(15) Uani 0.389(4) 1 d D U P D 2
H37D H -0.0964 0.3582 0.3327 0.036 Uiso 0.389(4) 1 calc R . P D 2
C38D C -0.0925(2) 0.5561(11) 0.3073(5) 0.0366(15) Uani 0.389(4) 1 d D U P D 2
H38G H -0.1063 0.5867 0.3386 0.055 Uiso 0.389(4) 1 calc GR . P D 2
H38H H -0.1037 0.5470 0.2699 0.055 Uiso 0.389(4) 1 calc GR . P D 2
H38I H -0.0761 0.6223 0.3022 0.055 Uiso 0.389(4) 1 calc GR . P D 2
C39D C -0.0617(2) 0.3613(13) 0.2709(5) 0.0380(18) Uani 0.389(4) 1 d D U P D 2
H39G H -0.0452 0.4228 0.2597 0.057 Uiso 0.389(4) 1 calc GR . P D 2
H39H H -0.0757 0.3504 0.2374 0.057 Uiso 0.389(4) 1 calc GR . P D 2
H39I H -0.0532 0.2731 0.2818 0.057 Uiso 0.389(4) 1 calc GR . P D 2
C40D C -0.0690(3) 0.3211(17) 0.4243(7) 0.0231(18) Uani 0.389(4) 1 d D U P D 2
H40D H -0.0545 0.3234 0.4585 0.028 Uiso 0.389(4) 1 calc R . P D 2
C41D C -0.1017(2) 0.3464(12) 0.4476(5) 0.0347(15) Uani 0.389(4) 1 d D U P D 2
H41G H -0.1034 0.4398 0.4617 0.052 Uiso 0.389(4) 1 calc GR . P D 2
H41H H -0.1061 0.2841 0.4803 0.052 Uiso 0.389(4) 1 calc GR . P D 2
H41I H -0.1163 0.3313 0.4153 0.052 Uiso 0.389(4) 1 calc GR . P D 2
C42D C -0.0689(11) 0.181(3) 0.397(2) 0.0405(16) Uani 0.389(4) 1 d D U P D 2
H42G H -0.0899 0.1525 0.3900 0.061 Uiso 0.389(4) 1 calc GR . P D 2
H42H H -0.0592 0.1180 0.4249 0.061 Uiso 0.389(4) 1 calc GR . P D 2
H42I H -0.0577 0.1829 0.3598 0.061 Uiso 0.389(4) 1 calc GR . P D 2
B1B B 0.07566(9) 0.0536(5) 0.5703(2) 0.0176(10) Uani 1 1 d . . . . .
H1B H 0.0856 -0.0147 0.5357 0.021 Uiso 1 1 calc R . . . .
B2B B 0.09615(10) 0.0991(5) 0.63557(19) 0.0191(10) Uani 1 1 d . . . . .
H2B H 0.1195 0.0595 0.6445 0.023 Uiso 1 1 calc R . . . .
B3B B 0.08569(10) 0.2660(5) 0.6549(2) 0.0204(11) Uani 1 1 d . . . . .
H3B H 0.1024 0.3367 0.6761 0.025 Uiso 1 1 calc R . . . .
B4B B 0.05817(9) 0.3243(5) 0.6029(2) 0.0174(10) Uani 1 1 d . . . . .
H4B H 0.0595(8) 0.426(4) 0.5846(16) 0.021 Uiso 1 1 d R . . . .
B5B B 0.03613(9) 0.0527(5) 0.58824(19) 0.0193(10) Uani 1 1 d . . . . .
H5B H 0.0199 -0.0178 0.5656 0.023 Uiso 1 1 calc R . . . .
B6B B 0.06366(10) -0.0050(5) 0.6409(2) 0.0223(11) Uani 1 1 d . . . . .
H6B H 0.0654 -0.1143 0.6535 0.027 Uiso 1 1 calc R . . . .
B7B B 0.06976(10) 0.1274(5) 0.6935(2) 0.0243(11) Uani 1 1 d . . . . .
H7B H 0.0755 0.1061 0.7411 0.029 Uiso 1 1 calc R . . . .
B8B B 0.04646(10) 0.2666(5) 0.6736(2) 0.0213(11) Uani 1 1 d . . . . .
H8B H 0.0370 0.3373 0.7078 0.026 Uiso 1 1 calc R . . . .
B9B B 0.02532(10) 0.2204(5) 0.6089(2) 0.0186(10) Uani 1 1 d . . . . .
H9B H 0.0043(8) 0.256(4) 0.5923(16) 0.022 Uiso 1 1 d R . . . .
B10B B 0.03276(10) 0.0976(5) 0.66481(19) 0.0223(11) Uani 1 1 d . . . . .
H10B H 0.0141 0.0559 0.6933 0.027 Uiso 1 1 calc R . . . .
B11B B 0.00674(10) 0.4568(5) 0.4901(2) 0.0230(11) Uani 1 1 d . . . . .
H11B H 0.0275(9) 0.500(4) 0.5117(17) 0.028 Uiso 1 1 d R . . . .
B12B B 0.07666(9) 0.2900(5) 0.45847(19) 0.0137(9) Uani 1 1 d . . . . .
B13B B 0.06185(9) 0.1248(5) 0.43775(18) 0.0151(9) Uani 1 1 d . . . . .
H13B H 0.0723 0.0225 0.4441 0.018 Uiso 1 1 calc R . . . .
B14B B 0.02265(9) 0.1776(5) 0.44937(19) 0.0160(9) Uani 1 1 d . . . . .
H14B H 0.0032(8) 0.109(4) 0.4644(16) 0.019 Uiso 1 1 d R . . . .
B15B B 0.03197(9) 0.4680(5) 0.37840(19) 0.0182(10) Uani 1 1 d . . . . .
H15C H 0.0313(7) 0.558(4) 0.3450(14) 0.012(9) Uiso 1 1 d . . . . .
H15D H 0.0537(7) 0.488(3) 0.4198(15) 0.011(9) Uiso 1 1 d . . . . .
B16B B 0.07141(9) 0.4091(5) 0.39561(19) 0.0147(9) Uani 1 1 d . . . . .
H16B H 0.0894(8) 0.472(4) 0.3801(15) 0.013(9) Uiso 1 1 d . . . . .
B17B B 0.07570(10) 0.2336(5) 0.3825(2) 0.0150(10) Uani 1 1 d . . . . .
H17B H 0.0962 0.1972 0.3579 0.018 Uiso 1 1 calc R . . . .
B18B B 0.03775(9) 0.1665(5) 0.37729(19) 0.0185(10) Uani 1 1 d . . . . .
H18B H 0.0299 0.0808 0.3486 0.022 Uiso 1 1 calc R . . . .
B19B B 0.01102(9) 0.3019(5) 0.3817(2) 0.0192(10) Uani 1 1 d . . . . .
H19B H -0.0092(9) 0.282(4) 0.3511(17) 0.023 Uiso 1 1 d R . . . .
B20B B 0.04796(9) 0.3241(4) 0.3436(2) 0.0167(10) Uani 1 1 d . . . . .
H20B H 0.0505 0.3342 0.2943 0.020 Uiso 1 1 calc R . . . .
N1S N 0.24453(9) -0.0889(4) 0.58479(17) 0.0432(11) Uani 1 1 d . . . . .
C1S C 0.25035(9) -0.1413(5) 0.54199(19) 0.0291(10) Uani 1 1 d . . . . .
C2S C 0.25847(13) -0.2026(7) 0.4862(2) 0.0603(17) Uani 1 1 d . . . . .
H2SA H 0.2411 -0.1981 0.4589 0.090 Uiso 1 1 calc GR . . . .
H2SB H 0.2640 -0.2974 0.4928 0.090 Uiso 1 1 calc GR . . . .
H2SC H 0.2758 -0.1542 0.4689 0.090 Uiso 1 1 calc GR . . . .
N2S N -0.00522(10) 0.5570(5) 0.6404(2) 0.0554(13) Uani 1 1 d . . . . .
C3S C -0.00285(11) 0.6447(6) 0.6708(2) 0.0433(13) Uani 1 1 d . . . . .
C4S C -0.00083(19) 0.7618(8) 0.7091(3) 0.119(4) Uani 1 1 d . . . . .
H4SA H 0.0151 0.8225 0.6945 0.179 Uiso 1 1 calc GR . . . .
H4SB H 0.0041 0.7328 0.7496 0.179 Uiso 1 1 calc GR . . . .
H4SC H -0.0204 0.8095 0.7092 0.179 Uiso 1 1 calc GR . . . .

loop_
_atom_site_aniso_label
_atom_site_aniso_U_11
_atom_site_aniso_U_22
_atom_site_aniso_U_33
_atom_site_aniso_U_23
_atom_site_aniso_U_13
_atom_site_aniso_U_12
P1A 0.0129(4) 0.0126(5) 0.0163(5) -0.0009(4) 0.0006(4) 0.0000(4)
P2A 0.0136(4) 0.0184(6) 0.0163(5) 0.0026(4) 0.0015(4) 0.0023(4)
O1A 0.0214(14) 0.0317(18) 0.0184(15) -0.0103(14) -0.0044(12) 0.0029(12)
C1A 0.0165(19) 0.015(2) 0.014(2) 0.0016(16) 0.0020(16) -0.0014(16)
C2A 0.0132(18) 0.019(2) 0.015(2) 0.0020(17) -0.0022(15) 0.0028(16)
C3A 0.018(2) 0.010(2) 0.013(2) -0.0012(16) -0.0016(16) -0.0018(16)
C4A 0.0137(17) 0.017(2) 0.0115(18) 0.0006(16) 0.0007(14) 0.0006(16)
N2A 0.0147(15) 0.0184(19) 0.0180(17) 0.0005(15) -0.0001(13) -0.0001(14)
C17A 0.0188(19) 0.034(3) 0.027(2) 0.009(2) 0.0060(17) -0.0038(18)
C18A 0.026(2) 0.030(3) 0.041(3) 0.009(2) -0.002(2) -0.011(2)
C19A 0.023(2) 0.050(3) 0.049(3) 0.008(3) 0.007(2) -0.002(2)
C20A 0.018(2) 0.029(3) 0.028(2) -0.005(2) 0.0002(17) -0.0049(19)
C21A 0.039(3) 0.039(3) 0.034(3) 0.004(2) -0.012(2) 0.002(2)
C22A 0.042(3) 0.035(3) 0.035(3) -0.009(2) -0.008(2) 0.003(2)
N4A 0.0140(15) 0.0216(18) 0.0154(16) 0.0010(14) 0.0033(13) 0.0029(13)
C37A 0.0160(18) 0.029(3) 0.019(2) -0.0007(18) 0.0048(16) 0.0025(17)
C38A 0.025(2) 0.041(3) 0.020(2) -0.0017(19) 0.0058(17) 0.006(2)
C39A 0.0173(19) 0.044(3) 0.030(2) -0.005(2) 0.0036(18) 0.0011(19)
C40A 0.0189(19) 0.022(2) 0.018(2) 0.0021(17) 0.0006(16) 0.0028(17)
C41A 0.022(2) 0.045(3) 0.022(2) 0.004(2) -0.0039(17) 0.004(2)
C42A 0.029(2) 0.026(3) 0.032(2) 0.000(2) 0.0013(19) 0.012(2)
N3A 0.0204(17) 0.0139(19) 0.017(4) 0.0078(19) 0.002(3) 0.0033(15)
C31A 0.029(4) 0.018(4) 0.033(4) -0.001(4) -0.008(3) -0.004(3)
C32A 0.026(3) 0.030(4) 0.064(6) -0.015(4) 0.000(3) -0.007(3)
C33A 0.052(5) 0.026(4) 0.027(5) -0.009(3) -0.006(3) -0.010(3)
C34A 0.031(3) 0.015(3) 0.021(4) 0.000(3) 0.006(3) 0.006(2)
C35A 0.034(3) 0.019(3) 0.025(4) -0.011(4) 0.006(4) 0.004(2)
C36A 0.043(4) 0.023(4) 0.028(3) 0.007(3) 0.008(3) 0.006(3)
N3C 0.0204(17) 0.0139(19) 0.017(4) 0.0078(19) 0.002(3) 0.0033(15)
C31C 0.029(4) 0.018(4) 0.033(4) -0.001(4) -0.008(3) -0.004(3)
C32C 0.026(3) 0.030(4) 0.064(6) -0.015(4) 0.000(3) -0.007(3)
C33C 0.052(5) 0.026(4) 0.027(5) -0.009(3) -0.006(3) -0.010(3)
C34C 0.031(3) 0.015(3) 0.021(4) 0.000(3) 0.006(3) 0.006(2)
C35C 0.043(4) 0.023(4) 0.028(3) 0.007(3) 0.008(3) 0.006(3)
C36C 0.034(3) 0.019(3) 0.025(4) -0.011(4) 0.006(4) 0.004(2)
N1A 0.017(3) 0.0132(19) 0.023(5) -0.0009(17) 0.007(4) 0.0016(16)
C11A 0.039(5) 0.018(3) 0.033(5) -0.001(4) 0.018(3) 0.002(3)
C12A 0.051(4) 0.038(4) 0.030(4) -0.005(3) 0.013(3) -0.001(3)
C13A 0.029(3) 0.039(5) 0.050(5) -0.003(3) 0.010(3) 0.000(3)
C14A 0.033(5) 0.015(3) 0.018(6) -0.008(5) 0.012(5) 0.000(3)
C15A 0.029(3) 0.025(4) 0.043(4) -0.005(3) 0.015(3) -0.002(3)
C16A 0.036(4) 0.031(4) 0.040(4) 0.010(3) 0.012(4) 0.014(4)
N1C 0.017(3) 0.0132(19) 0.023(5) -0.0009(17) 0.007(4) 0.0016(16)
C11C 0.039(5) 0.018(3) 0.033(5) -0.001(4) 0.018(3) 0.002(3)
C12C 0.051(4) 0.038(4) 0.030(4) -0.005(3) 0.013(3) -0.001(3)
C13C 0.029(3) 0.039(5) 0.050(5) -0.003(3) 0.010(3) 0.000(3)
C14C 0.033(5) 0.015(3) 0.018(6) -0.008(5) 0.012(5) 0.000(3)
C15C 0.029(3) 0.025(4) 0.043(4) -0.005(3) 0.015(3) -0.002(3)
C16C 0.036(4) 0.031(4) 0.040(4) 0.010(3) 0.012(4) 0.014(4)
B1A 0.020(2) 0.012(2) 0.017(2) 0.0019(19) -0.0018(18) -0.0013(18)
B2A 0.027(2) 0.023(3) 0.016(2) 0.007(2) 0.0033(19) -0.001(2)
B3A 0.034(3) 0.029(3) 0.012(2) -0.005(2) 0.003(2) -0.007(2)
B4A 0.026(2) 0.024(3) 0.013(2) -0.0053(19) -0.0021(19) -0.009(2)
B5A 0.025(2) 0.022(3) 0.023(2) 0.009(2) -0.004(2) 0.003(2)
B6A 0.025(2) 0.023(3) 0.023(2) 0.007(2) -0.0010(19) -0.003(2)
B7A 0.035(3) 0.032(3) 0.016(2) 0.003(2) -0.001(2) -0.009(2)
B8A 0.034(3) 0.036(3) 0.015(2) 0.003(2) -0.004(2) -0.010(2)
B9A 0.027(3) 0.030(3) 0.016(2) 0.004(2) -0.007(2) -0.006(2)
B10A 0.029(3) 0.038(3) 0.019(2) 0.012(2) -0.007(2) -0.003(2)
B11A 0.017(2) 0.011(2) 0.019(2) -0.0013(18) 0.0027(18) -0.0024(18)
B12A 0.012(2) 0.014(2) 0.016(2) -0.0020(19) 0.0011(17) -0.0023(19)
B13A 0.014(2) 0.014(2) 0.015(2) -0.0024(18) 0.0000(17) 0.0018(18)
B14A 0.018(2) 0.013(2) 0.016(2) -0.0008(18) -0.0019(17) -0.0003(19)
B15A 0.015(2) 0.019(3) 0.016(2) -0.0006(19) 0.0030(17) 0.0045(19)
B16A 0.0127(19) 0.020(3) 0.014(2) -0.0012(19) -0.0010(18) -0.0011(18)
B17A 0.019(2) 0.017(2) 0.015(2) -0.004(2) -0.0031(19) 0.0019(19)
B18A 0.015(2) 0.018(2) 0.015(2) -0.0044(19) -0.0041(17) 0.0016(18)
B19A 0.017(2) 0.017(2) 0.013(2) 0.0002(18) -0.0002(18) 0.0045(19)
B20A 0.015(2) 0.021(3) 0.013(2) -0.0023(19) -0.0009(17) 0.0034(19)
P1B 0.0108(4) 0.0110(5) 0.0121(5) -0.0012(4) 0.0010(4) -0.0011(4)
P2B 0.0134(5) 0.0184(6) 0.0403(7) 0.0113(5) 0.0013(4) -0.0001(4)
O1B 0.0289(16) 0.038(2) 0.0238(18) 0.0074(15) 0.0065(14) 0.0107(14)
C1B 0.0110(18) 0.016(2) 0.015(2) -0.0020(17) -0.0016(15) 0.0002(16)
C2B 0.0099(17) 0.012(2) 0.019(2) 0.0002(16) 0.0019(15) -0.0008(15)
C3B 0.0141(19) 0.012(2) 0.013(2) 0.0014(16) 0.0002(15) 0.0012(16)
C4B 0.0168(19) 0.016(2) 0.026(2) 0.0090(17) 0.0035(16) 0.0021(16)
N2B 0.0108(14) 0.0143(17) 0.0121(16) -0.0013(13) 0.0015(12) 0.0019(13)
C17B 0.0125(17) 0.024(2) 0.0143(19) 0.0029(17) -0.0008(15) 0.0029(16)
C18B 0.023(2) 0.022(2) 0.032(2) 0.007(2) -0.0024(18) 0.0024(18)
C19B 0.0161(19) 0.034(3) 0.024(2) 0.0076(19) -0.0059(17) -0.0006(19)
C20B 0.0119(17) 0.022(2) 0.0132(19) -0.0017(17) 0.0022(15) 0.0021(17)
C21B 0.025(2) 0.035(3) 0.021(2) 0.004(2) 0.0058(18) -0.006(2)
C22B 0.037(2) 0.025(3) 0.022(2) -0.0070(19) 0.0096(18) 0.000(2)
N1B 0.020(2) 0.0116(18) 0.014(4) -0.0025(15) -0.002(2) -0.0015(14)
C11B 0.029(3) 0.019(3) 0.016(3) -0.001(3) -0.007(2) -0.006(2)
C12B 0.021(3) 0.038(4) 0.043(4) -0.006(3) -0.007(3) -0.012(3)
C13B 0.056(4) 0.023(3) 0.021(3) -0.010(2) -0.006(3) -0.009(3)
C14B 0.020(3) 0.014(2) 0.022(4) -0.002(3) 0.000(3) -0.0015(19)
C15B 0.038(3) 0.016(3) 0.032(4) -0.006(3) 0.005(3) 0.000(2)
C16B 0.038(4) 0.019(3) 0.023(3) 0.002(2) 0.005(3) -0.007(3)
N1D 0.020(2) 0.0116(18) 0.014(4) -0.0025(15) -0.002(2) -0.0015(14)
C11D 0.029(3) 0.019(3) 0.016(3) -0.001(3) -0.007(2) -0.006(2)
C12D 0.021(3) 0.038(4) 0.043(4) -0.006(3) -0.007(3) -0.012(3)
C13D 0.056(4) 0.023(3) 0.021(3) -0.010(2) -0.006(3) -0.009(3)
C14D 0.020(3) 0.014(2) 0.022(4) -0.002(3) 0.000(3) -0.0015(19)
C15D 0.038(3) 0.016(3) 0.032(4) -0.006(3) 0.005(3) 0.000(2)
C16D 0.038(4) 0.019(3) 0.023(3) 0.002(2) 0.005(3) -0.007(3)
N3B 0.0154(15) 0.019(2) 0.034(2) 0.0106(15) 0.0009(14) 0.0011(14)
C31B 0.022(2) 0.030(3) 0.040(3) 0.014(2) 0.0052(19) 0.0047(19)
C32B 0.025(2) 0.044(3) 0.058(3) 0.019(3) 0.007(2) 0.010(2)
C33B 0.039(3) 0.035(3) 0.040(3) 0.007(2) 0.009(2) 0.011(2)
C34B 0.025(2) 0.018(2) 0.033(2) 0.009(2) -0.0011(18) -0.0014(19)
C35B 0.020(2) 0.023(2) 0.035(2) 0.001(2) -0.0019(18) -0.0031(19)
C36B 0.050(3) 0.033(3) 0.030(3) 0.011(2) -0.010(2) -0.017(2)
N4B 0.0128(16) 0.020(2) 0.029(4) 0.013(3) 0.000(3) 0.0001(15)
C37B 0.027(3) 0.031(4) 0.032(3) 0.004(3) -0.019(3) -0.003(3)
C38B 0.025(3) 0.038(4) 0.046(4) 0.003(3) -0.013(3) 0.001(3)
C39B 0.032(4) 0.051(5) 0.031(4) 0.000(3) -0.013(3) -0.006(3)
C40B 0.016(5) 0.018(4) 0.035(4) 0.011(2) -0.005(3) 0.003(3)
C41B 0.024(3) 0.040(4) 0.041(3) 0.008(3) 0.005(2) -0.008(3)
C42B 0.030(3) 0.027(3) 0.065(3) 0.002(2) 0.005(3) -0.009(2)
N4D 0.0128(16) 0.020(2) 0.029(4) 0.013(3) 0.000(3) 0.0001(15)
C37D 0.027(3) 0.031(4) 0.032(3) 0.004(3) -0.019(3) -0.003(3)
C38D 0.025(3) 0.038(4) 0.046(4) 0.003(3) -0.013(3) 0.001(3)
C39D 0.032(4) 0.051(5) 0.031(4) 0.000(3) -0.013(3) -0.006(3)
C40D 0.016(5) 0.018(4) 0.035(4) 0.011(2) -0.005(3) 0.003(3)
C41D 0.024(3) 0.040(4) 0.041(3) 0.008(3) 0.005(2) -0.008(3)
C42D 0.030(3) 0.027(3) 0.065(3) 0.002(2) 0.005(3) -0.009(2)
B1B 0.015(2) 0.016(3) 0.022(2) 0.007(2) 0.0001(18) 0.0018(19)
B2B 0.020(2) 0.022(3) 0.015(2) 0.0053(19) 0.0027(18) 0.0000(19)
B3B 0.017(2) 0.032(3) 0.013(2) 0.002(2) 0.0043(19) -0.001(2)
B4B 0.014(2) 0.019(3) 0.020(2) -0.002(2) 0.0030(18) 0.0004(19)
B5B 0.013(2) 0.025(3) 0.020(2) 0.009(2) 0.0040(18) -0.003(2)
B6B 0.021(2) 0.028(3) 0.018(2) 0.010(2) 0.0045(18) -0.002(2)
B7B 0.020(2) 0.034(3) 0.019(2) 0.007(2) 0.001(2) 0.001(2)
B8B 0.019(2) 0.032(3) 0.012(2) 0.002(2) 0.0045(18) 0.005(2)
B9B 0.014(2) 0.025(3) 0.017(2) 0.002(2) 0.0049(18) -0.003(2)
B10B 0.015(2) 0.030(3) 0.022(2) 0.011(2) 0.0066(19) 0.001(2)
B11B 0.025(2) 0.016(3) 0.029(3) 0.007(2) 0.003(2) 0.005(2)
B12B 0.011(2) 0.013(2) 0.017(2) -0.004(2) 0.0017(17) -0.0018(19)
B13B 0.013(2) 0.015(2) 0.017(2) -0.0014(18) 0.0000(17) -0.0010(19)
B14B 0.013(2) 0.015(3) 0.020(2) 0.0008(19) -0.0004(17) 0.0009(18)
B15B 0.016(2) 0.016(2) 0.022(2) 0.002(2) -0.0016(18) 0.0009(19)
B16B 0.0124(19) 0.018(2) 0.014(2) 0.0017(19) 0.0021(17) -0.0010(18)
B17B 0.012(2) 0.018(3) 0.015(2) -0.0002(19) -0.0022(18) -0.0027(18)
B18B 0.018(2) 0.020(3) 0.018(2) -0.0027(19) -0.0024(18) -0.0035(19)
B19B 0.014(2) 0.022(3) 0.022(2) 0.007(2) -0.0028(18) -0.003(2)
B20B 0.012(2) 0.020(3) 0.018(2) 0.0026(19) -0.0026(17) -0.0029(19)
N1S 0.051(2) 0.053(3) 0.026(2) -0.019(2) 0.0037(18) 0.003(2)
C1S 0.028(2) 0.037(3) 0.023(2) -0.007(2) -0.0067(18) 0.007(2)
C2S 0.061(3) 0.090(5) 0.030(3) -0.031(3) 0.003(3) 0.014(3)
N2S 0.067(3) 0.055(3) 0.044(3) -0.008(2) 0.004(2) 0.030(3)
C3S 0.047(3) 0.054(4) 0.029(3) 0.009(3) 0.011(2) -0.001(3)
C4S 0.162(8) 0.116(6) 0.079(5) -0.054(5) 0.082(5) -0.104(6)

loop_
_atom_type_symbol
_atom_type_description
_atom_type_scat_dispersion_real
_atom_type_scat_dispersion_imag
_atom_type_scat_source
C C 0.0033 0.0016 'International Tables Vol C Tables 4.2.6.8 and 6.1.1.4'
H H 0.0000 0.0000 'International Tables Vol C Tables 4.2.6.8 and 6.1.1.4'
B B 0.0013 0.0007 'International Tables Vol C Tables 4.2.6.8 and 6.1.1.4'
N N 0.0061 0.0033 'International Tables Vol C Tables 4.2.6.8 and 6.1.1.4'
O O 0.0106 0.0060 'International Tables Vol C Tables 4.2.6.8 and 6.1.1.4'
P P 0.1023 0.0942 'International Tables Vol C Tables 4.2.6.8 and 6.1.1.4'

loop_
_geom_angle_atom_site_label_1
_geom_angle_atom_site_label_2
_geom_angle_atom_site_label_3
_geom_angle
C1A P1A B12A 96.97(17)
N2A P1A C1A 108.49(16)
N2A P1A N1A 114.6(5)
N2A P1A N1C 108.8(8)
N2A P1A B12A 115.95(17)
N1A P1A C1A 105.3(7)
N1A P1A B12A 113.3(4)
N1C P1A C1A 113.5(12)
N1C P1A B12A 112.7(7)
C4A P2A H2AA 107.6(15)
N4A P2A H2AA 106.7(15)
N4A P2A C4A 113.72(17)
N4A P2A N3A 107.8(3)
N4A P2A N3C 111.8(9)
N3A P2A H2AA 105.5(16)
N3A P2A C4A 115.0(3)
N3C P2A H2AA 92.3(18)
N3C P2A C4A 121.4(10)
B11A O1A H1AA 116(4)
C2A C1A P1A 105.3(2)
C2A C1A B1A 61.2(2)
C2A C1A B2A 110.1(3)
C2A C1A B3A 109.8(3)
C2A C1A B4A 60.2(2)
B1A C1A P1A 114.4(3)
B1A C1A B2A 62.1(2)
B1A C1A B4A 112.2(3)
B2A C1A P1A 133.7(3)
B3A C1A P1A 130.8(3)
B3A C1A B1A 112.4(3)
B3A C1A B2A 61.2(3)
B3A C1A B4A 62.3(3)
B4A C1A P1A 111.0(3)
B4A C1A B2A 112.2(3)
C1A C2A B1A 59.9(2)
C1A C2A B4A 60.5(2)
C1A C2A B5A 110.1(3)
C3A C2A C1A 113.5(3)
C3A C2A B1A 117.2(3)
C3A C2A B4A 115.2(3)
C3A C2A B5A 125.7(3)
C3A C2A B9A 124.7(3)
B4A C2A B1A 111.4(3)
B5A C2A B1A 62.0(2)
B5A C2A B4A 113.6(3)
B9A C2A C1A 110.6(3)
B9A C2A B1A 113.0(3)
B9A C2A B4A 62.7(3)
B9A C2A B5A 62.7(3)
C2A C3A B12A 117.6(3)
C2A C3A B13A 119.6(3)
C2A C3A B14A 124.3(3)
B12A C3A B13A 68.3(3)
B14A C3A B12A 116.3(3)
B14A C3A B13A 69.6(3)
B11A C4A P2A 111.1(3)
B11A C4A B15A 118.7(3)
B11A C4A B19A 130.5(3)
B15A C4A P2A 111.0(2)
B15A C4A B19A 70.2(3)
B19A C4A P2A 108.8(2)
C17A N2A P1A 125.2(3)
C17A N2A C20A 121.5(3)
C20A N2A P1A 113.0(2)
N2A C17A H17C 106.3
N2A C17A C18A 113.4(3)
N2A C17A C19A 115.8(3)
C18A C17A H17C 106.3
C19A C17A H17C 106.3
C19A C17A C18A 108.2(3)
C17A C18A H18C 109.5
C17A C18A H18D 109.5
C17A C18A H18E 109.5
H18C C18A H18D 109.5
H18C C18A H18E 109.5
H18D C18A H18E 109.5
C17A C19A H19C 109.5
C17A C19A H19D 109.5
C17A C19A H19E 109.5
H19C C19A H19D 109.5
H19C C19A H19E 109.5
H19D C19A H19E 109.5
N2A C20A H20C 104.9
N2A C20A C21A 115.7(3)
C21A C20A H20C 104.9
C22A C20A N2A 113.9(4)
C22A C20A H20C 104.9
C22A C20A C21A 111.3(4)
C20A C21A H21A 109.5
C20A C21A H21B 109.5
C20A C21A H21C 109.5
H21A C21A H21B 109.5
H21A C21A H21C 109.5
H21B C21A H21C 109.5
C20A C22A H22A 109.5
C20A C22A H22B 109.5
C20A C22A H22C 109.5
H22A C22A H22B 109.5
H22A C22A H22C 109.5
H22B C22A H22C 109.5
C37A N4A P2A 114.5(2)
C40A N4A P2A 121.1(2)
C40A N4A C37A 123.6(3)
N4A C37A H37A 105.9
N4A C37A C38A 113.0(3)
N4A C37A C39A 113.4(3)
C38A C37A H37A 105.9
C39A C37A H37A 105.9
C39A C37A C38A 111.9(3)
C37A C38A H38A 109.5
C37A C38A H38B 109.5
C37A C38A H38C 109.5
H38A C38A H38B 109.5
H38A C38A H38C 109.5
H38B C38A H38C 109.5
C37A C39A H39A 109.5
C37A C39A H39B 109.5
C37A C39A H39C 109.5
H39A C39A H39B 109.5
H39A C39A H39C 109.5
H39B C39A H39C 109.5
N4A C40A H40A 105.8
N4A C40A C41A 113.7(3)
N4A C40A C42A 114.6(3)
C41A C40A H40A 105.8
C42A C40A H40A 105.8
C42A C40A C41A 110.5(3)
C40A C41A H41A 109.5
C40A C41A H41B 109.5
C40A C41A H41C 109.5
H41A C41A H41B 109.5
H41A C41A H41C 109.5
H41B C41A H41C 109.5
C40A C42A H42A 109.5
C40A C42A H42B 109.5
C40A C42A H42C 109.5
H42A C42A H42B 109.5
H42A C42A H42C 109.5
H42B C42A H42C 109.5
C31A N3A P2A 123.3(6)
C31A N3A C34A 114.1(5)
C34A N3A P2A 122.5(5)
N3A C31A H31A 106.8
N3A C31A C32A 111.3(9)
N3A C31A C33A 113.8(7)
C32A C31A H31A 106.8
C33A C31A H31A 106.8
C33A C31A C32A 110.8(9)
C31A C32A H32A 109.5
C31A C32A H32B 109.5
C31A C32A H32C 109.5
H32A C32A H32B 109.5
H32A C32A H32C 109.5
H32B C32A H32C 109.5
C31A C33A H33A 109.5
C31A C33A H33B 109.5
C31A C33A H33C 109.5
H33A C33A H33B 109.5
H33A C33A H33C 109.5
H33B C33A H33C 109.5
N3A C34A H34A 106.1
N3A C34A C35A 113.6(5)
N3A C34A C36A 112.4(5)
C35A C34A H34A 106.1
C36A C34A H34A 106.1
C36A C34A C35A 111.7(5)
C34A C35A H35A 109.5
C34A C35A H35B 109.5
C34A C35A H35C 109.5
H35A C35A H35B 109.5
H35A C35A H35C 109.5
H35B C35A H35C 109.5
C34A C36A H36A 109.5
C34A C36A H36B 109.5
C34A C36A H36C 109.5
H36A C36A H36B 109.5
H36A C36A H36C 109.5
H36B C36A H36C 109.5
C31C N3C P2A 116(2)
C31C N3C C34C 128.0(18)
C34C N3C P2A 112.5(14)
N3C C31C H31C 106.7
N3C C31C C32C 112(3)
N3C C31C C33C 115(2)
C32C C31C H31C 106.7
C33C C31C H31C 106.7
C33C C31C C32C 109(3)
C31C C32C H32D 109.5
C31C C32C H32E 109.5
C31C C32C H32F 109.5
H32D C32C H32E 109.5
H32D C32C H32F 109.5
H32E C32C H32F 109.5
C31C C33C H33D 109.5
C31C C33C H33E 109.5
C31C C33C H33F 109.5
H33D C33C H33E 109.5
H33D C33C H33F 109.5
H33E C33C H33F 109.5
N3C C34C H34C 107.0
N3C C34C C35C 109.8(14)
N3C C34C C36C 113.6(18)
C35C C34C H34C 107.0
C36C C34C H34C 107.0
C36C C34C C35C 112.0(16)
C34C C35C H35D 109.5
C34C C35C H35E 109.5
C34C C35C H35F 109.5
H35D C35C H35E 109.5
H35D C35C H35F 109.5
H35E C35C H35F 109.5
C34C C36C H36D 109.5
C34C C36C H36E 109.5
C34C C36C H36F 109.5
H36D C36C H36E 109.5
H36D C36C H36F 109.5
H36E C36C H36F 109.5
C11A N1A P1A 119.3(7)
C11A N1A C14A 120.9(7)
C14A N1A P1A 119.2(9)
N1A C11A H11C 105.8
N1A C11A C12A 115.3(8)
N1A C11A C13A 113.8(9)
C12A C11A H11C 105.8
C12A C11A C13A 109.5(6)
C13A C11A H11C 105.8
C11A C12A H12C 109.5
C11A C12A H12D 109.5
C11A C12A H12E 109.5
H12C C12A H12D 109.5
H12C C12A H12E 109.5
H12D C12A H12E 109.5
C11A C13A H13C 109.5
C11A C13A H13D 109.5
C11A C13A H13E 109.5
H13C C13A H13D 109.5
H13C C13A H13E 109.5
H13D C13A H13E 109.5
N1A C14A H14C 105.8
N1A C14A C15A 114.6(9)
N1A C14A C16A 113.5(10)
C15A C14A H14C 105.8
C16A C14A H14C 105.8
C16A C14A C15A 110.5(8)
C14A C15A H15E 109.5
C14A C15A H15F 109.5
C14A C15A H15G 109.5
H15E C15A H15F 109.5
H15E C15A H15G 109.5
H15F C15A H15G 109.5
C14A C16A H16C 109.5
C14A C16A H16D 109.5
C14A C16A H16E 109.5
H16C C16A H16D 109.5
H16C C16A H16E 109.5
H16D C16A H16E 109.5
C11C N1C P1A 118.1(10)
C11C N1C C14C 120.9(11)
C14C N1C P1A 120.9(13)
N1C C11C H11D 106.7
N1C C11C C12C 113.2(16)
N1C C11C C13C 113.4(11)
C12C C11C H11D 106.7
C12C C11C C13C 109.7(10)
C13C C11C H11D 106.7
C11C C12C H12F 109.5
C11C C12C H12G 109.5
C11C C12C H12H 109.5
H12F C12C H12G 109.5
H12F C12C H12H 109.5
H12G C12C H12H 109.5
C11C C13C H13F 109.5
C11C C13C H13G 109.5
C11C C13C H13H 109.5
H13F C13C H13G 109.5
H13F C13C H13H 109.5
H13G C13C H13H 109.5
N1C C14C H14D 104.3
N1C C14C C15C 112.8(15)
C15C C14C H14D 104.3
C16C C14C N1C 117.3(17)
C16C C14C H14D 104.3
C16C C14C C15C 112.1(13)
C14C C15C H15H 109.5
C14C C15C H15I 109.5
C14C C15C H15J 109.5
H15H C15C H15I 109.5
H15H C15C H15J 109.5
H15I C15C H15J 109.5
C14C C16C H16F 109.5
C14C C16C H16G 109.5
C14C C16C H16H 109.5
H16F C16C H16G 109.5
H16F C16C H16H 109.5
H16G C16C H16H 109.5
C1A B1A C2A 58.9(2)
C1A B1A H1A 123.2
C1A B1A B2A 59.2(2)
C1A B1A B5A 106.0(3)
C1A B1A B6A 105.8(3)
C2A B1A H1A 124.0
C2A B1A B2A 106.0(3)
C2A B1A B5A 57.9(2)
C2A B1A B6A 105.0(3)
B2A B1A H1A 121.8
B5A B1A H1A 122.1
B5A B1A B2A 108.3(3)
B6A B1A H1A 122.8
B6A B1A B2A 59.9(3)
B6A B1A B5A 60.4(2)
C1A B2A B1A 58.7(2)
C1A B2A H2A 124.2
C1A B2A B3A 59.0(2)
C1A B2A B6A 105.3(3)
C1A B2A B7A 105.6(3)
B1A B2A H2A 122.0
B3A B2A B1A 107.8(3)
B3A B2A H2A 121.2
B3A B2A B6A 108.5(3)
B6A B2A B1A 59.6(3)
B6A B2A H2A 122.2
B7A B2A B1A 107.6(3)
B7A B2A H2A 122.1
B7A B2A B3A 60.4(3)
B7A B2A B6A 60.1(3)
C1A B3A B2A 59.7(2)
C1A B3A H3A 123.8
C1A B3A B4A 59.1(2)
C1A B3A B7A 105.5(3)
C1A B3A B8A 105.2(3)
B2A B3A H3A 121.1
B2A B3A B4A 108.3(3)
B2A B3A B7A 59.7(3)
B2A B3A B8A 108.3(4)
B4A B3A H3A 122.0
B4A B3A B8A 59.0(3)
B7A B3A H3A 122.5
B7A B3A B4A 107.2(4)
B7A B3A B8A 60.4(3)
B8A B3A H3A 122.4
C1A B4A B3A 58.7(2)
C1A B4A H4A 123.2
C1A B4A B8A 106.2(3)
C1A B4A B9A 105.8(3)
C2A B4A C1A 59.3(2)
C2A B4A B3A 106.3(3)
C2A B4A H4A 123.7
C2A B4A B8A 105.5(3)
C2A B4A B9A 57.8(2)
B3A B4A H4A 121.6
B8A B4A B3A 60.7(3)
B8A B4A H4A 122.3
B8A B4A B9A 60.2(3)
B9A B4A B3A 108.4(3)
B9A B4A H4A 122.3
C2A B5A B1A 60.0(2)
C2A B5A H5A 123.9
C2A B5A B6A 105.9(3)
C2A B5A B9A 58.2(2)
C2A B5A B10A 104.8(3)
B1A B5A H5A 121.6
B1A B5A B6A 59.4(3)
B1A B5A B10A 107.3(3)
B6A B5A H5A 122.2
B6A B5A B10A 60.0(3)
B9A B5A B1A 107.7(3)
B9A B5A H5A 122.1
B9A B5A B6A 107.6(3)
B9A B5A B10A 59.6(3)
B10A B5A H5A 122.8
B1A B6A B2A 60.5(2)
B1A B6A B5A 60.2(2)
B1A B6A H6A 121.6
B1A B6A B10A 107.9(3)
B2A B6A B5A 108.7(3)
B2A B6A H6A 121.6
B2A B6A B10A 107.7(3)
B5A B6A H6A 121.3
B5A B6A B10A 60.0(3)
B7A B6A B1A 107.8(3)
B7A B6A B2A 59.5(3)
B7A B6A B5A 108.0(3)
B7A B6A H6A 122.1
B7A B6A B10A 59.8(3)
B10A B6A H6A 121.9
B2A B7A B3A 59.9(3)
B2A B7A B6A 60.4(3)
B2A B7A H7A 121.2
B2A B7A B8A 108.5(3)
B2A B7A B10A 109.1(3)
B3A B7A H7A 121.6
B3A B7A B8A 60.4(3)
B3A B7A B10A 108.5(3)
B6A B7A B3A 108.4(3)
B6A B7A H7A 121.3
B6A B7A B8A 108.4(3)
B6A B7A B10A 60.6(3)
B8A B7A H7A 121.6
B10A B7A H7A 121.2
B10A B7A B8A 59.8(3)
B3A B8A H8A 121.8
B4A B8A B3A 60.4(3)
B4A B8A B7A 107.5(3)
B4A B8A H8A 121.5
B4A B8A B9A 60.4(3)
B4A B8A B10A 108.0(4)
B7A B8A B3A 59.3(3)
B7A B8A H8A 122.5
B9A B8A B3A 108.3(3)
B9A B8A B7A 107.2(4)
B9A B8A H8A 121.7
B9A B8A B10A 59.7(3)
B10A B8A B3A 107.4(4)
B10A B8A B7A 59.6(3)
B10A B8A H8A 122.0
C2A B9A B4A 59.5(2)
C2A B9A B5A 59.1(2)
C2A B9A B8A 106.2(3)
C2A B9A H9A 123.4
C2A B9A B10A 106.3(3)
B4A B9A H9A 121.9
B5A B9A B4A 108.2(3)
B5A B9A B8A 108.8(3)
B5A B9A H9A 121.1
B8A B9A B4A 59.4(3)
B8A B9A H9A 122.0
B10A B9A B4A 107.6(3)
B10A B9A B5A 60.6(3)
B10A B9A B8A 60.2(3)
B10A B9A H9A 121.9
B5A B10A H10A 121.9
B6A B10A B5A 60.0(3)
B6A B10A H10A 122.0
B7A B10A B5A 107.8(3)
B7A B10A B6A 59.5(3)
B7A B10A B8A 60.6(3)
B7A B10A H10A 121.7
B8A B10A B5A 108.0(3)
B8A B10A B6A 108.1(3)
B8A B10A H10A 121.4
B9A B10A B5A 59.8(3)
B9A B10A B6A 107.8(3)
B9A B10A B7A 108.3(4)
B9A B10A B8A 60.1(3)
B9A B10A H10A 121.7
O1A B11A C4A 119.6(3)
O1A B11A H11A 120(2)
C4A B11A H11A 120(2)
C3A B12A P1A 106.6(3)
C3A B12A B13A 58.8(2)
C3A B12A B16A 120.8(3)
C3A B12A B17A 107.3(3)
B13A B12A P1A 119.0(3)
B13A B12A B16A 110.0(3)
B16A B12A P1A 124.4(3)
B17A B12A P1A 133.3(3)
B17A B12A B13A 58.0(2)
B17A B12A B16A 58.3(2)
C3A B13A B12A 53.0(2)
C3A B13A H13A 127.8
C3A B13A B14A 51.4(2)
C3A B13A B17A 104.1(3)
C3A B13A B18A 100.4(3)
B12A B13A H13A 129.7
B12A B13A B14A 91.9(3)
B14A B13A H13A 129.1
B17A B13A B12A 60.0(2)
B17A B13A H13A 120.2
B17A B13A B14A 104.8(3)
B17A B13A B18A 61.5(2)
B18A B13A B12A 101.2(3)
B18A B13A H13A 123.5
B18A B13A B14A 58.7(2)
C3A B14A B13A 58.9(2)
C3A B14A H14A 122.4(18)
C3A B14A B18A 107.0(3)
C3A B14A B19A 115.7(3)
B13A B14A H14A 124.5(19)
B13A B14A B19A 108.0(3)
B18A B14A B13A 59.3(2)
B18A B14A H14A 122.7(19)
B18A B14A B19A 56.3(2)
B19A B14A H14A 115.3(18)
C4A B15A H15A 120.3(17)
C4A B15A H15B 95.7(15)
C4A B15A B16A 121.7(3)
C4A B15A B19A 55.4(2)
C4A B15A B20A 115.3(3)
H15A B15A H15B 117(2)
B16A B15A H15A 115.4(17)
B16A B15A H15B 41.4(16)
B16A B15A B19A 100.4(3)
B19A B15A H15A 128.8(17)
B19A B15A H15B 113.7(16)
B20A B15A H15A 107.8(17)
B20A B15A H15B 97.9(16)
B20A B15A B16A 58.3(2)
B20A B15A B19A 61.2(2)
B12A B16A B15A 117.2(3)
B12A B16A H15B 96.0(17)
B12A B16A H16A 120.0(18)
B15A B16A H15B 45.4(17)
B15A B16A H16A 119.1(18)
H15B B16A H16A 109(2)
B17A B16A B12A 58.3(2)
B17A B16A B15A 111.2(3)
B17A B16A H15B 135.9(17)
B17A B16A H16A 115.1(18)
B20A B16A B12A 104.4(3)
B20A B16A B15A 57.8(2)
B20A B16A H15B 101.2(17)
B20A B16A H16A 121.8(18)
B20A B16A B17A 59.0(2)
B12A B17A B16A 63.4(3)
B12A B17A H17A 123.1
B12A B17A B18A 101.7(3)
B13A B17A B12A 62.0(3)
B13A B17A B16A 118.0(3)
B13A B17A H17A 115.0
B13A B17A B18A 60.3(2)
B13A B17A B20A 115.3(3)
B16A B17A H17A 118.2
B16A B17A B18A 106.2(3)
B18A B17A H17A 126.8
B20A B17A B12A 109.5(3)
B20A B17A B16A 60.5(2)
B20A B17A H17A 119.2
B20A B17A B18A 60.0(2)
B13A B18A B17A 58.2(2)
B13A B18A H18A 117.2
B13A B18A B19A 120.8(3)
B14A B18A B13A 62.0(2)
B14A B18A B17A 104.7(3)
B14A B18A H18A 118.2
B14A B18A B19A 68.8(2)
B14A B18A B20A 115.4(3)
B17A B18A H18A 127.2
B19A B18A B17A 109.1(3)
B19A B18A H18A 113.9
B20A B18A B13A 112.0(3)
B20A B18A B17A 58.5(2)
B20A B18A H18A 119.0
B20A B18A B19A 62.8(2)
C4A B19A B14A 98.4(3)
C4A B19A B15A 54.4(2)
C4A B19A B18A 141.1(3)
C4A B19A H19A 113(2)
C4A B19A B20A 109.5(3)
B14A B19A H19A 123(2)
B15A B19A B14A 117.0(3)
B15A B19A H19A 120(2)
B18A B19A B14A 55.0(2)
B18A B19A B15A 108.8(3)
B18A B19A H19A 106(2)
B18A B19A B20A 58.1(2)
B20A B19A B14A 101.3(3)
B20A B19A B15A 56.3(2)
B20A B19A H19A 110.5(19)
B15A B20A B16A 63.8(2)
B15A B20A B18A 115.2(3)
B15A B20A B19A 62.5(2)
B15A B20A H20A 113.8
B16A B20A B18A 107.4(3)
B16A B20A B19A 105.0(3)
B16A B20A H20A 123.4
B17A B20A B15A 118.0(3)
B17A B20A B16A 60.6(2)
B17A B20A B18A 61.4(2)
B17A B20A B19A 108.5(3)
B17A B20A H20A 118.3
B18A B20A B19A 59.1(2)
B18A B20A H20A 120.5
B19A B20A H20A 124.1
C1B P1B B12B 96.75(17)
N2B P1B C1B 108.23(16)
N2B P1B N1B 113.5(3)
N2B P1B N1D 109.0(10)
N2B P1B B12B 115.73(17)
N1B P1B C1B 107.0(4)
N1B P1B B12B 113.8(3)
N1D P1B C1B 115.0(14)
N1D P1B B12B 111.9(9)
C4B P2B H2BB 104.7(14)
N3B P2B H2BB 103.1(15)
N3B P2B C4B 116.06(18)
N3B P2B N4D 115.9(5)
N4B P2B H2BB 114.4(14)
N4B P2B C4B 112.1(3)
N4B P2B N3B 106.5(3)
N4D P2B H2BB 96.1(15)
N4D P2B C4B 116.8(5)
B11B O1B H1BB 113(3)
C2B C1B P1B 105.4(2)
C2B C1B B1B 61.4(2)
C2B C1B B2B 110.0(3)
C2B C1B B3B 109.8(3)
C2B C1B B4B 60.5(2)
B1B C1B P1B 116.5(3)
B1B C1B B2B 61.9(2)
B1B C1B B4B 112.5(3)
B2B C1B P1B 135.0(3)
B3B C1B P1B 129.1(3)
B3B C1B B1B 112.3(3)
B3B C1B B2B 61.3(3)
B3B C1B B4B 61.8(2)
B4B C1B P1B 109.4(3)
B4B C1B B2B 111.8(3)
C1B C2B B1B 59.8(2)
C1B C2B B4B 60.5(2)
C1B C2B B5B 109.7(3)
C1B C2B B9B 110.1(3)
C3B C2B C1B 113.6(3)
C3B C2B B1B 117.1(3)
C3B C2B B4B 115.8(3)
C3B C2B B5B 126.0(3)
C3B C2B B9B 125.1(3)
B4B C2B B1B 111.1(3)
B5B C2B B1B 62.0(2)
B5B C2B B4B 112.9(3)
B5B C2B B9B 62.8(2)
B9B C2B B1B 112.9(3)
B9B C2B B4B 61.9(2)
C2B C3B B12B 116.7(3)
C2B C3B B13B 119.0(3)
C2B C3B B14B 124.7(3)
B12B C3B B13B 68.2(3)
B14B C3B B12B 116.3(3)
B14B C3B B13B 68.9(3)
B11B C4B P2B 112.7(3)
B11B C4B B15B 119.0(3)
B11B C4B B19B 128.5(3)
B15B C4B P2B 108.5(3)
B15B C4B B19B 70.0(3)
B19B C4B P2B 110.4(3)
C17B N2B P1B 124.7(2)
C17B N2B C20B 122.2(3)
C20B N2B P1B 112.8(2)
N2B C17B H17D 106.1
N2B C17B C18B 113.7(3)
N2B C17B C19B 115.1(3)
C18B C17B H17D 106.1
C19B C17B H17D 106.1
C19B C17B C18B 109.0(3)
C17B C18B H18F 109.5
C17B C18B H18G 109.5
C17B C18B H18H 109.5
H18F C18B H18G 109.5
H18F C18B H18H 109.5
H18G C18B H18H 109.5
C17B C19B H19F 109.5
C17B C19B H19G 109.5
C17B C19B H19H 109.5
H19F C19B H19G 109.5
H19F C19B H19H 109.5
H19G C19B H19H 109.5
N2B C20B H20D 105.3
N2B C20B C21B 115.3(3)
N2B C20B C22B 113.2(3)
C21B C20B H20D 105.3
C22B C20B H20D 105.3
C22B C20B C21B 111.4(3)
C20B C21B H21D 109.5
C20B C21B H21E 109.5
C20B C21B H21F 109.5
H21D C21B H21E 109.5
H21D C21B H21F 109.5
H21E C21B H21F 109.5
C20B C22B H22D 109.5
C20B C22B H22E 109.5
C20B C22B H22F 109.5
H22D C22B H22E 109.5
H22D C22B H22F 109.5
H22E C22B H22F 109.5
C11B N1B P1B 119.1(4)
C11B N1B C14B 121.5(5)
C14B N1B P1B 119.2(5)
N1B C11B H1 106.3
N1B C11B C12B 113.9(5)
N1B C11B C13B 114.0(5)
C12B C11B H1 106.3
C12B C11B C13B 109.4(4)
C13B C11B H1 106.3
C11B C12B H2 109.5
C11B C12B H3 109.5
C11B C12B H12I 109.5
H2 C12B H3 109.5
H2 C12B H12I 109.5
H3 C12B H12I 109.5
C11B C13B H4 109.5
C11B C13B H13I 109.5
C11B C13B H13J 109.5
H4 C13B H13I 109.5
H4 C13B H13J 109.5
H13I C13B H13J 109.5
N1B C14B H5 105.2
N1B C14B C15B 116.0(6)
N1B C14B C16B 114.7(6)
C15B C14B H5 105.2
C16B C14B H5 105.2
C16B C14B C15B 109.3(6)
C14B C15B H6 109.5
C14B C15B H7 109.5
C14B C15B H15K 109.5
H6 C15B H7 109.5
H6 C15B H15K 109.5
H7 C15B H15K 109.5
C14B C16B H8 109.5
C14B C16B H16I 109.5
C14B C16B H16J 109.5
H8 C16B H16I 109.5
H8 C16B H16J 109.5
H16I C16B H16J 109.5
C11D N1D P1B 121.1(15)
C11D N1D C14D 116.8(17)
C14D N1D P1B 121.8(19)
N1D C11D H11E 102.7
N1D C11D C12D 118.1(16)
N1D C11D C13D 117(2)
C12D C11D H11E 102.7
C12D C11D C13D 110.6(15)
C13D C11D H11E 102.7
C11D C12D H12J 109.5
C11D C12D H12K 109.5
C11D C12D H12L 109.5
H12J C12D H12K 109.5
H12J C12D H12L 109.5
H12K C12D H12L 109.5
C11D C13D H13K 109.5
C11D C13D H13L 109.5
C11D C13D H13M 109.5
H13K C13D H13L 109.5
H13K C13D H13M 109.5
H13L C13D H13M 109.5
N1D C14D H14E 105.1
N1D C14D C15D 114(2)
C15D C14D H14E 105.1
C16D C14D N1D 116(2)
C16D C14D H14E 105.1
C16D C14D C15D 110(2)
C14D C15D H15L 109.5
C14D C15D H15M 109.5
C14D C15D H15N 109.5
H15L C15D H15M 109.5
H15L C15D H15N 109.5
H15M C15D H15N 109.5
C14D C16D H16K 109.5
C14D C16D H16L 109.5
C14D C16D H16M 109.5
H16K C16D H16L 109.5
H16K C16D H16M 109.5
H16L C16D H16M 109.5
C31B N3B P2B 122.2(3)
C31B N3B C34B 114.6(3)
C34B N3B P2B 122.5(3)
N3B C31B H31B 107.2
N3B C31B C32B 110.7(3)
N3B C31B C33B 114.0(3)
C32B C31B H31B 107.2
C32B C31B C33B 110.3(4)
C33B C31B H31B 107.2
C31B C32B H32G 109.5
C31B C32B H32H 109.5
C31B C32B H32I 109.5
H32G C32B H32H 109.5
H32G C32B H32I 109.5
H32H C32B H32I 109.5
C31B C33B H33G 109.5
C31B C33B H33H 109.5
C31B C33B H33I 109.5
H33G C33B H33H 109.5
H33G C33B H33I 109.5
H33H C33B H33I 109.5
N3B C34B H34B 106.3
N3B C34B C35B 113.7(3)
N3B C34B C36B 112.4(3)
C35B C34B H34B 106.3
C36B C34B H34B 106.3
C36B C34B C35B 111.2(4)
C34B C35B H35G 109.5
C34B C35B H35H 109.5
C34B C35B H35I 109.5
H35G C35B H35H 109.5
H35G C35B H35I 109.5
H35H C35B H35I 109.5
C34B C36B H36G 109.5
C34B C36B H36H 109.5
C34B C36B H36I 109.5
H36G C36B H36H 109.5
H36G C36B H36I 109.5
H36H C36B H36I 109.5
C37B N4B P2B 111.5(5)
C40B N4B P2B 122.4(6)
C40B N4B C37B 124.1(6)
N4B C37B H37B 106.4
N4B C37B C38B 113.1(6)
N4B C37B C39B 112.7(7)
C38B C37B H37B 106.4
C39B C37B H37B 106.4
C39B C37B C38B 111.4(6)
C37B C38B H38D 109.5
C37B C38B H38E 109.5
C37B C38B H38F 109.5
H38D C38B H38E 109.5
H38D C38B H38F 109.5
H38E C38B H38F 109.5
C37B C39B H39D 109.5
C37B C39B H39E 109.5
C37B C39B H39F 109.5
H39D C39B H39E 109.5
H39D C39B H39F 109.5
H39E C39B H39F 109.5
N4B C40B H40B 104.6
N4B C40B C41B 113.1(7)
N4B C40B C42B 118.0(13)
C41B C40B H40B 104.6
C42B C40B H40B 104.6
C42B C40B C41B 110.4(12)
C40B C41B H41D 109.5
C40B C41B H41E 109.5
C40B C41B H41F 109.5
H41D C41B H41E 109.5
H41D C41B H41F 109.5
H41E C41B H41F 109.5
C40B C42B H42D 109.5
C40B C42B H42E 109.5
C40B C42B H42F 109.5
H42D C42B H42E 109.5
H42D C42B H42F 109.5
H42E C42B H42F 109.5
C37D N4D P2B 128.8(9)
C40D N4D P2B 118.7(9)
C40D N4D C37D 112.4(10)
N4D C37D H37D 107.1
N4D C37D C38D 114.0(11)
N4D C37D C39D 111.7(10)
C38D C37D H37D 107.1
C38D C37D C39D 109.5(10)
C39D C37D H37D 107.1
C37D C38D H38G 109.5
C37D C38D H38H 109.5
C37D C38D H38I 109.5
H38G C38D H38H 109.5
H38G C38D H38I 109.5
H38H C38D H38I 109.5
C37D C39D H39G 109.5
C37D C39D H39H 109.5
C37D C39D H39I 109.5
H39G C39D H39H 109.5
H39G C39D H39I 109.5
H39H C39D H39I 109.5
N4D C40D H40D 109.2
N4D C40D C41D 112.1(10)
N4D C40D C42D 110.7(19)
C41D C40D H40D 109.2
C42D C40D H40D 109.2
C42D C40D C41D 106.5(19)
C40D C41D H41G 109.5
C40D C41D H41H 109.5
C40D C41D H41I 109.5
H41G C41D H41H 109.5
H41G C41D H41I 109.5
H41H C41D H41I 109.5
C40D C42D H42G 109.5
C40D C42D H42H 109.5
C40D C42D H42I 109.5
H42G C42D H42H 109.5
H42G C42D H42I 109.5
H42H C42D H42I 109.5
C1B B1B C2B 58.9(2)
C1B B1B H1B 123.2
C1B B1B B2B 59.4(2)
C1B B1B B5B 105.6(3)
C1B B1B B6B 105.7(3)
C2B B1B H1B 123.9
C2B B1B B2B 106.1(3)
C2B B1B B5B 57.8(2)
C2B B1B B6B 105.0(3)
B2B B1B H1B 121.9
B2B B1B B5B 107.9(3)
B5B B1B H1B 122.4
B6B B1B H1B 122.9
B6B B1B B2B 59.6(2)
B6B B1B B5B 60.3(2)
C1B B2B B1B 58.7(2)
C1B B2B H2B 124.2
C1B B2B B3B 59.0(2)
C1B B2B B6B 105.5(3)
C1B B2B B7B 105.7(3)
B1B B2B H2B 121.6
B3B B2B B1B 107.9(3)
B3B B2B H2B 121.5
B6B B2B B1B 59.9(2)
B6B B2B H2B 121.9
B6B B2B B3B 108.5(3)
B6B B2B B7B 60.7(3)
B7B B2B B1B 108.4(3)
B7B B2B H2B 121.8
B7B B2B B3B 60.0(3)
C1B B3B B2B 59.7(2)
C1B B3B H3B 123.3
C1B B3B B4B 59.4(2)
C1B B3B B7B 106.2(3)
C1B B3B B8B 106.0(3)
B2B B3B H3B 121.1
B2B B3B B4B 108.6(3)
B2B B3B B7B 60.0(3)
B2B B3B B8B 108.3(3)
B4B B3B H3B 121.6
B7B B3B H3B 122.2
B7B B3B B4B 107.7(3)
B7B B3B B8B 60.1(3)
B8B B3B H3B 122.2
B8B B3B B4B 59.6(2)
C1B B4B C2B 59.0(2)
C1B B4B B3B 58.8(2)
C1B B4B H4B 114.3(19)
C1B B4B B8B 106.0(3)
C1B B4B B9B 106.1(3)
C2B B4B B3B 106.2(3)
C2B B4B H4B 118.0(19)
C2B B4B B8B 106.0(3)
C2B B4B B9B 58.5(2)
B3B B4B H4B 120.8(19)
B8B B4B B3B 60.2(3)
B8B B4B H4B 130.9(19)
B8B B4B B9B 60.6(3)
B9B B4B B3B 108.5(3)
B9B B4B H4B 127.2(19)
C2B B5B B1B 60.2(2)
C2B B5B H5B 123.4
C2B B5B B6B 106.2(3)
C2B B5B B9B 58.8(2)
C2B B5B B10B 105.4(3)
B1B B5B H5B 121.4
B1B B5B B6B 59.5(2)
B1B B5B B9B 108.3(3)
B6B B5B H5B 122.3
B9B B5B H5B 121.7
B9B B5B B6B 107.7(3)
B10B B5B B1B 107.3(3)
B10B B5B H5B 122.7
B10B B5B B6B 59.7(2)
B10B B5B B9B 59.8(3)
B1B B6B B5B 60.2(2)
B1B B6B H6B 121.4
B1B B6B B7B 108.1(3)
B1B B6B B10B 108.2(3)
B2B B6B B1B 60.5(2)
B2B B6B B5B 108.5(3)
B2B B6B H6B 121.6
B2B B6B B7B 59.7(3)
B2B B6B B10B 107.8(3)
B5B B6B H6B 121.5
B7B B6B B5B 107.9(3)
B7B B6B H6B 122.0
B10B B6B B5B 60.1(2)
B10B B6B H6B 121.8
B10B B6B B7B 59.8(3)
B2B B7B B3B 60.0(3)
B2B B7B B6B 59.6(3)
B2B B7B H7B 121.8
B2B B7B B8B 108.5(3)
B2B B7B B10B 107.9(3)
B3B B7B B6B 107.6(3)
B3B B7B H7B 121.8
B3B B7B B8B 60.2(3)
B3B B7B B10B 108.3(3)
B6B B7B H7B 122.0
B8B B7B B6B 108.4(3)
B8B B7B H7B 121.2
B8B B7B B10B 60.5(3)
B10B B7B B6B 60.0(3)
B10B B7B H7B 121.5
B3B B8B H8B 121.8
B3B B8B B9B 108.1(3)
B3B B8B B10B 107.3(3)
B4B B8B B3B 60.3(2)
B4B B8B B7B 108.0(3)
B4B B8B H8B 121.7
B4B B8B B9B 60.0(2)
B4B B8B B10B 107.5(3)
B7B B8B B3B 59.7(3)
B7B B8B H8B 121.8
B7B B8B B9B 107.9(3)
B7B B8B B10B 59.8(3)
B9B B8B H8B 121.7
B10B B8B H8B 122.3
B10B B8B B9B 59.7(3)
C2B B9B B4B 59.6(2)
C2B B9B B5B 58.4(2)
C2B B9B B8B 105.9(3)
C2B B9B H9B 113(2)
C2B B9B B10B 105.4(3)
B4B B9B B5B 107.5(3)
B4B B9B B8B 59.4(3)
B4B B9B H9B 120(2)
B4B B9B B10B 107.3(3)
B5B B9B B8B 108.1(3)
B5B B9B H9B 117(2)
B8B B9B H9B 131(2)
B10B B9B B5B 60.1(3)
B10B B9B B8B 60.1(3)
B10B B9B H9B 130(2)
B5B B10B B8B 108.1(3)
B5B B10B H10B 121.5
B6B B10B B5B 60.2(2)
B6B B10B B8B 108.0(3)
B6B B10B B9B 108.4(3)
B6B B10B H10B 121.5
B7B B10B B5B 108.4(3)
B7B B10B B6B 60.3(3)
B7B B10B B8B 59.7(3)
B7B B10B B9B 108.2(3)
B7B B10B H10B 121.6
B8B B10B H10B 121.8
B9B B10B B5B 60.2(3)
B9B B10B B8B 60.1(3)
B9B B10B H10B 121.5
O1B B11B C4B 118.8(4)
O1B B11B H11B 115.7(19)
C4B B11B H11B 124(2)
C3B B12B P1B 107.4(3)
C3B B12B B13B 58.8(2)
C3B B12B B16B 119.5(3)
C3B B12B B17B 107.1(3)
B13B B12B P1B 118.7(3)
B13B B12B B16B 109.3(3)
B16B B12B P1B 125.2(3)
B17B B12B P1B 132.5(3)
B17B B12B B13B 58.0(2)
B17B B12B B16B 58.0(2)
C3B B13B B12B 52.9(2)
C3B B13B H13B 127.8
C3B B13B B14B 51.9(2)
C3B B13B B17B 104.2(3)
C3B B13B B18B 100.4(3)
B12B B13B H13B 129.2
B12B B13B B14B 92.6(3)
B14B B13B H13B 129.0
B17B B13B B12B 60.4(2)
B17B B13B H13B 120.2
B17B B13B B14B 104.8(3)
B17B B13B B18B 61.4(2)
B18B B13B B12B 101.6(3)
B18B B13B H13B 123.6
B18B B13B B14B 58.5(2)
C3B B14B B13B 59.2(2)
C3B B14B H14B 124.5(19)
C3B B14B B18B 107.2(3)
C3B B14B B19B 115.7(3)
B13B B14B H14B 125.5(19)
B13B B14B B19B 107.8(3)
B18B B14B B13B 59.4(2)
B18B B14B H14B 121.4(19)
B18B B14B B19B 55.8(2)
B19B B14B H14B 113.3(18)
C4B B15B H15C 120.8(16)
C4B B15B H15D 99.5(14)
C4B B15B B16B 122.6(3)
C4B B15B B19B 55.4(2)
C4B B15B B20B 115.0(3)
H15C B15B H15D 111(2)
B16B B15B H15C 113.2(16)
B16B B15B H15D 41.0(14)
B16B B15B B19B 100.1(3)
B19B B15B H15C 132.6(17)
B19B B15B H15D 116.5(15)
B20B B15B H15C 109.7(16)
B20B B15B H15D 98.1(15)
B20B B15B B16B 58.2(2)
B20B B15B B19B 60.7(2)
B12B B16B B15B 118.1(3)
B12B B16B H15D 98.2(16)
B12B B16B H16B 121.8(18)
B15B B16B H15D 46.0(15)
B15B B16B H16B 116.3(18)
H15D B16B H16B 105(2)
B17B B16B B12B 59.4(2)
B17B B16B B15B 111.7(3)
B17B B16B H15D 139.6(16)
B17B B16B H16B 115.7(19)
B17B B16B B20B 59.1(2)
B20B B16B B12B 105.9(3)
B20B B16B B15B 58.1(2)
B20B B16B H15D 102.9(16)
B20B B16B H16B 119.5(18)
B12B B17B H17B 123.4
B12B B17B B18B 101.4(3)
B13B B17B B12B 61.6(2)
B13B B17B B16B 116.6(3)
B13B B17B H17B 115.7
B13B B17B B18B 59.9(2)
B16B B17B B12B 62.7(3)
B16B B17B H17B 118.9
B16B B17B B18B 105.9(3)
B18B B17B H17B 126.7
B20B B17B B12B 109.5(3)
B20B B17B B13B 115.3(3)
B20B B17B B16B 60.5(2)
B20B B17B H17B 118.7
B20B B17B B18B 60.6(2)
B13B B18B B17B 58.7(2)
B13B B18B H18B 116.8
B13B B18B B19B 121.7(3)
B13B B18B B20B 112.1(3)
B14B B18B B13B 62.1(2)
B14B B18B B17B 105.5(3)
B14B B18B H18B 117.7
B14B B18B B19B 69.7(3)
B14B B18B B20B 115.5(3)
B17B B18B H18B 127.0
B19B B18B B17B 109.3(3)
B19B B18B H18B 113.4
B19B B18B B20B 62.3(2)
B20B B18B B17B 58.3(2)
B20B B18B H18B 119.4
C4B B19B B14B 97.6(3)
C4B B19B B15B 54.6(2)
C4B B19B B18B 141.0(3)
C4B B19B H19B 107.8(19)
C4B B19B B20B 110.2(3)
B14B B19B H19B 123.0(19)
B15B B19B B14B 115.8(3)
B15B B19B H19B 120.7(19)
B18B B19B B14B 54.5(2)
B18B B19B B15B 109.2(3)
B18B B19B H19B 110.4(19)
B18B B19B B20B 59.0(2)
B20B B19B B14B 101.4(3)
B20B B19B B15B 56.6(2)
B20B B19B H19B 115(2)
B15B B20B B16B 63.8(2)
B15B B20B B18B 114.4(3)
B15B B20B B19B 62.7(2)
B15B B20B H20B 114.0
B16B B20B B18B 106.3(3)
B16B B20B B19B 105.2(3)
B16B B20B H20B 123.7
B17B B20B B15B 117.9(3)
B17B B20B B16B 60.4(2)
B17B B20B B18B 61.2(2)
B17B B20B B19B 108.7(3)
B17B B20B H20B 118.2
B18B B20B B19B 58.7(2)
B18B B20B H20B 121.4
B19B B20B H20B 123.7
N1S C1S C2S 177.3(6)
C1S C2S H2SA 109.5
C1S C2S H2SB 109.5
C1S C2S H2SC 109.5
H2SA C2S H2SB 109.5
H2SA C2S H2SC 109.5
H2SB C2S H2SC 109.5
N2S C3S C4S 177.6(7)
C3S C4S H4SA 109.5
C3S C4S H4SB 109.5
C3S C4S H4SC 109.5
H4SA C4S H4SB 109.5
H4SA C4S H4SC 109.5
H4SB C4S H4SC 109.5

loop_
_geom_bond_atom_site_label_1
_geom_bond_atom_site_label_2
_geom_bond_distance
P1A C1A 1.909(4)
P1A N2A 1.656(3)
P1A N1A 1.662(7)
P1A N1C 1.657(9)
P1A B12A 1.983(4)
P2A H2AA 1.34(4)
P2A C4A 1.749(4)
P2A N4A 1.641(3)
P2A N3A 1.661(5)
P2A N3C 1.641(12)
O1A H1AA 0.84(3)
O1A B11A 1.339(5)
C1A C2A 1.708(5)
C1A B1A 1.724(6)
C1A B2A 1.733(6)
C1A B3A 1.720(6)
C1A B4A 1.727(6)
C2A C3A 1.505(5)
C2A B1A 1.747(6)
C2A B4A 1.723(6)
C2A B5A 1.709(6)
C2A B9A 1.692(6)
C3A B12A 1.558(6)
C3A B13A 1.669(6)
C3A B14A 1.523(6)
C4A B11A 1.547(6)
C4A B15A 1.627(5)
C4A B19A 1.648(6)
N2A C17A 1.486(5)
N2A C20A 1.515(5)
C17A H17C 1.0000
C17A C18A 1.533(6)
C17A C19A 1.525(5)
C18A H18C 0.9800
C18A H18D 0.9800
C18A H18E 0.9800
C19A H19C 0.9800
C19A H19D 0.9800
C19A H19E 0.9800
C20A H20C 1.0000
C20A C21A 1.516(6)
C20A C22A 1.513(6)
C21A H21A 0.9800
C21A H21B 0.9800
C21A H21C 0.9800
C22A H22A 0.9800
C22A H22B 0.9800
C22A H22C 0.9800
N4A C37A 1.495(4)
N4A C40A 1.486(5)
C37A H37A 1.0000
C37A C38A 1.525(5)
C37A C39A 1.524(5)
C38A H38A 0.9800
C38A H38B 0.9800
C38A H38C 0.9800
C39A H39A 0.9800
C39A H39B 0.9800
C39A H39C 0.9800
C40A H40A 1.0000
C40A C41A 1.526(5)
C40A C42A 1.520(6)
C41A H41A 0.9800
C41A H41B 0.9800
C41A H41C 0.9800
C42A H42A 0.9800
C42A H42B 0.9800
C42A H42C 0.9800
N3A C31A 1.493(8)
N3A C34A 1.517(7)
C31A H31A 1.0000
C31A C32A 1.538(11)
C31A C33A 1.521(9)
C32A H32A 0.9800
C32A H32B 0.9800
C32A H32C 0.9800
C33A H33A 0.9800
C33A H33B 0.9800
C33A H33C 0.9800
C34A H34A 1.0000
C34A C35A 1.519(8)
C34A C36A 1.519(8)
C35A H35A 0.9800
C35A H35B 0.9800
C35A H35C 0.9800
C36A H36A 0.9800
C36A H36B 0.9800
C36A H36C 0.9800
N3C C31C 1.464(19)
N3C C34C 1.497(18)
C31C H31C 1.0000
C31C C32C 1.54(2)
C31C C33C 1.51(2)
C32C H32D 0.9800
C32C H32E 0.9800
C32C H32F 0.9800
C33C H33D 0.9800
C33C H33E 0.9800
C33C H33F 0.9800
C34C H34C 1.0000
C34C C35C 1.520(18)
C34C C36C 1.510(18)
C35C H35D 0.9800
C35C H35E 0.9800
C35C H35F 0.9800
C36C H36D 0.9800
C36C H36E 0.9800
C36C H36F 0.9800
N1A C11A 1.498(12)
N1A C14A 1.506(12)
C11A H11C 1.0000
C11A C12A 1.502(10)
C11A C13A 1.537(10)
C12A H12C 0.9800
C12A H12D 0.9800
C12A H12E 0.9800
C13A H13C 0.9800
C13A H13D 0.9800
C13A H13E 0.9800
C14A H14C 1.0000
C14A C15A 1.531(11)
C14A C16A 1.517(11)
C15A H15E 0.9800
C15A H15F 0.9800
C15A H15G 0.9800
C16A H16C 0.9800
C16A H16D 0.9800
C16A H16E 0.9800
N1C C11C 1.495(16)
N1C C14C 1.496(17)
C11C H11D 1.0000
C11C C12C 1.521(14)
C11C C13C 1.525(14)
C12C H12F 0.9800
C12C H12G 0.9800
C12C H12H 0.9800
C13C H13F 0.9800
C13C H13G 0.9800
C13C H13H 0.9800
C14C H14D 1.0000
C14C C15C 1.530(15)
C14C C16C 1.496(16)
C15C H15H 0.9800
C15C H15I 0.9800
C15C H15J 0.9800
C16C H16F 0.9800
C16C H16G 0.9800
C16C H16H 0.9800
B1A H1A 1.1200
B1A B2A 1.783(6)
B1A B5A 1.781(6)
B1A B6A 1.768(6)
B2A H2A 1.1200
B2A B3A 1.759(7)
B2A B6A 1.771(6)
B2A B7A 1.755(7)
B3A H3A 1.1200
B3A B4A 1.782(6)
B3A B7A 1.768(7)
B3A B8A 1.788(7)
B4A H4A 1.1200
B4A B8A 1.757(7)
B4A B9A 1.776(7)
B5A H5A 1.1200
B5A B6A 1.784(6)
B5A B9A 1.770(7)
B5A B10A 1.785(7)
B6A H6A 1.1200
B6A B7A 1.765(7)
B6A B10A 1.784(7)
B7A H7A 1.1200
B7A B8A 1.788(7)
B7A B10A 1.770(7)
B8A H8A 1.1200
B8A B9A 1.773(7)
B8A B10A 1.775(8)
B9A H9A 1.1200
B9A B10A 1.766(7)
B10A H10A 1.1200
B11A H11A 1.03(4)
B12A B13A 1.813(6)
B12A B16A 1.868(6)
B12A B17A 1.777(6)
B13A H13A 1.1200
B13A B14A 1.827(6)
B13A B17A 1.741(6)
B13A B18A 1.779(6)
B14A H14A 1.14(4)
B14A B18A 1.768(6)
B14A B19A 2.012(6)
B15A H15A 1.14(4)
B15A H15B 1.34(4)
B15A B16A 1.873(6)
B15A B19A 1.883(6)
B15A B20A 1.766(6)
B16A H15B 1.24(4)
B16A H16A 1.15(4)
B16A B17A 1.778(7)
B16A B20A 1.776(6)
B17A H17A 1.1200
B17A B18A 1.801(6)
B17A B20A 1.749(6)
B18A H18A 1.1200
B18A B19A 1.795(6)
B18A B20A 1.776(6)
B19A H19A 1.08(4)
B19A B20A 1.860(6)
B20A H20A 1.1200
P1B C1B 1.902(4)
P1B N2B 1.652(3)
P1B N1B 1.661(4)
P1B N1D 1.668(11)
P1B B12B 1.966(4)
P2B H2BB 1.35(3)
P2B C4B 1.753(4)
P2B N3B 1.647(4)
P2B N4B 1.643(6)
P2B N4D 1.675(9)
O1B H1BB 0.81(3)
O1B B11B 1.358(5)
C1B C2B 1.712(5)
C1B B1B 1.728(6)
C1B B2B 1.739(6)
C1B B3B 1.727(6)
C1B B4B 1.738(6)
C2B C3B 1.499(5)
C2B B1B 1.756(6)
C2B B4B 1.738(6)
C2B B5B 1.712(6)
C2B B9B 1.718(6)
C3B B12B 1.563(6)
C3B B13B 1.676(6)
C3B B14B 1.535(6)
C4B B11B 1.556(6)
C4B B15B 1.635(6)
C4B B19B 1.650(6)
N2B C17B 1.491(4)
N2B C20B 1.500(4)
C17B H17D 1.0000
C17B C18B 1.537(5)
C17B C19B 1.528(5)
C18B H18F 0.9800
C18B H18G 0.9800
C18B H18H 0.9800
C19B H19F 0.9800
C19B H19G 0.9800
C19B H19H 0.9800
C20B H20D 1.0000
C20B C21B 1.526(5)
C20B C22B 1.509(5)
C21B H21D 0.9800
C21B H21E 0.9800
C21B H21F 0.9800
C22B H22D 0.9800
C22B H22E 0.9800
C22B H22F 0.9800
N1B C11B 1.488(7)
N1B C14B 1.492(7)
C11B H1 1.0000
C11B C12B 1.537(7)
C11B C13B 1.541(7)
C12B H2 0.9800
C12B H3 0.9800
C12B H12I 0.9800
C13B H4 0.9800
C13B H13I 0.9800
C13B H13J 0.9800
C14B H5 1.0000
C14B C15B 1.542(8)
C14B C16B 1.523(8)
C15B H6 0.9800
C15B H7 0.9800
C15B H15K 0.9800
C16B H8 0.9800
C16B H16I 0.9800
C16B H16J 0.9800
N1D C11D 1.494(18)
N1D C14D 1.507(19)
C11D H11E 1.0000
C11D C12D 1.514(18)
C11D C13D 1.517(17)
C12D H12J 0.9800
C12D H12K 0.9800
C12D H12L 0.9800
C13D H13K 0.9800
C13D H13L 0.9800
C13D H13M 0.9800
C14D H14E 1.0000
C14D C15D 1.55(2)
C14D C16D 1.50(2)
C15D H15L 0.9800
C15D H15M 0.9800
C15D H15N 0.9800
C16D H16K 0.9800
C16D H16L 0.9800
C16D H16M 0.9800
N3B C31B 1.492(5)
N3B C34B 1.500(5)
C31B H31B 1.0000
C31B C32B 1.522(6)
C31B C33B 1.531(6)
C32B H32G 0.9800
C32B H32H 0.9800
C32B H32I 0.9800
C33B H33G 0.9800
C33B H33H 0.9800
C33B H33I 0.9800
C34B H34B 1.0000
C34B C35B 1.525(5)
C34B C36B 1.524(6)
C35B H35G 0.9800
C35B H35H 0.9800
C35B H35I 0.9800
C36B H36G 0.9800
C36B H36H 0.9800
C36B H36I 0.9800
N4B C37B 1.478(9)
N4B C40B 1.475(10)
C37B H37B 1.0000
C37B C38B 1.522(9)
C37B C39B 1.515(10)
C38B H38D 0.9800
C38B H38E 0.9800
C38B H38F 0.9800
C39B H39D 0.9800
C39B H39E 0.9800
C39B H39F 0.9800
C40B H40B 1.0000
C40B C41B 1.542(11)
C40B C42B 1.485(14)
C41B H41D 0.9800
C41B H41E 0.9800
C41B H41F 0.9800
C42B H42D 0.9800
C42B H42E 0.9800
C42B H42F 0.9800
N4D C37D 1.506(13)
N4D C40D 1.496(14)
C37D H37D 1.0000
C37D C38D 1.515(15)
C37D C39D 1.537(15)
C38D H38G 0.9800
C38D H38H 0.9800
C38D H38I 0.9800
C39D H39G 0.9800
C39D H39H 0.9800
C39D H39I 0.9800
C40D H40D 1.0000
C40D C41D 1.552(14)
C40D C42D 1.508(17)
C41D H41G 0.9800
C41D H41H 0.9800
C41D H41I 0.9800
C42D H42G 0.9800
C42D H42H 0.9800
C42D H42I 0.9800
B1B H1B 1.1200
B1B B2B 1.782(6)
B1B B5B 1.786(6)
B1B B6B 1.773(6)
B2B H2B 1.1200
B2B B3B 1.768(7)
B2B B6B 1.766(6)
B2B B7B 1.768(6)
B3B H3B 1.1200
B3B B4B 1.779(6)
B3B B7B 1.768(7)
B3B B8B 1.777(6)
B4B H4B 1.09(4)
B4B B8B 1.766(6)
B4B B9B 1.778(6)
B5B H5B 1.1200
B5B B6B 1.788(6)
B5B B9B 1.787(7)
B5B B10B 1.786(6)
B6B H6B 1.1200
B6B B7B 1.785(7)
B6B B10B 1.780(6)
B7B H7B 1.1200
B7B B8B 1.774(7)
B7B B10B 1.776(6)
B8B H8B 1.1200
B8B B9B 1.788(7)
B8B B10B 1.788(7)
B9B H9B 1.06(4)
B9B B10B 1.780(6)
B10B H10B 1.1200
B11B H11B 1.12(4)
B12B B13B 1.820(6)
B12B B16B 1.855(6)
B12B B17B 1.798(6)
B13B H13B 1.1200
B13B B14B 1.821(6)
B13B B17B 1.753(6)
B13B B18B 1.774(6)
B14B H14B 1.14(4)
B14B B18B 1.756(6)
B14B B19B 2.024(6)
B15B H15C 1.16(3)
B15B H15D 1.35(3)
B15B B16B 1.871(6)
B15B B19B 1.885(6)
B15B B20B 1.770(6)
B16B H15D 1.23(3)
B16B H16B 1.06(3)
B16B B17B 1.771(6)
B16B B20B 1.772(6)
B17B H17B 1.1200
B17B B18B 1.801(6)
B17B B20B 1.748(6)
B18B H18B 1.1200
B18B B19B 1.785(6)
B18B B20B 1.790(6)
B19B H19B 1.14(4)
B19B B20B 1.850(6)
B20B H20B 1.1200
N1S C1S 1.123(5)
C1S C2S 1.439(6)
C2S H2SA 0.9800
C2S H2SB 0.9800
C2S H2SC 0.9800
N2S C3S 1.109(6)
C3S C4S 1.447(8)
C4S H4SA 0.9800
C4S H4SB 0.9800
C4S H4SC 0.9800

loop_
_geom_hbond_atom_site_label_D
_geom_hbond_atom_site_label_H
_geom_hbond_atom_site_label_A
_geom_hbond_distance_DH
_geom_hbond_distance_HA
_geom_hbond_distance_DA
_geom_hbond_angle_DHA
O1A H1AA N1S 0.84(3) 1.95(3) 2.787(5) 172(6)
O1B H1BB N2S 0.81(3) 2.07(3) 2.869(6) 168(5)

loop_
_geom_torsion_atom_site_label_1
_geom_torsion_atom_site_label_2
_geom_torsion_atom_site_label_3
_geom_torsion_atom_site_label_4
_geom_torsion
P1A C1A C2A C3A 0.9(4)
P1A C1A C2A B1A 109.8(3)
P1A C1A C2A B4A -105.8(3)
P1A C1A C2A B5A 147.7(3)
P1A C1A C2A B9A -144.8(3)
P1A C1A B1A C2A -94.6(3)
P1A C1A B1A B2A 128.1(3)
P1A C1A B1A B5A -129.8(3)
P1A C1A B1A B6A 167.2(2)
P1A C1A B2A B1A -98.2(4)
P1A C1A B2A B3A 120.4(4)
P1A C1A B2A B6A -137.0(3)
P1A C1A B2A B7A 160.5(3)
P1A C1A B3A B2A -124.5(4)
P1A C1A B3A B4A 94.7(4)
P1A C1A B3A B7A -164.2(3)
P1A C1A B3A B8A 132.9(3)
P1A C1A B4A C2A 96.1(3)
P1A C1A B4A B3A -126.0(3)
P1A C1A B4A B8A -165.3(3)
P1A C1A B4A B9A 131.8(3)
P1A N2A C17A C18A 111.6(4)
P1A N2A C17A C19A -122.5(4)
P1A N2A C20A C21A 101.5(4)
P1A N2A C20A C22A -127.5(3)
P1A N1A C11A C12A -127.8(11)
P1A N1A C11A C13A 104.4(12)
P1A N1A C14A C15A 131.0(12)
P1A N1A C14A C16A -100.7(13)
P1A N1C C11C C12C -88(2)
P1A N1C C11C C13C 146.7(17)
P1A N1C C14C C15C 115(2)
P1A N1C C14C C16C -113(2)
P1A B12A B13A C3A 92.6(3)
P1A B12A B13A B14A 128.8(3)
P1A B12A B13A B17A -125.3(3)
P1A B12A B13A B18A -172.8(2)
P1A B12A B16A B15A -137.1(3)
P1A B12A B16A B17A 123.6(4)
P1A B12A B16A B20A 162.0(3)
P1A B12A B17A B13A 101.4(4)
P1A B12A B17A B16A -109.3(4)
P1A B12A B17A B18A 148.3(3)
P1A B12A B17A B20A -149.6(3)
P2A C4A B11A O1A 38.3(5)
P2A C4A B15A B16A 176.4(3)
P2A C4A B15A B19A -103.2(3)
P2A C4A B15A B20A -116.6(3)
P2A C4A B19A B14A -136.4(2)
P2A C4A B19A B15A 106.2(3)
P2A C4A B19A B18A -178.6(4)
P2A C4A B19A B20A 118.4(3)
P2A N4A C37A C38A 90.3(4)
P2A N4A C37A C39A -141.0(3)
P2A N4A C40A C41A 111.4(3)
P2A N4A C40A C42A -120.2(3)
P2A N3A C31A C32A -111.9(15)
P2A N3A C31A C33A 122.1(8)
P2A N3A C34A C35A -73.7(7)
P2A N3A C34A C36A 54.4(8)
P2A N3C C31C C32C -118(5)
P2A N3C C31C C33C 116(3)
P2A N3C C34C C35C 146.5(17)
P2A N3C C34C C36C -87(2)
C1A P1A N2A C17A -39.8(3)
C1A P1A N2A C20A 146.2(3)
C1A P1A N1A C11A 73.0(13)
C1A P1A N1A C14A -115.6(12)
C1A P1A N1C C11C 98(2)
C1A P1A N1C C14C -78(2)
C1A C2A C3A B12A 0.3(5)
C1A C2A C3A B13A 79.7(4)
C1A C2A C3A B14A 164.1(3)
C1A C2A B1A B2A 37.4(3)
C1A C2A B1A B5A 139.2(3)
C1A C2A B1A B6A 99.7(3)
C1A C2A B4A B3A -36.6(3)
C1A C2A B4A B8A -100.0(3)
C1A C2A B4A B9A -138.4(3)
C1A C2A B5A B1A -37.0(3)
C1A C2A B5A B6A 2.3(4)
C1A C2A B5A B9A 103.5(3)
C1A C2A B5A B10A 64.7(4)
C1A C2A B9A B4A 38.1(3)
C1A C2A B9A B5A -102.6(3)
C1A C2A B9A B8A -0.1(4)
C1A C2A B9A B10A -63.0(4)
C1A B1A B2A B3A 34.1(3)
C1A B1A B2A B6A 135.5(3)
C1A B1A B2A B7A 97.9(3)
C1A B1A B5A C2A 35.6(3)
C1A B1A B5A B6A -99.4(3)
C1A B1A B5A B9A 1.0(4)
C1A B1A B5A B10A -61.8(4)
C1A B1A B6A B2A -38.7(3)
C1A B1A B6A B5A 99.7(3)
C1A B1A B6A B7A -1.3(4)
C1A B1A B6A B10A 61.9(4)
C1A B2A B3A B4A 34.9(3)
C1A B2A B3A B7A 134.5(3)
C1A B2A B3A B8A 97.3(3)
C1A B2A B6A B1A 38.4(3)
C1A B2A B6A B5A 0.9(4)
C1A B2A B6A B7A -99.4(3)
C1A B2A B6A B10A -62.6(4)
C1A B2A B7A B3A -39.4(3)
C1A B2A B7A B6A 98.9(3)
C1A B2A B7A B8A -2.2(4)
C1A B2A B7A B10A 61.4(4)
C1A B3A B4A C2A 36.9(3)
C1A B3A B4A B8A 135.8(4)
C1A B3A B4A B9A 97.7(3)
C1A B3A B7A B2A 39.7(3)
C1A B3A B7A B6A 2.2(4)
C1A B3A B7A B8A -98.9(4)
C1A B3A B7A B10A -62.1(4)
C1A B3A B8A B4A -38.3(3)
C1A B3A B8A B7A 99.5(4)
C1A B3A B8A B9A -0.1(5)
C1A B3A B8A B10A 63.0(4)
C1A B4A B8A B3A 38.3(3)
C1A B4A B8A B7A 1.0(4)
C1A B4A B8A B9A -99.3(3)
C1A B4A B8A B10A -61.9(4)
C1A B4A B9A C2A -36.4(3)
C1A B4A B9A B5A -1.6(4)
C1A B4A B9A B8A 99.9(3)
C1A B4A B9A B10A 62.5(4)
C2A C1A B1A B2A -137.2(3)
C2A C1A B1A B5A -35.2(3)
C2A C1A B1A B6A -98.2(3)
C2A C1A B2A B1A 39.3(3)
C2A C1A B2A B3A -102.2(3)
C2A C1A B2A B6A 0.5(4)
C2A C1A B2A B7A -62.1(4)
C2A C1A B3A B2A 102.6(3)
C2A C1A B3A B4A -38.2(3)
C2A C1A B3A B7A 62.9(4)
C2A C1A B3A B8A 0.0(4)
C2A C1A B4A B3A 137.9(3)
C2A C1A B4A B8A 98.7(3)
C2A C1A B4A B9A 35.7(3)
C2A C3A B12A P1A -1.3(4)
C2A C3A B12A B13A 113.0(4)
C2A C3A B12A B16A -151.0(3)
C2A C3A B12A B17A 146.0(3)
C2A C3A B13A B12A -110.3(4)
C2A C3A B13A B14A 118.7(4)
C2A C3A B13A B17A -143.5(3)
C2A C3A B13A B18A 153.4(3)
C2A C3A B14A B13A -112.6(4)
C2A C3A B14A B18A -148.7(4)
C2A C3A B14A B19A 151.1(3)
C2A B1A B2A C1A -37.2(3)
C2A B1A B2A B3A -3.1(4)
C2A B1A B2A B6A 98.3(3)
C2A B1A B2A B7A 60.7(4)
C2A B1A B5A B6A -135.0(3)
C2A B1A B5A B9A -34.6(3)
C2A B1A B5A B10A -97.4(3)
C2A B1A B6A B2A -100.1(3)
C2A B1A B6A B5A 38.3(3)
C2A B1A B6A B7A -62.7(4)
C2A B1A B6A B10A 0.5(4)
C2A B4A B8A B3A 100.2(3)
C2A B4A B8A B7A 62.9(4)
C2A B4A B8A B9A -37.3(3)
C2A B4A B8A B10A 0.0(4)
C2A B4A B9A B5A 34.9(3)
C2A B4A B9A B8A 136.4(3)
C2A B4A B9A B10A 98.9(4)
C2A B5A B6A B1A -39.5(3)
C2A B5A B6A B2A -2.0(4)
C2A B5A B6A B7A 61.1(4)
C2A B5A B6A B10A 98.2(3)
C2A B5A B9A B4A -35.0(3)
C2A B5A B9A B8A -98.0(4)
C2A B5A B9A B10A -135.4(3)
C2A B5A B10A B6A -100.0(3)
C2A B5A B10A B7A -63.1(4)
C2A B5A B10A B8A 0.9(4)
C2A B5A B10A B9A 38.1(3)
C2A B9A B10A B5A -38.9(3)
C2A B9A B10A B6A -1.5(5)
C2A B9A B10A B7A 61.5(4)
C2A B9A B10A B8A 99.6(4)
C3A C2A B1A C1A 102.7(3)
C3A C2A B1A B2A 140.1(3)
C3A C2A B1A B5A -118.1(4)
C3A C2A B1A B6A -157.6(3)
C3A C2A B4A C1A -103.9(3)
C3A C2A B4A B3A -140.5(3)
C3A C2A B4A B8A 156.1(3)
C3A C2A B4A B9A 117.7(4)
C3A C2A B5A B1A 104.8(4)
C3A C2A B5A B6A 144.1(4)
C3A C2A B5A B9A -114.7(4)
C3A C2A B5A B10A -153.5(4)
C3A C2A B9A B4A -103.0(4)
C3A C2A B9A B5A 116.2(4)
C3A C2A B9A B8A -141.2(4)
C3A C2A B9A B10A 155.8(4)
C3A B12A B13A B14A 36.2(2)
C3A B12A B13A B17A 142.2(3)
C3A B12A B13A B18A 94.7(3)
C3A B12A B16A B15A 7.0(5)
C3A B12A B16A B17A -92.3(4)
C3A B12A B16A B20A -53.9(4)
C3A B12A B17A B13A -33.3(3)
C3A B12A B17A B16A 116.0(3)
C3A B12A B17A B18A 13.6(4)
C3A B12A B17A B20A 75.7(4)
C3A B13A B14A B18A 139.0(3)
C3A B13A B14A B19A 109.6(3)
C3A B13A B17A B12A 30.3(3)
C3A B13A B17A B16A -0.8(4)
C3A B13A B17A B18A -94.3(3)
C3A B13A B17A B20A -69.3(4)
C3A B13A B18A B14A -31.4(3)
C3A B13A B18A B17A 100.6(3)
C3A B13A B18A B19A 6.0(4)
C3A B13A B18A B20A 76.6(3)
C3A B14A B18A B13A 36.0(3)
C3A B14A B18A B17A -4.8(4)
C3A B14A B18A B19A -109.9(3)
C3A B14A B18A B20A -66.6(4)
C4A P2A N4A C37A -157.4(3)
C4A P2A N4A C40A 12.8(3)
C4A P2A N3A C31A -105.8(7)
C4A P2A N3A C34A 69.5(5)
C4A P2A N3C C31C -97(2)
C4A P2A N3C C34C 64.4(19)
C4A B15A B16A B12A 11.7(5)
C4A B15A B16A B17A 75.9(4)
C4A B15A B16A B20A 102.1(4)
C4A B15A B19A B14A -80.6(3)
C4A B15A B19A B18A -140.1(3)
C4A B15A B19A B20A -166.2(3)
C4A B15A B20A B16A -113.0(3)
C4A B15A B20A B17A -84.8(4)
C4A B15A B20A B18A -15.2(4)
C4A B15A B20A B19A 12.5(3)
C4A B19A B20A B15A -11.9(3)
C4A B19A B20A B16A 37.2(4)
C4A B19A B20A B17A 100.7(4)
C4A B19A B20A B18A 138.8(3)
N2A P1A N1A C11A -46.1(15)
N2A P1A N1A C14A 125.3(10)
N2A P1A N1C C11C -23(2)
N2A P1A N1C C14C 160.6(19)
C17A N2A C20A C21A -72.7(5)
C17A N2A C20A C22A 58.2(5)
C20A N2A C17A C18A -74.8(4)
C20A N2A C17A C19A 51.0(5)
N4A P2A C4A B11A -85.4(3)
N4A P2A C4A B15A 140.1(3)
N4A P2A C4A B19A 64.8(3)
N4A P2A N3A C31A 22.3(7)
N4A P2A N3A C34A -162.5(5)
N4A P2A N3C C31C 41(2)
N4A P2A N3C C34C -156.8(15)
C37A N4A C40A C41A -79.3(4)
C37A N4A C40A C42A 49.0(5)
C40A N4A C37A C38A -79.6(4)
C40A N4A C37A C39A 49.1(5)
N3A P2A C4A B11A 39.5(4)
N3A P2A C4A B15A -94.9(3)
N3A P2A C4A B19A -170.2(3)
N3A P2A N4A C37A 73.8(3)
N3A P2A N4A C40A -116.0(3)
C31A N3A C34A C35A 102.0(8)
C31A N3A C34A C36A -129.9(7)
C34A N3A C31A C32A 72.5(17)
C34A N3A C31A C33A -53.6(10)
N3C P2A C4A B11A 52.7(9)
N3C P2A C4A B15A -81.8(9)
N3C P2A C4A B19A -157.1(9)
N3C P2A N4A C37A 60.5(10)
N3C P2A N4A C40A -129.3(10)
C31C N3C C34C C35C -54(3)
C31C N3C C34C C36C 72(3)
C34C N3C C31C C32C 83(6)
C34C N3C C31C C33C -42(5)
N1A P1A N2A C17A 77.5(7)
N1A P1A N2A C20A -96.5(7)
C11A N1A C14A C15A -57.7(18)
C11A N1A C14A C16A 70.6(17)
C14A N1A C11A C12A 60.9(17)
C14A N1A C11A C13A -66.9(16)
N1C P1A N2A C17A 84.2(11)
N1C P1A N2A C20A -89.8(11)
C11C N1C C14C C15C -62(3)
C11C N1C C14C C16C 71(3)
C14C N1C C11C C12C 89(2)
C14C N1C C11C C13C -37(3)
B1A C1A C2A C3A -108.9(3)
B1A C1A C2A B4A 144.4(3)
B1A C1A C2A B5A 37.9(3)
B1A C1A C2A B9A 105.3(3)
B1A C1A B2A B3A -141.5(3)
B1A C1A B2A B6A -38.8(3)
B1A C1A B2A B7A -101.4(3)
B1A C1A B3A B2A 36.5(3)
B1A C1A B3A B4A -104.2(3)
B1A C1A B3A B7A -3.2(4)
B1A C1A B3A B8A -66.0(4)
B1A C1A B4A C2A -33.5(3)
B1A C1A B4A B3A 104.5(3)
B1A C1A B4A B8A 65.2(4)
B1A C1A B4A B9A 2.3(4)
B1A C2A C3A B12A -66.6(4)
B1A C2A C3A B13A 12.8(5)
B1A C2A C3A B14A 97.2(4)
B1A C2A B4A C1A 32.7(3)
B1A C2A B4A B3A -3.9(4)
B1A C2A B4A B8A -67.2(4)
B1A C2A B4A B9A -105.7(3)
B1A C2A B5A B6A 39.3(3)
B1A C2A B5A B9A 140.5(3)
B1A C2A B5A B10A 101.7(3)
B1A C2A B9A B4A 103.1(3)
B1A C2A B9A B5A -37.7(3)
B1A C2A B9A B8A 64.9(4)
B1A C2A B9A B10A 1.9(4)
B1A B2A B3A C1A -34.0(3)
B1A B2A B3A B4A 0.9(4)
B1A B2A B3A B7A 100.5(3)
B1A B2A B3A B8A 63.3(4)
B1A B2A B6A B5A -37.4(3)
B1A B2A B6A B7A -137.8(3)
B1A B2A B6A B10A -101.0(3)
B1A B2A B7A B3A -100.9(3)
B1A B2A B7A B6A 37.4(3)
B1A B2A B7A B8A -63.7(4)
B1A B2A B7A B10A -0.1(4)
B1A B5A B6A B2A 37.6(3)
B1A B5A B6A B7A 100.6(4)
B1A B5A B6A B10A 137.7(4)
B1A B5A B9A C2A 35.4(3)
B1A B5A B9A B4A 0.3(4)
B1A B5A B9A B8A -62.6(4)
B1A B5A B9A B10A -100.1(3)
B1A B5A B10A B6A -37.4(3)
B1A B5A B10A B7A -0.5(4)
B1A B5A B10A B8A 63.5(4)
B1A B5A B10A B9A 100.7(4)
B1A B6A B7A B2A -37.9(3)
B1A B6A B7A B3A -0.6(4)
B1A B6A B7A B8A 63.4(4)
B1A B6A B7A B10A 100.8(3)
B1A B6A B10A B5A 37.9(3)
B1A B6A B10A B7A -100.6(4)
B1A B6A B10A B8A -62.9(4)
B1A B6A B10A B9A 0.6(5)
B2A C1A C2A C3A -148.6(3)
B2A C1A C2A B1A -39.7(3)
B2A C1A C2A B4A 104.7(3)
B2A C1A C2A B5A -1.8(4)
B2A C1A C2A B9A 65.6(4)
B2A C1A B1A C2A 137.2(3)
B2A C1A B1A B5A 102.1(3)
B2A C1A B1A B6A 39.0(3)
B2A C1A B3A B4A -140.8(3)
B2A C1A B3A B7A -39.7(3)
B2A C1A B3A B8A -102.6(4)
B2A C1A B4A C2A -101.2(3)
B2A C1A B4A B3A 36.8(3)
B2A C1A B4A B8A -2.5(4)
B2A C1A B4A B9A -65.4(4)
B2A B1A B5A C2A 97.8(3)
B2A B1A B5A B6A -37.2(3)
B2A B1A B5A B9A 63.2(4)
B2A B1A B5A B10A 0.4(4)
B2A B1A B6A B5A 138.4(3)
B2A B1A B6A B7A 37.4(3)
B2A B1A B6A B10A 100.6(4)
B2A B3A B4A C1A -35.1(3)
B2A B3A B4A C2A 1.8(4)
B2A B3A B4A B8A 100.7(4)
B2A B3A B4A B9A 62.6(4)
B2A B3A B7A B6A -37.5(3)
B2A B3A B7A B8A -138.7(4)
B2A B3A B7A B10A -101.8(4)
B2A B3A B8A B4A -100.8(4)
B2A B3A B8A B7A 36.9(3)
B2A B3A B8A B9A -62.7(4)
B2A B3A B8A B10A 0.4(4)
B2A B6A B7A B3A 37.3(3)
B2A B6A B7A B8A 101.3(4)
B2A B6A B7A B10A 138.7(3)
B2A B6A B10A B5A 101.8(3)
B2A B6A B10A B7A -36.7(3)
B2A B6A B10A B8A 1.0(4)
B2A B6A B10A B9A 64.5(4)
B2A B7A B8A B3A -37.0(3)
B2A B7A B8A B4A 0.7(5)
B2A B7A B8A B9A 64.3(4)
B2A B7A B8A B10A 101.8(4)
B2A B7A B10A B5A 0.4(5)
B2A B7A B10A B6A 37.4(3)
B2A B7A B10A B8A -100.8(4)
B2A B7A B10A B9A -62.9(4)
B3A C1A C2A C3A 145.8(3)
B3A C1A C2A B1A -105.3(3)
B3A C1A C2A B4A 39.1(3)
B3A C1A C2A B5A -67.4(4)
B3A C1A C2A B9A 0.0(4)
B3A C1A B1A C2A 101.0(3)
B3A C1A B1A B2A -36.2(3)
B3A C1A B1A B5A 65.9(4)
B3A C1A B1A B6A 2.8(4)
B3A C1A B2A B1A 141.5(3)
B3A C1A B2A B6A 102.7(4)
B3A C1A B2A B7A 40.1(3)
B3A C1A B4A C2A -137.9(3)
B3A C1A B4A B8A -39.2(3)
B3A C1A B4A B9A -102.2(4)
B3A B2A B6A B1A 100.3(3)
B3A B2A B6A B5A 62.8(4)
B3A B2A B6A B7A -37.6(3)
B3A B2A B6A B10A -0.7(4)
B3A B2A B7A B6A 138.3(3)
B3A B2A B7A B8A 37.2(3)
B3A B2A B7A B10A 100.8(4)
B3A B4A B8A B7A -37.3(3)
B3A B4A B8A B9A -137.6(4)
B3A B4A B8A B10A -100.2(4)
B3A B4A B9A C2A -98.1(3)
B3A B4A B9A B5A -63.2(4)
B3A B4A B9A B8A 38.3(3)
B3A B4A B9A B10A 0.9(4)
B3A B7A B8A B4A 37.8(3)
B3A B7A B8A B9A 101.4(4)
B3A B7A B8A B10A 138.9(3)
B3A B7A B10A B5A 64.0(4)
B3A B7A B10A B6A 101.1(4)
B3A B7A B10A B8A -37.1(3)
B3A B7A B10A B9A 0.8(5)
B3A B8A B9A C2A 0.1(5)
B3A B8A B9A B4A -38.1(3)
B3A B8A B9A B5A 62.3(4)
B3A B8A B9A B10A 99.9(4)
B3A B8A B10A B5A -64.3(4)
B3A B8A B10A B6A -0.8(4)
B3A B8A B10A B7A 36.4(3)
B3A B8A B10A B9A -101.4(4)
B4A C1A C2A C3A 106.7(4)
B4A C1A C2A B1A -144.4(3)
B4A C1A C2A B5A -106.5(3)
B4A C1A C2A B9A -39.1(3)
B4A C1A B1A C2A 33.1(3)
B4A C1A B1A B2A -104.1(3)
B4A C1A B1A B5A -2.1(4)
B4A C1A B1A B6A -65.1(4)
B4A C1A B2A B1A 104.3(3)
B4A C1A B2A B3A -37.2(3)
B4A C1A B2A B6A 65.5(4)
B4A C1A B2A B7A 2.9(4)
B4A C1A B3A B2A 140.8(3)
B4A C1A B3A B7A 101.1(4)
B4A C1A B3A B8A 38.2(3)
B4A C2A C3A B12A 67.4(4)
B4A C2A C3A B13A 146.8(3)
B4A C2A C3A B14A -128.8(4)
B4A C2A B1A C1A -33.0(3)
B4A C2A B1A B2A 4.4(4)
B4A C2A B1A B5A 106.2(3)
B4A C2A B1A B6A 66.7(4)
B4A C2A B5A B1A -102.6(3)
B4A C2A B5A B6A -63.3(4)
B4A C2A B5A B9A 37.9(3)
B4A C2A B5A B10A -0.9(4)
B4A C2A B9A B5A -140.7(3)
B4A C2A B9A B8A -38.2(3)
B4A C2A B9A B10A -101.2(4)
B4A B3A B7A B2A 101.5(3)
B4A B3A B7A B6A 64.0(4)
B4A B3A B7A B8A -37.1(3)
B4A B3A B7A B10A -0.3(4)
B4A B3A B8A B7A 137.7(4)
B4A B3A B8A B9A 38.2(3)
B4A B3A B8A B10A 101.2(4)
B4A B8A B9A C2A 38.2(3)
B4A B8A B9A B5A 100.5(3)
B4A B8A B9A B10A 138.1(4)
B4A B8A B10A B5A -0.6(4)
B4A B8A B10A B6A 62.9(4)
B4A B8A B10A B7A 100.1(4)
B4A B8A B10A B9A -37.6(3)
B4A B9A B10A B5A -101.4(3)
B4A B9A B10A B6A -64.0(4)
B4A B9A B10A B7A -1.0(4)
B4A B9A B10A B8A 37.1(3)
B5A C2A C3A B12A -140.4(4)
B5A C2A C3A B13A -61.0(5)
B5A C2A C3A B14A 23.4(6)
B5A C2A B1A C1A -139.2(3)
B5A C2A B1A B2A -101.8(3)
B5A C2A B1A B6A -39.5(3)
B5A C2A B4A C1A 100.5(3)
B5A C2A B4A B3A 63.9(4)
B5A C2A B4A B8A 0.6(4)
B5A C2A B4A B9A -37.9(3)
B5A C2A B9A B4A 140.7(3)
B5A C2A B9A B8A 102.5(4)
B5A C2A B9A B10A 39.6(3)
B5A B1A B2A C1A -98.1(3)
B5A B1A B2A B3A -64.0(4)
B5A B1A B2A B6A 37.4(3)
B5A B1A B2A B7A -0.2(4)
B5A B1A B6A B2A -138.4(3)
B5A B1A B6A B7A -101.0(4)
B5A B1A B6A B10A -37.8(3)
B5A B6A B7A B2A -101.5(3)
B5A B6A B7A B3A -64.2(4)
B5A B6A B7A B8A -0.2(4)
B5A B6A B7A B10A 37.2(3)
B5A B6A B10A B7A -138.5(4)
B5A B6A B10A B8A -100.8(3)
B5A B6A B10A B9A -37.3(3)
B5A B9A B10A B6A 37.4(3)
B5A B9A B10A B7A 100.3(4)
B5A B9A B10A B8A 138.4(3)
B6A B1A B2A C1A -135.5(3)
B6A B1A B2A B3A -101.4(4)
B6A B1A B2A B7A -37.6(3)
B6A B1A B5A C2A 135.0(3)
B6A B1A B5A B9A 100.4(4)
B6A B1A B5A B10A 37.6(3)
B6A B2A B3A C1A -97.1(3)
B6A B2A B3A B4A -62.2(4)
B6A B2A B3A B7A 37.4(3)
B6A B2A B3A B8A 0.2(4)
B6A B2A B7A B3A -138.3(3)
B6A B2A B7A B8A -101.1(4)
B6A B2A B7A B10A -37.5(3)
B6A B5A B9A C2A 98.1(3)
B6A B5A B9A B4A 63.0(4)
B6A B5A B9A B8A 0.1(4)
B6A B5A B9A B10A -37.4(3)
B6A B5A B10A B7A 36.9(3)
B6A B5A B10A B8A 100.9(4)
B6A B5A B10A B9A 138.1(4)
B6A B7A B8A B3A -101.1(4)
B6A B7A B8A B4A -63.3(4)
B6A B7A B8A B9A 0.3(5)
B6A B7A B8A B10A 37.7(3)
B6A B7A B10A B5A -37.1(3)
B6A B7A B10A B8A -138.2(3)
B6A B7A B10A B9A -100.3(4)
B7A B2A B3A C1A -134.5(3)
B7A B2A B3A B4A -99.6(4)
B7A B2A B3A B8A -37.2(3)
B7A B2A B6A B1A 137.8(3)
B7A B2A B6A B5A 100.4(4)
B7A B2A B6A B10A 36.8(3)
B7A B3A B4A C1A -98.1(3)
B7A B3A B4A C2A -61.2(4)
B7A B3A B4A B8A 37.7(3)
B7A B3A B4A B9A -0.4(4)
B7A B3A B8A B4A -137.7(4)
B7A B3A B8A B9A -99.6(4)
B7A B3A B8A B10A -36.5(3)
B7A B6A B10A B5A 138.5(4)
B7A B6A B10A B8A 37.6(3)
B7A B6A B10A B9A 101.1(4)
B7A B8A B9A C2A -62.4(4)
B7A B8A B9A B4A -100.7(4)
B7A B8A B9A B5A -0.2(4)
B7A B8A B9A B10A 37.4(3)
B7A B8A B10A B5A -100.6(4)
B7A B8A B10A B6A -37.2(3)
B7A B8A B10A B9A -137.7(3)
B8A B3A B4A C1A -135.8(4)
B8A B3A B4A C2A -98.9(4)
B8A B3A B4A B9A -38.1(3)
B8A B3A B7A B2A 138.7(4)
B8A B3A B7A B6A 101.1(4)
B8A B3A B7A B10A 36.9(3)
B8A B4A B9A C2A -136.4(3)
B8A B4A B9A B5A -101.5(4)
B8A B4A B9A B10A -37.5(3)
B8A B7A B10A B5A 101.1(4)
B8A B7A B10A B6A 138.2(3)
B8A B7A B10A B9A 37.9(3)
B8A B9A B10A B5A -138.4(3)
B8A B9A B10A B6A -101.1(4)
B8A B9A B10A B7A -38.1(3)
B9A C2A C3A B12A 140.4(4)
B9A C2A C3A B13A -140.1(4)
B9A C2A C3A B14A -55.7(6)
B9A C2A B1A C1A -101.3(3)
B9A C2A B1A B2A -63.9(4)
B9A C2A B1A B5A 37.9(3)
B9A C2A B1A B6A -1.6(4)
B9A C2A B4A C1A 138.4(3)
B9A C2A B4A B3A 101.8(4)
B9A C2A B4A B8A 38.4(3)
B9A C2A B5A B1A -140.5(3)
B9A C2A B5A B6A -101.2(4)
B9A C2A B5A B10A -38.7(3)
B9A B4A B8A B3A 137.6(4)
B9A B4A B8A B7A 100.2(4)
B9A B4A B8A B10A 37.3(3)
B9A B5A B6A B1A -100.5(3)
B9A B5A B6A B2A -63.0(4)
B9A B5A B6A B7A 0.1(4)
B9A B5A B6A B10A 37.2(3)
B9A B5A B10A B6A -138.1(4)
B9A B5A B10A B7A -101.2(4)
B9A B5A B10A B8A -37.2(3)
B9A B8A B10A B5A 37.1(3)
B9A B8A B10A B6A 100.5(3)
B9A B8A B10A B7A 137.7(3)
B10A B5A B6A B1A -137.7(4)
B10A B5A B6A B2A -100.1(4)
B10A B5A B6A B7A -37.1(3)
B10A B5A B9A C2A 135.4(3)
B10A B5A B9A B4A 100.4(4)
B10A B5A B9A B8A 37.4(3)
B10A B6A B7A B2A -138.7(3)
B10A B6A B7A B3A -101.4(4)
B10A B6A B7A B8A -37.4(3)
B10A B7A B8A B3A -138.9(3)
B10A B7A B8A B4A -101.1(4)
B10A B7A B8A B9A -37.5(3)
B10A B8A B9A C2A -99.8(4)
B10A B8A B9A B4A -138.1(4)
B10A B8A B9A B5A -37.6(3)
B11A C4A B15A B16A 45.8(5)
B11A C4A B15A B19A 126.2(4)
B11A C4A B15A B20A 112.8(4)
B11A C4A B19A B14A 6.0(5)
B11A C4A B19A B15A -111.4(4)
B11A C4A B19A B18A -36.2(7)
B11A C4A B19A B20A -99.2(4)
B12A P1A N2A C17A -147.6(3)
B12A P1A N2A C20A 38.4(3)
B12A P1A N1A C11A 177.7(10)
B12A P1A N1A C14A -10.8(15)
B12A P1A N1C C11C -153.2(17)
B12A P1A N1C C14C 31(3)
B12A C3A B13A B14A -131.0(3)
B12A C3A B13A B17A -33.2(3)
B12A C3A B13A B18A -96.2(3)
B12A C3A B14A B13A 51.5(3)
B12A C3A B14A B18A 15.3(5)
B12A C3A B14A B19A -44.9(4)
B12A B13A B14A C3A -37.1(3)
B12A B13A B14A B18A 101.9(3)
B12A B13A B14A B19A 72.5(3)
B12A B13A B17A B16A -31.1(3)
B12A B13A B17A B18A -124.6(3)
B12A B13A B17A B20A -99.6(4)
B12A B13A B18A B14A -85.4(3)
B12A B13A B18A B17A 46.6(3)
B12A B13A B18A B19A -48.0(4)
B12A B13A B18A B20A 22.6(4)
B12A B16A B17A B13A 30.7(3)
B12A B16A B17A B18A 95.2(3)
B12A B16A B17A B20A 135.4(3)
B12A B16A B20A B15A 113.3(3)
B12A B16A B20A B17A -38.0(3)
B12A B16A B20A B18A 3.2(4)
B12A B16A B20A B19A 65.0(3)
B12A B17A B18A B13A -47.9(3)
B12A B17A B18A B14A -5.2(4)
B12A B17A B18A B19A 67.0(4)
B12A B17A B18A B20A 105.9(3)
B12A B17A B20A B15A 12.5(5)
B12A B17A B20A B16A 41.7(3)
B12A B17A B20A B18A -92.6(3)
B12A B17A B20A B19A -55.5(4)
B13A C3A B12A P1A -114.3(3)
B13A C3A B12A B16A 96.0(4)
B13A C3A B12A B17A 33.0(3)
B13A C3A B14A B18A -36.2(3)
B13A C3A B14A B19A -96.3(3)
B13A B12A B16A B15A 71.9(4)
B13A B12A B16A B17A -27.4(3)
B13A B12A B16A B20A 10.9(4)
B13A B12A B17A B16A 149.3(3)
B13A B12A B17A B18A 46.9(3)
B13A B12A B17A B20A 109.0(3)
B13A B14A B18A B17A -40.8(3)
B13A B14A B18A B19A -145.9(3)
B13A B14A B18A B20A -102.6(3)
B13A B17A B18A B14A 42.7(3)
B13A B17A B18A B19A 115.0(3)
B13A B17A B18A B20A 153.8(3)
B13A B17A B20A B15A 80.0(4)
B13A B17A B20A B16A 109.2(4)
B13A B17A B20A B18A -25.1(3)
B13A B17A B20A B19A 12.0(4)
B13A B18A B19A C4A 19.0(7)
B13A B18A B19A B14A -35.2(3)
B13A B18A B19A B15A 75.1(4)
B13A B18A B19A B20A 100.7(4)
B13A B18A B20A B15A -85.6(4)
B13A B18A B20A B16A -16.9(4)
B13A B18A B20A B17A 23.9(3)
B13A B18A B20A B19A -114.3(3)
B14A C3A B12A P1A -166.4(3)
B14A C3A B12A B13A -52.1(3)
B14A C3A B12A B16A 43.9(5)
B14A C3A B12A B17A -19.1(5)
B14A C3A B13A B12A 131.0(3)
B14A C3A B13A B17A 97.8(3)
B14A C3A B13A B18A 34.7(3)
B14A B13A B17A B12A 83.6(3)
B14A B13A B17A B16A 52.5(4)
B14A B13A B17A B18A -41.1(3)
B14A B13A B17A B20A -16.0(4)
B14A B13A B18A B17A 132.0(3)
B14A B13A B18A B19A 37.5(3)
B14A B13A B18A B20A 108.0(3)
B14A B18A B19A C4A 54.2(5)
B14A B18A B19A B15A 110.3(3)
B14A B18A B19A B20A 135.9(3)
B14A B18A B20A B15A -17.2(4)
B14A B18A B20A B16A 51.5(4)
B14A B18A B20A B17A 92.3(3)
B14A B18A B20A B19A -45.9(3)
B14A B19A B20A B15A -115.1(3)
B14A B19A B20A B16A -66.0(3)
B14A B19A B20A B17A -2.5(4)
B14A B19A B20A B18A 35.6(3)
B15A C4A B11A O1A 168.8(4)
B15A C4A B19A B14A 117.3(3)
B15A C4A B19A B18A 75.2(5)
B15A C4A B19A B20A 12.1(3)
B15A B16A B17A B12A -109.6(3)
B15A B16A B17A B13A -78.9(4)
B15A B16A B17A B18A -14.4(4)
B15A B16A B17A B20A 25.8(3)
B15A B16A B20A B17A -151.3(3)
B15A B16A B20A B18A -110.1(3)
B15A B16A B20A B19A -48.3(3)
B15A B19A B20A B16A 49.1(3)
B15A B19A B20A B17A 112.6(3)
B15A B19A B20A B18A 150.7(3)
B16A B12A B13A C3A -114.6(3)
B16A B12A B13A B14A -78.4(3)
B16A B12A B13A B17A 27.5(3)
B16A B12A B13A B18A -20.0(3)
B16A B12A B17A B13A -149.3(3)
B16A B12A B17A B18A -102.4(3)
B16A B12A B17A B20A -40.3(3)
B16A B15A B19A C4A 121.5(3)
B16A B15A B19A B14A 40.9(4)
B16A B15A B19A B18A -18.7(3)
B16A B15A B19A B20A -44.7(3)
B16A B15A B20A B17A 28.2(3)
B16A B15A B20A B18A 97.9(3)
B16A B15A B20A B19A 125.6(3)
B16A B17A B18A B13A -113.3(3)
B16A B17A B18A B14A -70.6(4)
B16A B17A B18A B19A 1.6(4)
B16A B17A B18A B20A 40.5(3)
B16A B17A B20A B15A -29.2(3)
B16A B17A B20A B18A -134.3(3)
B16A B17A B20A B19A -97.2(3)
B17A B12A B13A C3A -142.2(3)
B17A B12A B13A B14A -106.0(3)
B17A B12A B13A B18A -47.5(3)
B17A B12A B16A B15A 99.3(3)
B17A B12A B16A B20A 38.4(3)
B17A B13A B14A C3A -96.5(3)
B17A B13A B14A B18A 42.5(3)
B17A B13A B14A B19A 13.1(4)
B17A B13A B18A B14A -132.0(3)
B17A B13A B18A B19A -94.5(4)
B17A B13A B18A B20A -24.0(3)
B17A B16A B20A B15A 151.3(3)
B17A B16A B20A B18A 41.2(3)
B17A B16A B20A B19A 103.0(3)
B17A B18A B19A C4A -44.7(6)
B17A B18A B19A B14A -98.9(3)
B17A B18A B19A B15A 11.4(4)
B17A B18A B19A B20A 37.0(3)
B17A B18A B20A B15A -109.5(3)
B17A B18A B20A B16A -40.8(3)
B17A B18A B20A B19A -138.2(3)
B18A B13A B14A C3A -139.0(3)
B18A B13A B14A B19A -29.4(3)
B18A B13A B17A B12A 124.6(3)
B18A B13A B17A B16A 93.5(4)
B18A B13A B17A B20A 25.0(3)
B18A B17A B20A B15A 105.1(4)
B18A B17A B20A B16A 134.3(3)
B18A B17A B20A B19A 37.1(3)
B18A B19A B20A B15A -150.7(3)
B18A B19A B20A B16A -101.6(3)
B18A B19A B20A B17A -38.1(3)
B19A C4A B11A O1A -103.5(5)
B19A C4A B15A B16A -80.4(4)
B19A C4A B15A B20A -13.4(3)
B19A B14A B18A B13A 145.9(3)
B19A B14A B18A B17A 105.1(3)
B19A B14A B18A B20A 43.3(3)
B19A B15A B16A B12A -44.0(4)
B19A B15A B16A B17A 20.3(4)
B19A B15A B16A B20A 46.5(3)
B19A B15A B20A B16A -125.6(3)
B19A B15A B20A B17A -97.3(4)
B19A B15A B20A B18A -27.7(3)
B19A B18A B20A B15A 28.7(3)
B19A B18A B20A B16A 97.4(3)
B19A B18A B20A B17A 138.2(3)
B20A B15A B16A B12A -90.4(3)
B20A B15A B16A B17A -26.2(3)
B20A B15A B19A C4A 166.2(3)
B20A B15A B19A B14A 85.6(3)
B20A B15A B19A B18A 26.1(3)
B20A B16A B17A B12A -135.4(3)
B20A B16A B17A B13A -104.8(4)
B20A B16A B17A B18A -40.2(3)
B20A B17A B18A B13A -153.8(3)
B20A B17A B18A B14A -111.1(3)
B20A B17A B18A B19A -38.8(3)
B20A B18A B19A C4A -81.6(5)
B20A B18A B19A B14A -135.9(3)
B20A B18A B19A B15A -25.5(3)
P1B C1B C2B C3B 3.5(4)
P1B C1B C2B B1B 112.2(3)
P1B C1B C2B B4B -103.9(3)
P1B C1B C2B B5B 150.3(2)
P1B C1B C2B B9B -142.4(3)
P1B C1B B1B C2B -93.8(3)
P1B C1B B1B B2B 129.0(3)
P1B C1B B1B B5B -129.2(3)
P1B C1B B1B B6B 167.9(2)
P1B C1B B2B B1B -100.4(4)
P1B C1B B2B B3B 118.0(4)
P1B C1B B2B B6B -139.5(3)
P1B C1B B2B B7B 157.2(3)
P1B C1B B3B B2B -126.4(3)
P1B C1B B3B B4B 92.9(3)
P1B C1B B3B B7B -165.8(3)
P1B C1B B3B B8B 131.4(3)
P1B C1B B4B C2B 97.1(3)
P1B C1B B4B B3B -124.7(3)
P1B C1B B4B B8B -163.5(3)
P1B C1B B4B B9B 133.1(3)
P1B N2B C17B C18B 112.5(3)
P1B N2B C17B C19B -120.8(3)
P1B N2B C20B C21B 104.3(3)
P1B N2B C20B C22B -125.8(3)
P1B N1B C11B C12B 109.8(7)
P1B N1B C11B C13B -123.7(6)
P1B N1B C14B C15B 129.8(7)
P1B N1B C14B C16B -101.2(8)
P1B N1D C11D C12D 138(2)
P1B N1D C11D C13D -86(3)
P1B N1D C14D C15D 118(3)
P1B N1D C14D C16D -112(3)
P1B B12B B13B C3B 93.9(3)
P1B B12B B13B B14B 129.9(3)
P1B B12B B13B B17B -124.5(3)
P1B B12B B13B B18B -171.7(2)
P1B B12B B16B B15B -137.9(3)
P1B B12B B16B B17B 122.3(4)
P1B B12B B16B B20B 160.3(3)
P1B B12B B17B B13B 101.2(4)
P1B B12B B17B B16B -110.4(4)
P1B B12B B17B B18B 147.5(3)
P1B B12B B17B B20B -149.9(3)
P2B C4B B11B O1B 43.1(5)
P2B C4B B15B B16B 175.4(3)
P2B C4B B15B B19B -105.6(3)
P2B C4B B15B B20B -117.7(3)
P2B C4B B19B B14B -140.6(2)
P2B C4B B19B B15B 103.0(3)
P2B C4B B19B B18B 179.4(4)
P2B C4B B19B B20B 114.2(3)
P2B N3B C31B C32B -114.9(4)
P2B N3B C31B C33B 120.1(4)
P2B N3B C34B C35B -72.5(4)
P2B N3B C34B C36B 55.0(4)
P2B N4B C37B C38B -148.1(6)
P2B N4B C37B C39B 84.5(7)
P2B N4B C40B C41B 117.1(7)
P2B N4B C40B C42B -112.0(14)
P2B N4D C37D C38D -56.5(18)
P2B N4D C37D C39D 68.2(17)
P2B N4D C40D C41D 120.4(13)
P2B N4D C40D C42D -121(2)
C1B P1B N2B C17B -39.5(3)
C1B P1B N2B C20B 146.8(2)
C1B P1B N1B C11B 74.4(7)
C1B P1B N1B C14B -111.6(6)
C1B P1B N1D C11D 92(3)
C1B P1B N1D C14D -82(3)
C1B C2B C3B B12B -1.6(5)
C1B C2B C3B B13B 77.1(4)
C1B C2B C3B B14B 160.4(3)
C1B C2B B1B B2B 37.4(3)
C1B C2B B1B B5B 138.8(3)
C1B C2B B1B B6B 99.5(3)
C1B C2B B4B B3B -36.4(3)
C1B C2B B4B B8B -99.4(3)
C1B C2B B4B B9B -138.5(3)
C1B C2B B5B B1B -37.2(3)
C1B C2B B5B B6B 1.9(4)
C1B C2B B5B B9B 103.1(3)
C1B C2B B5B B10B 64.2(3)
C1B C2B B9B B4B 37.9(3)
C1B C2B B9B B5B -102.4(3)
C1B C2B B9B B8B -0.7(4)
C1B C2B B9B B10B -63.4(4)
C1B B1B B2B B3B 34.0(3)
C1B B1B B2B B6B 135.5(3)
C1B B1B B2B B7B 97.5(3)
C1B B1B B5B C2B 35.9(3)
C1B B1B B5B B6B -99.5(3)
C1B B1B B5B B9B 0.7(4)
C1B B1B B5B B10B -62.3(4)
C1B B1B B6B B2B -38.8(3)
C1B B1B B6B B5B 99.3(3)
C1B B1B B6B B7B -1.4(4)
C1B B1B B6B B10B 61.8(4)
C1B B2B B3B B4B 35.1(3)
C1B B2B B3B B7B 135.3(3)
C1B B2B B3B B8B 98.3(3)
C1B B2B B6B B1B 38.5(3)
C1B B2B B6B B5B 0.8(4)
C1B B2B B6B B7B -99.5(3)
C1B B2B B6B B10B -62.7(4)
C1B B2B B7B B3B -38.8(3)
C1B B2B B7B B6B 99.3(3)
C1B B2B B7B B8B -1.6(4)
C1B B2B B7B B10B 62.4(4)
C1B B3B B4B C2B 36.5(3)
C1B B3B B4B B8B 136.0(3)
C1B B3B B4B B9B 98.0(3)
C1B B3B B7B B2B 39.2(3)
C1B B3B B7B B6B 2.0(4)
C1B B3B B7B B8B -99.5(3)
C1B B3B B7B B10B -61.4(4)
C1B B3B B8B B4B -38.5(3)
C1B B3B B8B B7B 99.7(4)
C1B B3B B8B B9B -0.9(4)
C1B B3B B8B B10B 62.1(4)
C1B B4B B8B B3B 38.2(3)
C1B B4B B8B B7B 1.0(4)
C1B B4B B8B B9B -99.8(3)
C1B B4B B8B B10B -62.2(4)
C1B B4B B9B C2B -36.2(3)
C1B B4B B9B B5B -1.4(4)
C1B B4B B9B B8B 99.6(3)
C1B B4B B9B B10B 61.8(4)
C2B C1B B1B B2B -137.2(3)
C2B C1B B1B B5B -35.4(3)
C2B C1B B1B B6B -98.3(3)
C2B C1B B2B B1B 39.4(3)
C2B C1B B2B B3B -102.2(3)
C2B C1B B2B B6B 0.3(4)
C2B C1B B2B B7B -62.9(4)
C2B C1B B3B B2B 102.6(3)
C2B C1B B3B B4B -38.1(3)
C2B C1B B3B B7B 63.2(4)
C2B C1B B3B B8B 0.5(4)
C2B C1B B4B B3B 138.2(3)
C2B C1B B4B B8B 99.3(3)
C2B C1B B4B B9B 36.0(3)
C2B C3B B12B P1B -1.0(4)
C2B C3B B12B B13B 112.5(4)
C2B C3B B12B B16B -151.7(3)
C2B C3B B12B B17B 146.0(3)
C2B C3B B13B B12B -109.4(4)
C2B C3B B13B B14B 118.9(4)
C2B C3B B13B B17B -143.3(3)
C2B C3B B13B B18B 153.8(3)
C2B C3B B14B B13B -111.4(4)
C2B C3B B14B B18B -147.8(3)
C2B C3B B14B B19B 152.4(3)
C2B B1B B2B C1B -37.2(2)
C2B B1B B2B B3B -3.2(4)
C2B B1B B2B B6B 98.3(3)
C2B B1B B2B B7B 60.3(4)
C2B B1B B5B B6B -135.3(3)
C2B B1B B5B B9B -35.1(3)
C2B B1B B5B B10B -98.2(3)
C2B B1B B6B B2B -100.1(3)
C2B B1B B6B B5B 38.0(3)
C2B B1B B6B B7B -62.7(4)
C2B B1B B6B B10B 0.5(4)
C2B B4B B8B B3B 99.8(3)
C2B B4B B8B B7B 62.6(4)
C2B B4B B8B B9B -38.2(3)
C2B B4B B8B B10B -0.6(4)
C2B B4B B9B B5B 34.8(3)
C2B B4B B9B B8B 135.8(3)
C2B B4B B9B B10B 98.1(3)
C2B B5B B6B B1B -39.5(3)
C2B B5B B6B B2B -1.7(4)
C2B B5B B6B B7B 61.5(4)
C2B B5B B6B B10B 98.7(3)
C2B B5B B9B B4B -35.3(3)
C2B B5B B9B B8B -98.0(3)
C2B B5B B9B B10B -135.6(3)
C2B B5B B10B B6B -100.0(3)
C2B B5B B10B B7B -62.5(4)
C2B B5B B10B B8B 0.7(4)
C2B B5B B10B B9B 38.4(3)
C2B B9B B10B B5B -38.2(3)
C2B B9B B10B B6B -0.9(4)
C2B B9B B10B B7B 63.0(4)
C2B B9B B10B B8B 99.8(3)
C3B C2B B1B C1B 102.8(3)
C3B C2B B1B B2B 140.3(3)
C3B C2B B1B B5B -118.4(4)
C3B C2B B1B B6B -157.7(3)
C3B C2B B4B C1B -103.7(3)
C3B C2B B4B B3B -140.1(3)
C3B C2B B4B B8B 156.9(3)
C3B C2B B4B B9B 117.8(3)
C3B C2B B5B B1B 104.5(4)
C3B C2B B5B B6B 143.6(3)
C3B C2B B5B B9B -115.2(4)
C3B C2B B5B B10B -154.1(3)
C3B C2B B9B B4B -103.1(4)
C3B C2B B9B B5B 116.6(4)
C3B C2B B9B B8B -141.7(4)
C3B C2B B9B B10B 155.6(3)
C3B B12B B13B B14B 36.0(3)
C3B B12B B13B B17B 141.6(3)
C3B B12B B13B B18B 94.3(3)
C3B B12B B16B B15B 7.3(5)
C3B B12B B16B B17B -92.5(4)
C3B B12B B16B B20B -54.6(4)
C3B B12B B17B B13B -33.8(3)
C3B B12B B17B B16B 114.5(3)
C3B B12B B17B B18B 12.4(4)
C3B B12B B17B B20B 75.0(4)
C3B B13B B14B B18B 138.7(3)
C3B B13B B14B B19B 109.8(3)
C3B B13B B17B B12B 30.8(3)
C3B B13B B17B B16B -0.6(4)
C3B B13B B17B B18B -94.3(3)
C3B B13B B17B B20B -68.7(4)
C3B B13B B18B B14B -31.8(3)
C3B B13B B18B B17B 100.6(3)
C3B B13B B18B B19B 6.1(4)
C3B B13B B18B B20B 76.3(4)
C3B B14B B18B B13B 36.4(3)
C3B B14B B18B B17B -4.5(4)
C3B B14B B18B B19B -109.8(3)
C3B B14B B18B B20B -66.3(4)
C4B P2B N3B C31B -92.7(3)
C4B P2B N3B C34B 76.7(3)
C4B P2B N4B C37B -163.6(5)
C4B P2B N4B C40B 0.8(8)
C4B P2B N4D C37D -131.9(13)
C4B P2B N4D C40D 44.1(13)
C4B B15B B16B B12B 9.2(5)
C4B B15B B16B B17B 75.1(4)
C4B B15B B16B B20B 101.1(4)
C4B B15B B19B B14B -80.6(3)
C4B B15B B19B B18B -139.6(4)
C4B B15B B19B B20B -167.4(3)
C4B B15B B20B B16B -114.3(4)
C4B B15B B20B B17B -86.4(4)
C4B B15B B20B B18B -17.4(4)
C4B B15B B20B B19B 11.4(3)
C4B B19B B20B B15B -10.9(3)
C4B B19B B20B B16B 38.1(4)
C4B B19B B20B B17B 101.5(4)
C4B B19B B20B B18B 138.2(4)
N2B P1B N1B C11B -44.8(8)
N2B P1B N1B C14B 129.1(6)
N2B P1B N1D C11D -29(3)
N2B P1B N1D C14D 156(2)
C17B N2B C20B C21B -69.6(5)
C17B N2B C20B C22B 60.3(4)
C20B N2B C17B C18B -74.3(4)
C20B N2B C17B C19B 52.3(5)
N1B P1B N2B C17B 79.0(4)
N1B P1B N2B C20B -94.7(4)
C11B N1B C14B C15B -56.4(10)
C11B N1B C14B C16B 72.6(9)
C14B N1B C11B C12B -64.1(9)
C14B N1B C11B C13B 62.5(9)
N1D P1B N2B C17B 86.1(14)
N1D P1B N2B C20B -87.6(14)
C11D N1D C14D C15D -57(4)
C11D N1D C14D C16D 73(4)
C14D N1D C11D C12D -47(4)
C14D N1D C11D C13D 89(3)
N3B P2B C4B B11B 40.7(3)
N3B P2B C4B B15B -93.3(3)
N3B P2B C4B B19B -168.3(2)
N3B P2B N4B C37B 68.5(6)
N3B P2B N4B C40B -127.0(7)
N3B P2B N4D C37D 85.7(14)
N3B P2B N4D C40D -98.3(11)
C31B N3B C34B C35B 97.7(4)
C31B N3B C34B C36B -134.9(4)
C34B N3B C31B C32B 74.9(4)
C34B N3B C31B C33B -50.1(5)
N4B P2B C4B B11B -81.9(4)
N4B P2B C4B B15B 144.1(4)
N4B P2B C4B B19B 69.1(4)
N4B P2B N3B C31B 32.8(4)
N4B P2B N3B C34B -157.8(3)
C37B N4B C40B C41B -80.4(9)
C37B N4B C40B C42B 50.5(17)
C40B N4B C37B C38B 47.7(10)
C40B N4B C37B C39B -79.7(9)
N4D P2B C4B B11B -101.7(5)
N4D P2B C4B B15B 124.3(5)
N4D P2B C4B B19B 49.4(5)
N4D P2B N3B C31B 50.0(5)
N4D P2B N3B C34B -140.6(5)
C37D N4D C40D C41D -63.0(17)
C37D N4D C40D C42D 56(3)
C40D N4D C37D C38D 127.2(13)
C40D N4D C37D C39D -108.0(13)
B1B C1B C2B C3B -108.7(3)
B1B C1B C2B B4B 143.9(3)
B1B C1B C2B B5B 38.2(3)
B1B C1B C2B B9B 105.4(3)
B1B C1B B2B B3B -141.6(3)
B1B C1B B2B B6B -39.0(3)
B1B C1B B2B B7B -102.3(3)
B1B C1B B3B B2B 36.3(3)
B1B C1B B3B B4B -104.4(3)
B1B C1B B3B B7B -3.0(4)
B1B C1B B3B B8B -65.8(4)
B1B C1B B4B C2B -34.0(3)
B1B C1B B4B B3B 104.2(3)
B1B C1B B4B B8B 65.3(4)
B1B C1B B4B B9B 2.0(4)
B1B C2B C3B B12B -68.4(4)
B1B C2B C3B B13B 10.3(5)
B1B C2B C3B B14B 93.6(4)
B1B C2B B4B C1B 33.0(3)
B1B C2B B4B B3B -3.4(4)
B1B C2B B4B B8B -66.3(3)
B1B C2B B4B B9B -105.5(3)
B1B C2B B5B B6B 39.1(3)
B1B C2B B5B B9B 140.3(3)
B1B C2B B5B B10B 101.4(3)
B1B C2B B9B B4B 102.6(3)
B1B C2B B9B B5B -37.7(3)
B1B C2B B9B B8B 64.0(4)
B1B C2B B9B B10B 1.3(4)
B1B B2B B3B C1B -33.9(3)
B1B B2B B3B B4B 1.2(4)
B1B B2B B3B B7B 101.4(3)
B1B B2B B3B B8B 64.3(4)
B1B B2B B6B B5B -37.6(3)
B1B B2B B6B B7B -138.0(3)
B1B B2B B6B B10B -101.2(3)
B1B B2B B7B B3B -100.4(3)
B1B B2B B7B B6B 37.6(3)
B1B B2B B7B B8B -63.3(4)
B1B B2B B7B B10B 0.7(4)
B1B B5B B6B B2B 37.8(3)
B1B B5B B6B B7B 101.0(3)
B1B B5B B6B B10B 138.2(4)
B1B B5B B9B C2B 35.7(3)
B1B B5B B9B B4B 0.4(4)
B1B B5B B9B B8B -62.2(4)
B1B B5B B9B B10B -99.9(3)
B1B B5B B10B B6B -37.0(3)
B1B B5B B10B B7B 0.5(4)
B1B B5B B10B B8B 63.8(4)
B1B B5B B10B B9B 101.4(3)
B1B B6B B7B B2B -37.8(3)
B1B B6B B7B B3B -0.4(4)
B1B B6B B7B B8B 63.3(4)
B1B B6B B7B B10B 101.0(3)
B1B B6B B10B B5B 37.5(3)
B1B B6B B10B B7B -100.7(3)
B1B B6B B10B B8B -63.5(4)
B1B B6B B10B B9B 0.2(4)
B2B C1B C2B C3B -148.3(3)
B2B C1B C2B B1B -39.6(3)
B2B C1B C2B B4B 104.3(3)
B2B C1B C2B B5B -1.4(4)
B2B C1B C2B B9B 65.9(4)
B2B C1B B1B C2B 137.2(3)
B2B C1B B1B B5B 101.8(3)
B2B C1B B1B B6B 38.9(3)
B2B C1B B3B B4B -140.7(3)
B2B C1B B3B B7B -39.4(3)
B2B C1B B3B B8B -102.2(3)
B2B C1B B4B C2B -101.4(3)
B2B C1B B4B B3B 36.8(3)
B2B C1B B4B B8B -2.1(4)
B2B C1B B4B B9B -65.4(4)
B2B B1B B5B C2B 98.1(3)
B2B B1B B5B B6B -37.2(3)
B2B B1B B5B B9B 63.0(4)
B2B B1B B5B B10B -0.1(4)
B2B B1B B6B B5B 138.1(3)
B2B B1B B6B B7B 37.4(3)
B2B B1B B6B B10B 100.6(4)
B2B B3B B4B C1B -35.2(3)
B2B B3B B4B C2B 1.3(4)
B2B B3B B4B B8B 100.8(4)
B2B B3B B4B B9B 62.8(4)
B2B B3B B7B B6B -37.2(3)
B2B B3B B7B B8B -138.7(3)
B2B B3B B7B B10B -100.6(4)
B2B B3B B8B B4B -101.2(3)
B2B B3B B8B B7B 37.0(3)
B2B B3B B8B B9B -63.6(4)
B2B B3B B8B B10B -0.6(4)
B2B B6B B7B B3B 37.4(3)
B2B B6B B7B B8B 101.1(3)
B2B B6B B7B B10B 138.7(3)
B2B B6B B10B B5B 101.5(3)
B2B B6B B10B B7B -36.8(3)
B2B B6B B10B B8B 0.5(4)
B2B B6B B10B B9B 64.1(4)
B2B B7B B8B B3B -37.0(3)
B2B B7B B8B B4B 0.4(4)
B2B B7B B8B B9B 63.9(4)
B2B B7B B8B B10B 100.6(3)
B2B B7B B10B B5B -0.8(4)
B2B B7B B10B B6B 36.7(3)
B2B B7B B10B B8B -101.5(4)
B2B B7B B10B B9B -64.5(4)
B3B C1B C2B C3B 146.0(3)
B3B C1B C2B B1B -105.3(3)
B3B C1B C2B B4B 38.6(3)
B3B C1B C2B B5B -67.1(4)
B3B C1B C2B B9B 0.1(4)
B3B C1B B1B C2B 101.1(3)
B3B C1B B1B B2B -36.1(3)
B3B C1B B1B B5B 65.7(4)
B3B C1B B1B B6B 2.8(4)
B3B C1B B2B B1B 141.6(3)
B3B C1B B2B B6B 102.5(3)
B3B C1B B2B B7B 39.3(3)
B3B C1B B4B C2B -138.2(3)
B3B C1B B4B B8B -38.8(3)
B3B C1B B4B B9B -102.2(3)
B3B B2B B6B B1B 100.4(3)
B3B B2B B6B B5B 62.7(4)
B3B B2B B6B B7B -37.6(3)
B3B B2B B6B B10B -0.8(4)
B3B B2B B7B B6B 138.1(3)
B3B B2B B7B B8B 37.1(3)
B3B B2B B7B B10B 101.2(4)
B3B B4B B8B B7B -37.2(3)
B3B B4B B8B B9B -138.0(4)
B3B B4B B8B B10B -100.4(3)
B3B B4B B9B C2B -98.1(3)
B3B B4B B9B B5B -63.3(4)
B3B B4B B9B B8B 37.8(3)
B3B B4B B9B B10B 0.0(4)
B3B B7B B8B B4B 37.5(3)
B3B B7B B8B B9B 100.9(3)
B3B B7B B8B B10B 137.7(3)
B3B B7B B10B B5B 62.7(4)
B3B B7B B10B B6B 100.2(4)
B3B B7B B10B B8B -38.0(3)
B3B B7B B10B B9B -1.0(4)
B3B B8B B9B C2B 1.0(4)
B3B B8B B9B B4B -37.7(3)
B3B B8B B9B B5B 62.3(4)
B3B B8B B9B B10B 99.9(4)
B3B B8B B10B B5B -63.6(4)
B3B B8B B10B B6B 0.1(4)
B3B B8B B10B B7B 37.6(3)
B3B B8B B10B B9B -101.3(3)
B4B C1B C2B C3B 107.4(3)
B4B C1B C2B B1B -143.9(3)
B4B C1B C2B B5B -105.8(3)
B4B C1B C2B B9B -38.5(3)
B4B C1B B1B C2B 33.7(3)
B4B C1B B1B B2B -103.6(3)
B4B C1B B1B B5B -1.7(4)
B4B C1B B1B B6B -64.7(4)
B4B C1B B2B B1B 104.6(3)
B4B C1B B2B B3B -36.9(3)
B4B C1B B2B B6B 65.6(4)
B4B C1B B2B B7B 2.3(4)
B4B C1B B3B B2B 140.7(3)
B4B C1B B3B B7B 101.3(3)
B4B C1B B3B B8B 38.5(3)
B4B C2B C3B B12B 65.7(4)
B4B C2B C3B B13B 144.4(3)
B4B C2B C3B B14B -132.3(4)
B4B C2B B1B C1B -33.3(3)
B4B C2B B1B B2B 4.1(4)
B4B C2B B1B B5B 105.5(3)
B4B C2B B1B B6B 66.2(4)
B4B C2B B5B B1B -102.6(3)
B4B C2B B5B B6B -63.5(4)
B4B C2B B5B B9B 37.7(3)
B4B C2B B5B B10B -1.1(4)
B4B C2B B9B B5B -140.3(3)
B4B C2B B9B B8B -38.6(3)
B4B C2B B9B B10B -101.3(3)
B4B B3B B7B B2B 101.6(3)
B4B B3B B7B B6B 64.4(4)
B4B B3B B7B B8B -37.1(3)
B4B B3B B7B B10B 1.0(4)
B4B B3B B8B B7B 138.2(4)
B4B B3B B8B B9B 37.6(3)
B4B B3B B8B B10B 100.6(3)
B4B B8B B9B C2B 38.7(3)
B4B B8B B9B B5B 100.0(3)
B4B B8B B9B B10B 137.6(3)
B4B B8B B10B B5B -0.1(4)
B4B B8B B10B B6B 63.6(4)
B4B B8B B10B B7B 101.0(3)
B4B B8B B10B B9B -37.8(3)
B4B B9B B10B B5B -100.6(3)
B4B B9B B10B B6B -63.2(4)
B4B B9B B10B B7B 0.6(4)
B4B B9B B10B B8B 37.4(3)
B5B C2B C3B B12B -142.1(4)
B5B C2B C3B B13B -63.4(5)
B5B C2B C3B B14B 19.9(6)
B5B C2B B1B C1B -138.8(3)
B5B C2B B1B B2B -101.3(3)
B5B C2B B1B B6B -39.2(3)
B5B C2B B4B C1B 100.4(3)
B5B C2B B4B B3B 64.0(3)
B5B C2B B4B B8B 1.1(4)
B5B C2B B4B B9B -38.1(3)
B5B C2B B9B B4B 140.3(3)
B5B C2B B9B B8B 101.7(3)
B5B C2B B9B B10B 39.0(3)
B5B B1B B2B C1B -97.9(3)
B5B B1B B2B B3B -63.9(4)
B5B B1B B2B B6B 37.6(3)
B5B B1B B2B B7B -0.4(4)
B5B B1B B6B B2B -138.1(3)
B5B B1B B6B B7B -100.7(3)
B5B B1B B6B B10B -37.5(3)
B5B B6B B7B B2B -101.4(3)
B5B B6B B7B B3B -64.0(4)
B5B B6B B7B B8B -0.3(4)
B5B B6B B7B B10B 37.3(3)
B5B B6B B10B B7B -138.3(3)
B5B B6B B10B B8B -101.0(3)
B5B B6B B10B B9B -37.4(3)
B5B B9B B10B B6B 37.4(3)
B5B B9B B10B B7B 101.2(3)
B5B B9B B10B B8B 138.0(3)
B6B B1B B2B C1B -135.5(3)
B6B B1B B2B B3B -101.5(3)
B6B B1B B2B B7B -37.9(3)
B6B B1B B5B C2B 135.3(3)
B6B B1B B5B B9B 100.2(3)
B6B B1B B5B B10B 37.1(3)
B6B B2B B3B C1B -97.4(3)
B6B B2B B3B B4B -62.2(4)
B6B B2B B3B B7B 37.9(3)
B6B B2B B3B B8B 0.9(4)
B6B B2B B7B B3B -138.1(3)
B6B B2B B7B B8B -100.9(4)
B6B B2B B7B B10B -36.9(3)
B6B B5B B9B C2B 98.6(3)
B6B B5B B9B B4B 63.3(4)
B6B B5B B9B B8B 0.6(4)
B6B B5B B9B B10B -37.0(3)
B6B B5B B10B B7B 37.5(3)
B6B B5B B10B B8B 100.8(3)
B6B B5B B10B B9B 138.4(3)
B6B B7B B8B B3B -100.2(3)
B6B B7B B8B B4B -62.8(4)
B6B B7B B8B B9B 0.7(4)
B6B B7B B8B B10B 37.4(3)
B6B B7B B10B B5B -37.5(3)
B6B B7B B10B B8B -138.2(3)
B6B B7B B10B B9B -101.2(3)
B7B B2B B3B C1B -135.3(3)
B7B B2B B3B B4B -100.2(3)
B7B B2B B3B B8B -37.0(3)
B7B B2B B6B B1B 138.0(3)
B7B B2B B6B B5B 100.4(4)
B7B B2B B6B B10B 36.8(3)
B7B B3B B4B C1B -98.7(3)
B7B B3B B4B C2B -62.2(4)
B7B B3B B4B B8B 37.3(3)
B7B B3B B4B B9B -0.6(4)
B7B B3B B8B B4B -138.2(4)
B7B B3B B8B B9B -100.6(4)
B7B B3B B8B B10B -37.6(3)
B7B B6B B10B B5B 138.3(3)
B7B B6B B10B B8B 37.2(3)
B7B B6B B10B B9B 100.9(4)
B7B B8B B9B C2B -62.2(4)
B7B B8B B9B B4B -100.9(3)
B7B B8B B9B B5B -0.8(4)
B7B B8B B9B B10B 36.8(3)
B7B B8B B10B B5B -101.2(3)
B7B B8B B10B B6B -37.5(3)
B7B B8B B10B B9B -138.8(3)
B8B B3B B4B C1B -136.0(3)
B8B B3B B4B C2B -99.5(3)
B8B B3B B4B B9B -37.9(3)
B8B B3B B7B B2B 138.7(3)
B8B B3B B7B B6B 101.5(3)
B8B B3B B7B B10B 38.1(3)
B8B B4B B9B C2B -135.8(3)
B8B B4B B9B B5B -101.0(3)
B8B B4B B9B B10B -37.8(3)
B8B B7B B10B B5B 100.7(3)
B8B B7B B10B B6B 138.2(3)
B8B B7B B10B B9B 37.0(3)
B8B B9B B10B B5B -138.0(3)
B8B B9B B10B B6B -100.6(3)
B8B B9B B10B B7B -36.8(3)
B9B C2B C3B B12B 138.2(4)
B9B C2B C3B B13B -143.1(3)
B9B C2B C3B B14B -59.7(5)
B9B C2B B1B C1B -100.7(3)
B9B C2B B1B B2B -63.2(4)
B9B C2B B1B B5B 38.1(3)
B9B C2B B1B B6B -1.2(4)
B9B C2B B4B C1B 138.5(3)
B9B C2B B4B B3B 102.1(3)
B9B C2B B4B B8B 39.2(3)
B9B C2B B5B B1B -140.3(3)
B9B C2B B5B B6B -101.2(3)
B9B C2B B5B B10B -38.9(3)
B9B B4B B8B B3B 138.0(4)
B9B B4B B8B B7B 100.7(4)
B9B B4B B8B B10B 37.6(3)
B9B B5B B6B B1B -101.2(3)
B9B B5B B6B B2B -63.4(4)
B9B B5B B6B B7B -0.2(4)
B9B B5B B6B B10B 37.0(3)
B9B B5B B10B B6B -138.4(3)
B9B B5B B10B B7B -100.9(4)
B9B B5B B10B B8B -37.6(3)
B9B B8B B10B B5B 37.6(3)
B9B B8B B10B B6B 101.3(3)
B9B B8B B10B B7B 138.8(3)
B10B B5B B6B B1B -138.2(4)
B10B B5B B6B B2B -100.4(4)
B10B B5B B6B B7B -37.2(3)
B10B B5B B9B C2B 135.6(3)
B10B B5B B9B B4B 100.3(3)
B10B B5B B9B B8B 37.6(3)
B10B B6B B7B B2B -138.7(3)
B10B B6B B7B B3B -101.3(3)
B10B B6B B7B B8B -37.7(3)
B10B B7B B8B B3B -137.7(3)
B10B B7B B8B B4B -100.2(3)
B10B B7B B8B B9B -36.7(3)
B10B B8B B9B C2B -98.9(3)
B10B B8B B9B B4B -137.6(3)
B10B B8B B9B B5B -37.6(3)
B11B C4B B15B B16B 44.7(5)
B11B C4B B15B B19B 123.7(4)
B11B C4B B15B B20B 111.6(4)
B11B C4B B19B B14B 4.6(5)
B11B C4B B19B B15B -111.8(4)
B11B C4B B19B B18B -35.4(7)
B11B C4B B19B B20B -100.6(4)
B12B P1B N2B C17B -146.8(3)
B12B P1B N2B C20B 39.5(3)
B12B P1B N1B C11B -180.0(5)
B12B P1B N1B C14B -6.0(8)
B12B P1B N1D C11D -159(2)
B12B P1B N1D C14D 27(3)
B12B C3B B13B B14B -131.7(3)
B12B C3B B13B B17B -33.9(3)
B12B C3B B13B B18B -96.8(3)
B12B C3B B14B B13B 50.7(3)
B12B C3B B14B B18B 14.3(5)
B12B C3B B14B B19B -45.5(5)
B12B B13B B14B C3B -36.6(3)
B12B B13B B14B B18B 102.1(3)
B12B B13B B14B B19B 73.2(3)
B12B B13B B17B B16B -31.4(3)
B12B B13B B17B B18B -125.0(3)
B12B B13B B17B B20B -99.5(4)
B12B B13B B18B B14B -85.8(3)
B12B B13B B18B B17B 46.6(3)
B12B B13B B18B B19B -47.9(4)
B12B B13B B18B B20B 22.3(4)
B12B B16B B17B B13B 31.1(3)
B12B B16B B17B B18B 94.9(3)
B12B B16B B17B B20B 136.5(3)
B12B B16B B20B B15B 113.5(3)
B12B B16B B20B B17B -38.1(3)
B12B B16B B20B B18B 3.9(4)
B12B B16B B20B B19B 65.1(3)
B12B B17B B18B B13B -47.3(3)
B12B B17B B18B B14B -4.7(4)
B12B B17B B18B B19B 68.8(4)
B12B B17B B18B B20B 106.1(3)
B12B B17B B20B B15B 11.6(4)
B12B B17B B20B B16B 40.5(3)
B12B B17B B20B B18B -92.4(3)
B12B B17B B20B B19B -56.8(4)
B13B C3B B12B P1B -113.5(3)
B13B C3B B12B B16B 95.8(4)
B13B C3B B12B B17B 33.5(3)
B13B C3B B14B B18B -36.5(3)
B13B C3B B14B B19B -96.2(3)
B13B B12B B16B B15B 71.7(4)
B13B B12B B16B B17B -28.1(3)
B13B B12B B16B B20B 9.8(4)
B13B B12B B17B B16B 148.3(3)
B13B B12B B17B B18B 46.3(3)
B13B B12B B17B B20B 108.9(3)
B13B B14B B18B B17B -40.9(3)
B13B B14B B18B B19B -146.2(3)
B13B B14B B18B B20B -102.7(3)
B13B B17B B18B B14B 42.6(3)
B13B B17B B18B B19B 116.1(3)
B13B B17B B18B B20B 153.4(3)
B13B B17B B20B B15B 78.6(4)
B13B B17B B20B B16B 107.5(4)
B13B B17B B20B B18B -25.4(3)
B13B B17B B20B B19B 10.3(4)
B13B B18B B19B C4B 16.1(7)
B13B B18B B19B B14B -35.4(3)
B13B B18B B19B B15B 73.1(4)
B13B B18B B19B B20B 100.1(4)
B13B B18B B20B B15B -85.2(4)
B13B B18B B20B B16B -17.1(4)
B13B B18B B20B B17B 24.4(3)
B13B B18B B20B B19B -115.3(3)
B14B C3B B12B P1B -164.5(3)
B14B C3B B12B B13B -51.0(3)
B14B C3B B12B B16B 44.8(5)
B14B C3B B12B B17B -17.6(5)
B14B C3B B13B B12B 131.7(3)
B14B C3B B13B B17B 97.8(3)
B14B C3B B13B B18B 34.9(3)
B14B B13B B17B B12B 84.5(3)
B14B B13B B17B B16B 53.1(4)
B14B B13B B17B B18B -40.6(3)
B14B B13B B17B B20B -15.0(4)
B14B B13B B18B B17B 132.4(3)
B14B B13B B18B B19B 37.9(3)
B14B B13B B18B B20B 108.1(4)
B14B B18B B19B C4B 51.4(5)
B14B B18B B19B B15B 108.5(3)
B14B B18B B19B B20B 135.5(3)
B14B B18B B20B B15B -16.6(4)
B14B B18B B20B B16B 51.4(4)
B14B B18B B20B B17B 93.0(3)
B14B B18B B20B B19B -46.8(3)
B14B B19B B20B B15B -113.5(3)
B14B B19B B20B B16B -64.4(3)
B14B B19B B20B B17B -1.1(4)
B14B B19B B20B B18B 35.6(3)
B15B C4B B11B O1B 171.9(4)
B15B C4B B19B B14B 116.3(3)
B15B C4B B19B B18B 76.4(5)
B15B C4B B19B B20B 11.2(3)
B15B B16B B17B B12B -110.7(3)
B15B B16B B17B B13B -79.6(4)
B15B B16B B17B B18B -15.8(4)
B15B B16B B17B B20B 25.8(3)
B15B B16B B20B B17B -151.6(3)
B15B B16B B20B B18B -109.6(3)
B15B B16B B20B B19B -48.4(3)
B15B B19B B20B B16B 49.0(3)
B15B B19B B20B B17B 112.4(3)
B15B B19B B20B B18B 149.1(3)
B16B B12B B13B C3B -113.4(3)
B16B B12B B13B B14B -77.4(3)
B16B B12B B13B B17B 28.1(3)
B16B B12B B13B B18B -19.1(3)
B16B B12B B17B B13B -148.3(3)
B16B B12B B17B B18B -102.1(3)
B16B B12B B17B B20B -39.5(3)
B16B B15B B19B C4B 122.9(3)
B16B B15B B19B B14B 42.3(4)
B16B B15B B19B B18B -16.7(4)
B16B B15B B19B B20B -44.5(3)
B16B B15B B20B B17B 27.9(3)
B16B B15B B20B B18B 96.8(3)
B16B B15B B20B B19B 125.7(3)
B16B B17B B18B B13B -111.9(3)
B16B B17B B18B B14B -69.3(4)
B16B B17B B18B B19B 4.2(4)
B16B B17B B18B B20B 41.5(3)
B16B B17B B20B B15B -28.9(3)
B16B B17B B20B B18B -132.9(3)
B16B B17B B20B B19B -97.2(3)
B17B B12B B13B C3B -141.6(3)
B17B B12B B13B B14B -105.5(3)
B17B B12B B13B B18B -47.2(3)
B17B B12B B16B B15B 99.8(4)
B17B B12B B16B B20B 38.0(3)
B17B B13B B14B C3B -96.7(3)
B17B B13B B14B B18B 42.1(3)
B17B B13B B14B B19B 13.1(4)
B17B B13B B18B B14B -132.4(3)
B17B B13B B18B B19B -94.5(4)
B17B B13B B18B B20B -24.3(3)
B17B B16B B20B B15B 151.6(3)
B17B B16B B20B B18B 42.0(3)
B17B B16B B20B B19B 103.2(3)
B17B B18B B19B C4B -48.5(6)
B17B B18B B19B B14B -99.9(3)
B17B B18B B19B B15B 8.6(4)
B17B B18B B19B B20B 35.6(3)
B17B B18B B20B B15B -109.7(3)
B17B B18B B20B B16B -41.6(3)
B17B B18B B20B B19B -139.8(3)
B18B B13B B14B C3B -138.7(3)
B18B B13B B14B B19B -28.9(3)
B18B B13B B17B B12B 125.0(3)
B18B B13B B17B B16B 93.6(3)
B18B B13B B17B B20B 25.6(3)
B18B B17B B20B B15B 104.0(4)
B18B B17B B20B B16B 132.9(3)
B18B B17B B20B B19B 35.6(3)
B18B B19B B20B B15B -149.1(3)
B18B B19B B20B B16B -100.0(3)
B18B B19B B20B B17B -36.7(3)
B19B C4B B11B O1B -101.5(5)
B19B C4B B15B B16B -79.0(4)
B19B C4B B15B B20B -12.1(3)
B19B B14B B18B B13B 146.2(3)
B19B B14B B18B B17B 105.3(3)
B19B B14B B18B B20B 43.5(3)
B19B B15B B16B B12B -45.9(4)
B19B B15B B16B B17B 19.9(4)
B19B B15B B16B B20B 46.0(3)
B19B B15B B20B B16B -125.7(3)
B19B B15B B20B B17B -97.8(3)
B19B B15B B20B B18B -28.8(3)
B19B B18B B20B B15B 30.1(3)
B19B B18B B20B B16B 98.2(3)
B19B B18B B20B B17B 139.8(3)
B20B B15B B16B B12B -91.9(4)
B20B B15B B16B B17B -26.1(3)
B20B B15B B19B C4B 167.4(3)
B20B B15B B19B B14B 86.8(3)
B20B B15B B19B B18B 27.8(3)
B20B B16B B17B B12B -136.5(3)
B20B B16B B17B B13B -105.4(4)
B20B B16B B17B B18B -41.6(3)
B20B B17B B18B B13B -153.4(3)
B20B B17B B18B B14B -110.8(3)
B20B B17B B18B B19B -37.3(3)
B20B B18B B19B C4B -84.1(5)
B20B B18B B19B B14B -135.5(3)
B20B B18B B19B B15B -27.0(3)

loop_
_twin_individual_id
_twin_individual_mass_fraction_refined
1 0.78(8)
2 0.22(8)
